data_7705724
loop_
_publ_author_name
'Su, Sen-Da'
'Li, Jia-Xin'
'Xu, Fan'
'Wang, Chen-Xiao'
'Wang, Kai'
'Li, Yan'
'Zhang, Shu-Hua'
'Zhang, Xiu-Qing'
'Zhang, Yi-Quan'
'Liang, Fu-Pei'

_publ_section_title
;
 Dy<sup>III</sup> single-molecule magnets from ligands incorporating both
 amine and acylhydrazine Schiff base groups: the centrosymmetric
 {Dy<sub>2</sub>} displaying dual magnetic relaxation behaviors.
;
_journal_issue 44
_journal_name_full 'Dalton transactions (Cambridge, England : 2003)'
_journal_page_first 15739
_journal_page_last 15749
_journal_paper_doi 10.1039/c9dt04434e
_journal_volume 49
_journal_year 2020
_chemical_formula_moiety '2(C88 H76 Dy6 N12 O21), 17.5(C H4 O), 2(H2 O)'
_chemical_formula_sum 'C193.5 H226 Dy12 N24 O61.5'
_chemical_formula_weight 5821.97
_space_group_crystal_system monoclinic
_space_group_IT_number 14
_space_group_name_Hall '-P 2yn'
_space_group_name_H-M_alt 'P 1 21/n 1'
_atom_sites_solution_hydrogens mixed
_atom_sites_solution_primary iterative
_audit_creation_date 2020-10-15
_audit_creation_method
;
Olex2 1.3
(compiled 2020.07.31 svn.rc2a77460 for OlexSys, GUI svn.r6145)
;
_audit_update_record
;
2020-10-15 deposited with the CCDC.	2020-10-19 downloaded from the CCDC.
;
_cell_angle_alpha 90
_cell_angle_beta 94.804(2)
_cell_angle_gamma 90
_cell_formula_units_Z 4
_cell_length_a 24.8663(14)
_cell_length_b 25.6934(13)
_cell_length_c 33.2952(17)
_cell_measurement_reflns_used 9742
_cell_measurement_temperature 150(2)
_cell_measurement_theta_max 26.41
_cell_measurement_theta_min 2.49
_cell_volume 21197.6(19)
_computing_cell_refinement 'SAINT v8.37A (Bruker, 2015)'
_computing_data_reduction 'SAINT v8.37A (Bruker, 2015)'
_computing_molecular_graphics 'Olex2 1.3 (Dolomanov et al., 2009)'
_computing_publication_material 'Olex2 1.3 (Dolomanov et al., 2009)'
_computing_structure_refinement 'SHELXL 2018/3 (Sheldrick, 2015)'
_computing_structure_solution 'olex2.solve 1.3 (Bourhis et al., 2015)'
_diffrn_ambient_temperature 150.0
_diffrn_measured_fraction_theta_full 0.996
_diffrn_measured_fraction_theta_max 0.996
_diffrn_measurement_device_type 'Bruker APEX-II CCD'
_diffrn_measurement_method '\f and \w scans'
_diffrn_radiation_type MoK\a
_diffrn_radiation_wavelength 0.71073
_diffrn_reflns_av_R_equivalents 0.0956
_diffrn_reflns_av_unetI/netI 0.0624
_diffrn_reflns_Laue_measured_fraction_full 0.996
_diffrn_reflns_Laue_measured_fraction_max 0.996
_diffrn_reflns_limit_h_max 29
_diffrn_reflns_limit_h_min -29
_diffrn_reflns_limit_k_max 30
_diffrn_reflns_limit_k_min -30
_diffrn_reflns_limit_l_max 39
_diffrn_reflns_limit_l_min -39
_diffrn_reflns_number 232949
_diffrn_reflns_point_group_measured_fraction_full 0.996
_diffrn_reflns_point_group_measured_fraction_max 0.996
_diffrn_reflns_theta_full 25.100
_diffrn_reflns_theta_max 25.100
_diffrn_reflns_theta_min 2.107
_diffrn_source_current 30.0
_diffrn_source_power 1.5
_diffrn_source_voltage 50.0
_diffrn_standards_number 0
_exptl_absorpt_coefficient_mu 4.258
_exptl_absorpt_correction_T_max 0.7454
_exptl_absorpt_correction_T_min 0.5973
_exptl_absorpt_correction_type none
_exptl_crystal_colour yellow
_exptl_crystal_colour_primary yellow
_exptl_crystal_density_diffrn 1.824
_exptl_crystal_description block
_exptl_crystal_F_000 11354
_exptl_crystal_size_max 0.08
_exptl_crystal_size_mid 0.05
_exptl_crystal_size_min 0.05
_refine_diff_density_max 2.478
_refine_diff_density_min -2.328
_refine_diff_density_rms 0.244
_refine_ls_extinction_method none
_refine_ls_goodness_of_fit_ref 1.090
_refine_ls_hydrogen_treatment mixed
_refine_ls_matrix_type full
_refine_ls_number_parameters 2633
_refine_ls_number_reflns 37614
_refine_ls_number_restraints 96
_refine_ls_restrained_S_all 1.091
_refine_ls_R_factor_all 0.0981
_refine_ls_R_factor_gt 0.0539
_refine_ls_shift/su_max 0.002
_refine_ls_shift/su_mean 0.000
_refine_ls_structure_factor_coef Fsqd
_refine_ls_weighting_details 'w=1/[\s^2^(Fo^2^)+(0.0614P)^2^+230.0560P] where P=(Fo^2^+2Fc^2^)/3'
_refine_ls_weighting_scheme calc
_refine_ls_wR_factor_gt 0.1204
_refine_ls_wR_factor_ref 0.1476
_reflns_Friedel_coverage 0.000
_reflns_number_gt 25050
_reflns_number_total 37614
_reflns_threshold_expression 'I > 2\s(I)'
_cod_data_source_file c9dt04434e2.cif
_cod_data_source_block 3-dy6
_cod_depositor_comments 'Adding full bibliography for 7705722--7705724.cif.'
_cod_original_formula_sum 'C193.50 H226 Dy12 N24 O61.50'
_cod_database_code 7705724
_shelx_shelxl_version_number 2018/3
_shelx_space_group_comment
;
The symmetry employed for this shelxl refinement is uniquely defined
by the following loop, which should always be used as a source of
symmetry information in preference to the above space-group names.
They are only intended as comments.
;
_shelx_estimated_absorpt_t_max 0.815
_shelx_estimated_absorpt_t_min 0.727
_olex2_refinement_description
;
1. Fixed Uiso
 At 1.2 times of:
  All C(H) groups
 At 1.5 times of:
  All C(H,H,H) groups, All C(H,H,H,H,H,H) groups, All O(H) groups, All O(H,H)
  groups
2. Restrained distances
 O61-C195
 1.45 with sigma of 0.01
 O47-C181 = O47A-C181
 1.46 with sigma of 0.01
 O51-C185
 1.46 with sigma of 0.01
 O20-C87
 1.46 with sigma of 0.01
 O64-C196
 1.48 with sigma of 0.01
3. Uiso/Uaniso restraints and constraints
Uanis(C181) \\sim Ueq, Uanis(O47) \\sim Ueq: with sigma of 0.01 and sigma for
terminal atoms of 0.02
Uanis(O47A) \\sim Ueq: with sigma of 0.01 and sigma for terminal atoms of 0.02
Uanis(O61) \\sim Ueq, Uanis(C195) \\sim Ueq: with sigma of 0.01 and sigma for
terminal atoms of 0.02
Uanis(C4) \\sim Ueq, Uanis(C50) \\sim Ueq, Uanis(C54) \\sim Ueq, Uanis(C64)
\\sim Ueq, Uanis(C164) \\sim Ueq: with sigma of 0.01 and sigma for terminal
atoms of 0.02
Uanis(C100) \\sim Ueq: with sigma of 0.01 and sigma for terminal atoms of 0.02
Uanis(C175) \\sim Ueq, Uanis(O41) \\sim Ueq: with sigma of 0.01 and sigma for
terminal atoms of 0.02
Uanis(O64) \\sim Ueq, Uanis(C196) \\sim Ueq: with sigma of 0.01 and sigma for
terminal atoms of 0.02
Uanis(O47) = Uanis(O47A)
Uanis(C110) = Uanis(O28)
Uanis(O20) = Uanis(C87)
4. Others
 Fixed Sof: O43(0.5) H43(0.5) C177(0.5) H17M(0.5) H17N(0.5) H17O(0.5) O44(0.5)
 H44(0.5) C178(0.5) H17P(0.5) H17Q(0.5) H17R(0.5) O47(0.75) H47(0.75)
 O47A(0.25) H47A(0.25) H18B(0.75) H18C(0.75) H18D(0.75) H18E(0.25) H18F(0.25)
 H18G(0.25) O51(0.75) H51A(0.75) C185(0.75) H18T(0.75) H18U(0.75) H18V(0.75)
 O58(0.75) H58(0.75) C192(0.75) H19H(0.75) H19I(0.75) H19J(0.75) O60(0.75)
 H60A(0.75) C194(0.75) H19N(0.75) H19O(0.75) H19P(0.75) O61(0.75) H61A(0.75)
 C195(0.75) H19Q(0.75) H19R(0.75) H19S(0.75) O64(0.5) H64A(0.5) C196(0.5)
 H19T(0.5) H19U(0.5) H19V(0.5)
 Fixed U11: C88(0.048273) C173(0.043671) C175(0.041017) O47(0.074928)
 O47A(0.074928) C181(0.074928) O49(0.04816) C183(0.04816) C194(0.074928)
 Fixed U12: C88(0.001288) C173(-0.006109) C175(-0.008599) O47(-0.001808) O47A(-
 0.001808) C181(-0.001808) O49(-0.008687) C183(-0.008687) C194(-0.001808)
 Fixed U13: C88(-0.003012) C173(0.015021) C175(0.025595) O47(0.003155)
 O47A(0.003155) C181(0.003155) O49(-0.009929) C183(-0.009929) C194(0.003155)
 Fixed U22: C88(0.06297) C173(0.05685) C175(0.0645) O47(0.04136) O47A(0.04136)
 C181(0.04136) O49(0.0656) C183(0.0656) C194(0.04136)
 Fixed U23: C88(0.00366) C173(-0.02105) C175(-0.01625) O47(-0.00129) O47A(-
 0.00129) C181(-0.00129) O49(-0.01079) C183(-0.01079) C194(-0.00129)
 Fixed U33: C88(0.04826) C173(0.05674) C175(0.06681) O47(0.08998)
 O47A(0.08998) C181(0.08998) O49(0.06919) C183(0.06919) C194(0.08998)
5.a Riding coordinates:
 O4(H4), O5(H5), O12(H12), O13(H13), O18(H18), O19(H19), O20(H20), O21(H21),
 C87(H87A,H87B,H87C), O23(H23A), O24(H24A), O33(H33A), O34(H34A), O39(H39A),
 O40(H40A), O41(H41A), O42(H42A), O43(H43), O44(H44), O45(H45A), C179(H17S,H17T,
 H17U), O46(H46), O47(H47), O47A(H47A), O48(H48A), O49(H49), O50(H50),
 C184(H18Q,H18R,H18S), O51(H51A), O52(H52A), O53(H53A), O54(H54A), O55(H55),
 O56(H56), O57(H57A), O58(H58), O59(H59), O60(H60A), O61(H61A), O62(H62A,H62B),
 O63(H63A,H63B), O64(H64A)
5.b Me refined with riding coordinates:
 C176(H17J,H17K,H17L)
5.c Aromatic/amide H refined with riding coordinates:
 C3(H3), C6(H6), C9(H9), C10(H10), C11(H11), C12(H12A), C15(H15), C18(H18A),
 C19(H19A), C20(H20A), C21(H21A), C22(H22), C23(H23), C24(H24), C25(H25),
 C28(H28), C31(H31), C32(H32), C33(H33), C34(H34), C35(H35), C36(H36), C37(H37),
  C38(H38), C39(H39), C40(H40), C41(H41), C42(H42), C45(H45), C48(H48),
 C51(H51), C52(H52), C53(H53), C54(H54), C57(H57), C60(H60), C61(H61), C62(H62),
  C63(H63), C64(H64), C65(H65), C66(H66), C67(H67), C70(H70), C73(H73),
 C74(H74), C75(H75), C76(H76), C77(H77), C78(H78), C79(H79), C80(H80), C81(H81),
  C82(H82), C83(H83), C84(H84), C90(H90), C93(H93), C94(H94), C95(H95),
 C96(H96), C99(H99), C102(H102), C103(H103), C104(H104), C105(H105), C106(H106),
  C107(H107), C108(H108), C109(H109), C111(H111), C114(H114), C115(H115),
 C116(H116), C117(H117), C120(H120), C123(H123), C124(H124), C125(H125),
 C126(H126), C127(H127), C128(H128), C129(H129), C130(H130), C133(H133),
 C136(H136), C139(H139), C140(H140), C141(H141), C142(H142), C145(H145),
 C148(H148), C149(H149), C150(H150), C151(H151), C152(H152), C153(H153),
 C154(H154), C155(H155), C158(H158), C161(H161), C162(H162), C163(H163),
 C164(H164), C165(H165), C166(H166), C167(H167), C168(H168), C169(H169),
 C170(H170), C171(H171), C172(H172)
5.d Idealised Me refined as rotating group:
 C85(H85A,H85B,H85C), C86(H86A,H86B,H86C), C88(H88A,H88B,H88C), C173(H17A,H17B,
 H17C), C174(H17D,H17E,H17F), C175(H17G,H17H,H17I), C177(H17M,H17N,H17O),
 C178(H17P,H17Q,H17R), C180(H18H,H18I,H18J), C181(H18B,H18C,H18D), C181(H18E,
 H18F,H18G), C182(H18K,H18L,H18M), C183(H18N,H18O,H18P), C185(H18T,H18U,H18V),
 C186(H18W,H18X,H18Y), C187(H18Z,H,HA), C188(H1,HB,HC), C189(H2,HD,HE),
 C190(H19B,H19C,H19D), C191(H19E,H19F,H19G), C192(H19H,H19I,H19J), C193(H19K,
 H19L,H19M), C194(H19N,H19O,H19P), C195(H19Q,H19R,H19S), C196(H19T,H19U,H19V)
;
_olex2_submission_special_instructions 'No special instructions were received'

loop_
_space_group_symop_operation_xyz
'x, y, z'
'-x+1/2, y+1/2, -z+1/2'
'-x, -y, -z'
'x-1/2, -y-1/2, z-1/2'

loop_
_atom_site_label
_atom_site_type_symbol
_atom_site_fract_x
_atom_site_fract_y
_atom_site_fract_z
_atom_site_U_iso_or_equiv
_atom_site_adp_type
_atom_site_occupancy
_atom_site_site_symmetry_order
_atom_site_calc_flag
_atom_site_refinement_flags_posn
_atom_site_refinement_flags_adp
_atom_site_refinement_flags_occupancy
_atom_site_disorder_assembly
_atom_site_disorder_group
Dy1 Dy -0.22909(2) 0.33288(2) 0.33748(2) 0.01622(11) Uani 1 1 d . . . . .
Dy2 Dy -0.16684(2) 0.21696(2) 0.32347(2) 0.01555(11) Uani 1 1 d . . . . .
Dy3 Dy -0.16428(2) 0.21613(2) 0.42426(2) 0.01541(11) Uani 1 1 d . . . . .
Dy4 Dy -0.12308(2) 0.34058(2) 0.40660(2) 0.01564(11) Uani 1 1 d . . . . .
Dy5 Dy -0.08864(2) 0.28418(2) 0.50360(2) 0.01496(11) Uani 1 1 d . . . . .
Dy6 Dy -0.25839(2) 0.26676(2) 0.24355(2) 0.01605(11) Uani 1 1 d . . . . .
O1 O -0.1715(3) 0.2770(2) 0.37365(19) 0.0163(15) Uani 1 1 d . . . . .
O2 O -0.1434(3) 0.3782(2) 0.3433(2) 0.0221(17) Uani 1 1 d . . . . .
O3 O -0.0852(3) 0.3657(2) 0.47088(19) 0.0170(15) Uani 1 1 d . . . . .
O4 O -0.1670(3) 0.2952(2) 0.45825(18) 0.0153(15) Uani 1 1 d . . . . .
H4 H -0.202728 0.303945 0.466297 0.023 Uiso 1 1 d R U . . .
O5 O -0.0820(3) 0.2666(2) 0.43433(19) 0.0173(15) Uani 1 1 d . . . . .
H5 H -0.057422 0.245606 0.423672 0.026 Uiso 1 1 d R U . . .
O6 O -0.1206(3) 0.1992(2) 0.48823(19) 0.0166(15) Uani 1 1 d . . . . .
O7 O -0.2149(3) 0.1713(2) 0.3738(2) 0.0175(15) Uani 1 1 d . . . . .
O8 O -0.1532(3) 0.3133(2) 0.5416(2) 0.0204(16) Uani 1 1 d . . . . .
O9 O -0.0027(3) 0.2579(3) 0.5003(2) 0.0229(16) Uani 1 1 d . . . . .
O10 O -0.2137(3) 0.3742(2) 0.40036(19) 0.0163(15) Uani 1 1 d . . . . .
O11 O -0.2779(3) 0.3473(2) 0.27473(19) 0.0195(16) Uani 1 1 d . . . . .
O12 O -0.1813(3) 0.2936(2) 0.28649(19) 0.0170(15) Uani 1 1 d . . . . .
H12 H -0.154273 0.313437 0.273932 0.026 Uiso 1 1 d R U . . .
O13 O -0.2579(3) 0.2517(2) 0.31400(19) 0.0156(15) Uani 1 1 d . . . . .
H13 H -0.280808 0.232467 0.328098 0.023 Uiso 1 1 d R U . . .
O14 O -0.2050(3) 0.1920(2) 0.2593(2) 0.0210(16) Uani 1 1 d . . . . .
O15 O -0.1067(3) 0.1844(2) 0.3750(2) 0.0202(16) Uani 1 1 d . . . . .
O16 O -0.2094(3) 0.3146(3) 0.2040(2) 0.0228(17) Uani 1 1 d . . . . .
O17 O -0.3295(3) 0.2129(2) 0.2460(2) 0.0210(16) Uani 1 1 d . . . . .
O18 O -0.0364(3) 0.3330(3) 0.3812(2) 0.0298(19) Uani 1 1 d . . . . .
H18 H -0.011765 0.320431 0.398861 0.045 Uiso 1 1 d R U . . .
O19 O -0.2466(3) 0.2168(3) 0.4579(2) 0.0266(18) Uani 1 1 d . . . . .
H19 H -0.251639 0.243462 0.473381 0.040 Uiso 1 1 d R U . . .
O20 O -0.0836(4) 0.2324(3) 0.2959(2) 0.046(2) Uani 1 1 d D . . A 3
H20 H -0.058306 0.212154 0.307153 0.068 Uiso 1 1 d R U . A 3
O21 O -0.3144(3) 0.3247(3) 0.3652(2) 0.0297(18) Uani 1 1 d . . . . .
H21 H -0.342698 0.344648 0.359642 0.045 Uiso 1 1 d R U . . .
N1 N -0.0915(3) 0.4325(3) 0.4136(2) 0.0192(19) Uani 1 1 d . . . . .
N2 N -0.0763(3) 0.4517(3) 0.4531(2) 0.0196(19) Uani 1 1 d . . . . .
N3 N -0.1355(4) 0.1111(3) 0.4837(2) 0.020(2) Uani 1 1 d . . . . .
N4 N -0.1686(3) 0.1245(3) 0.4485(2) 0.0185(19) Uani 1 1 d . . . . .
N5 N -0.0824(3) 0.2282(3) 0.5658(2) 0.0188(19) Uani 1 1 d . . . . .
N6 N -0.0305(4) 0.3464(3) 0.5460(2) 0.0197(19) Uani 1 1 d . . . . .
N7 N -0.2680(3) 0.4214(3) 0.3267(2) 0.0186(19) Uani 1 1 d . . . . .
N8 N -0.2907(4) 0.4341(3) 0.2870(2) 0.0196(19) Uani 1 1 d . . . . .
N9 N -0.1722(4) 0.1085(3) 0.2652(2) 0.021(2) Uani 1 1 d . . . . .
N10 N -0.1440(3) 0.1278(3) 0.3017(2) 0.0187(19) Uani 1 1 d . . . . .
N11 N -0.2502(3) 0.2138(3) 0.1814(2) 0.0174(18) Uani 1 1 d . . . . .
N12 N -0.3390(4) 0.3124(3) 0.2060(2) 0.020(2) Uani 1 1 d . . . . .
C1 C -0.1282(4) 0.4192(4) 0.3230(3) 0.020(2) Uani 1 1 d . . . . .
C2 C -0.0951(4) 0.4594(4) 0.3428(3) 0.020(2) Uani 1 1 d . . . . .
C3 C -0.0822(4) 0.4656(4) 0.3864(3) 0.022(2) Uani 1 1 d . . . . .
H3 H -0.065203 0.497218 0.395176 0.026 Uiso 1 1 calc R U . . .
C4 C -0.0770(4) 0.4145(3) 0.4799(3) 0.017(2) Uani 1 1 d . U . . .
C5 C -0.1109(4) 0.1516(4) 0.5006(3) 0.022(2) Uani 1 1 d . . . . .
C6 C -0.1992(4) 0.0858(4) 0.4340(3) 0.020(2) Uani 1 1 d . . . . .
H6 H -0.197834 0.054523 0.449207 0.024 Uiso 1 1 calc R U . . .
C7 C -0.2343(4) 0.0862(4) 0.3975(3) 0.018(2) Uani 1 1 d . . . . .
C8 C -0.2396(4) 0.1254(4) 0.3690(3) 0.020(2) Uani 1 1 d . . . . .
C9 C -0.2729(4) 0.1164(4) 0.3329(3) 0.019(2) Uani 1 1 d . . . . .
H9 H -0.275642 0.142411 0.312511 0.023 Uiso 1 1 calc R U . . .
C10 C -0.3013(4) 0.0707(4) 0.3268(3) 0.026(3) Uani 1 1 d . . . . .
H10 H -0.323098 0.065339 0.302313 0.032 Uiso 1 1 calc R U . . .
C11 C -0.2980(5) 0.0321(4) 0.3563(3) 0.029(3) Uani 1 1 d . . . . .
H11 H -0.318467 0.000971 0.352593 0.035 Uiso 1 1 calc R U . . .
C12 C -0.2650(5) 0.0398(4) 0.3908(3) 0.026(3) Uani 1 1 d . . . . .
H12A H -0.262488 0.013366 0.410856 0.032 Uiso 1 1 calc R U . . .
C13 C -0.0696(4) 0.1420(4) 0.5345(3) 0.019(2) Uani 1 1 d . . . . .
C14 C -0.0561(5) 0.1785(4) 0.5644(3) 0.030(3) Uani 1 1 d . . . . .
C15 C -0.0971(4) 0.2419(4) 0.6000(3) 0.020(2) Uani 1 1 d . . . . .
H15 H -0.090324 0.217602 0.621346 0.024 Uiso 1 1 calc R U . . .
C16 C -0.1232(4) 0.2903(4) 0.6103(3) 0.020(2) Uani 1 1 d . . . . .
C17 C -0.1505(4) 0.3227(4) 0.5809(3) 0.023(2) Uani 1 1 d . . . . .
C18 C -0.1772(5) 0.3668(4) 0.5952(3) 0.025(3) Uani 1 1 d . . . . .
H18A H -0.196673 0.388801 0.576223 0.030 Uiso 1 1 calc R U . . .
C19 C -0.1760(5) 0.3793(5) 0.6358(4) 0.032(3) Uani 1 1 d . . . . .
H19A H -0.193768 0.409645 0.644242 0.039 Uiso 1 1 calc R U . . .
C20 C -0.1484(5) 0.3465(5) 0.6642(3) 0.032(3) Uani 1 1 d . . . . .
H20A H -0.146795 0.354776 0.692051 0.038 Uiso 1 1 calc R U . . .
C21 C -0.1233(4) 0.3019(4) 0.6513(3) 0.025(3) Uani 1 1 d . . . . .
H21A H -0.105862 0.279035 0.670654 0.030 Uiso 1 1 calc R U . . .
C22 C -0.0145(5) 0.1678(4) 0.5936(3) 0.025(3) Uani 1 1 d . . . . .
H22 H -0.005013 0.193117 0.613731 0.030 Uiso 1 1 calc R U . . .
C23 C 0.0142(5) 0.1205(4) 0.5942(4) 0.034(3) Uani 1 1 d . . . . .
H23 H 0.042455 0.113764 0.614536 0.041 Uiso 1 1 calc R U . . .
C24 C 0.0003(5) 0.0834(4) 0.5640(3) 0.031(3) Uani 1 1 d . . . . .
H24 H 0.018628 0.051013 0.563824 0.037 Uiso 1 1 calc R U . . .
C25 C -0.0409(5) 0.0949(4) 0.5345(3) 0.026(3) Uani 1 1 d . . . . .
H25 H -0.049779 0.070294 0.513679 0.031 Uiso 1 1 calc R U . . .
C26 C 0.0381(4) 0.2530(4) 0.5285(3) 0.018(2) Uani 1 1 d . . . . .
C27 C 0.0464(4) 0.2879(4) 0.5615(3) 0.021(2) Uani 1 1 d . . . . .
C28 C 0.0150(4) 0.3341(4) 0.5655(3) 0.021(2) Uani 1 1 d . . . . .
H28 H 0.029231 0.358639 0.584905 0.025 Uiso 1 1 calc R U . . .
C29 C -0.0515(4) 0.3959(4) 0.5547(3) 0.018(2) Uani 1 1 d . . . . .
C30 C -0.0720(4) 0.4303(4) 0.5237(3) 0.017(2) Uani 1 1 d . . . . .
C31 C -0.0902(5) 0.4797(4) 0.5344(3) 0.031(3) Uani 1 1 d . . . . .
H31 H -0.103062 0.503381 0.513902 0.037 Uiso 1 1 calc R U . . .
C32 C -0.0898(6) 0.4941(4) 0.5741(3) 0.038(3) Uani 1 1 d . . . . .
H32 H -0.103465 0.527322 0.580606 0.045 Uiso 1 1 calc R U . . .
C33 C -0.0701(5) 0.4617(4) 0.6045(3) 0.032(3) Uani 1 1 d . . . . .
H33 H -0.069319 0.472308 0.631865 0.038 Uiso 1 1 calc R U . . .
C34 C -0.0514(5) 0.4131(4) 0.5945(3) 0.027(3) Uani 1 1 d . . . . .
H34 H -0.037846 0.390529 0.615543 0.032 Uiso 1 1 calc R U . . .
C35 C 0.0905(4) 0.2789(4) 0.5902(3) 0.025(3) Uani 1 1 d . . . . .
H35 H 0.095801 0.302081 0.612379 0.031 Uiso 1 1 calc R U . . .
C36 C 0.1260(5) 0.2384(5) 0.5877(3) 0.034(3) Uani 1 1 d . . . . .
H36 H 0.155035 0.233611 0.607839 0.041 Uiso 1 1 calc R U . . .
C37 C 0.1186(5) 0.2041(5) 0.5547(4) 0.034(3) Uani 1 1 d . . . . .
H37 H 0.142824 0.175958 0.552139 0.041 Uiso 1 1 calc R U . . .
C38 C 0.0757(5) 0.2118(4) 0.5262(3) 0.030(3) Uani 1 1 d . . . . .
H38 H 0.071193 0.188381 0.504089 0.036 Uiso 1 1 calc R U . . .
C39 C -0.0777(5) 0.5002(4) 0.3182(4) 0.031(3) Uani 1 1 d . . . . .
H39 H -0.056040 0.527253 0.330443 0.037 Uiso 1 1 calc R U . . .
C40 C -0.0914(5) 0.5019(4) 0.2769(3) 0.028(3) Uani 1 1 d . . . . .
H40 H -0.078527 0.529234 0.261071 0.034 Uiso 1 1 calc R U . . .
C41 C -0.1241(5) 0.4630(4) 0.2591(3) 0.028(3) Uani 1 1 d . . . . .
H41 H -0.133633 0.463884 0.230916 0.034 Uiso 1 1 calc R U . . .
C42 C -0.1429(5) 0.4235(4) 0.2818(3) 0.028(3) Uani 1 1 d . . . . .
H42 H -0.166546 0.398341 0.269035 0.034 Uiso 1 1 calc R U . . .
C43 C -0.2272(4) 0.4185(4) 0.4167(3) 0.020(2) Uani 1 1 d . . . . .
C44 C -0.2550(4) 0.4598(4) 0.3943(3) 0.019(2) Uani 1 1 d . . . . .
C45 C -0.2737(4) 0.4585(4) 0.3518(3) 0.019(2) Uani 1 1 d . . . . .
H45 H -0.292230 0.488564 0.341410 0.022 Uiso 1 1 calc R U . . .
C46 C -0.2929(4) 0.3942(4) 0.2630(3) 0.018(2) Uani 1 1 d . . . . .
C47 C -0.2033(4) 0.1443(4) 0.2476(3) 0.022(2) Uani 1 1 d . . . . .
C48 C -0.1110(4) 0.0935(4) 0.3187(3) 0.022(2) Uani 1 1 d . . . . .
H48 H -0.108403 0.061318 0.304983 0.026 Uiso 1 1 calc R U . . .
C49 C -0.0778(4) 0.0990(4) 0.3564(3) 0.023(2) Uani 1 1 d . . . . .
C50 C -0.0751(4) 0.1425(3) 0.3818(3) 0.015(2) Uani 1 1 d . U . . .
C51 C -0.0393(5) 0.1413(4) 0.4174(3) 0.025(3) Uani 1 1 d . . . . .
H51 H -0.037887 0.170072 0.435432 0.030 Uiso 1 1 calc R U . . .
C52 C -0.0062(5) 0.0982(4) 0.4261(3) 0.028(3) Uani 1 1 d . . . . .
H52 H 0.017243 0.097596 0.450134 0.033 Uiso 1 1 calc R U . . .
C53 C -0.0072(5) 0.0561(4) 0.3997(4) 0.034(3) Uani 1 1 d . . . . .
H53 H 0.016395 0.027356 0.404904 0.040 Uiso 1 1 calc R U . . .
C54 C -0.0430(5) 0.0569(4) 0.3663(3) 0.028(3) Uani 1 1 d . U . . .
H54 H -0.044436 0.027587 0.348906 0.034 Uiso 1 1 calc R U . . .
C55 C -0.2410(4) 0.1270(4) 0.2140(3) 0.019(2) Uani 1 1 d . . . . .
C56 C -0.2631(4) 0.1596(4) 0.1819(3) 0.017(2) Uani 1 1 d . . . . .
C57 C -0.2425(4) 0.2333(4) 0.1463(3) 0.021(2) Uani 1 1 d . . . . .
H57 H -0.242541 0.209083 0.124766 0.026 Uiso 1 1 calc R U . . .
C58 C -0.2341(4) 0.2869(4) 0.1360(3) 0.019(2) Uani 1 1 d . . . . .
C59 C -0.2152(4) 0.3251(4) 0.1651(3) 0.023(2) Uani 1 1 d . . . . .
C60 C -0.2029(5) 0.3745(4) 0.1507(3) 0.029(3) Uani 1 1 d . . . . .
H60 H -0.189221 0.400238 0.169329 0.034 Uiso 1 1 calc R U . . .
C61 C -0.2100(5) 0.3870(4) 0.1107(3) 0.028(3) Uani 1 1 d . . . . .
H61 H -0.202089 0.421290 0.102280 0.034 Uiso 1 1 calc R U . . .
C62 C -0.2288(4) 0.3501(4) 0.0819(3) 0.024(2) Uani 1 1 d . . . . .
H62 H -0.234717 0.359122 0.054191 0.028 Uiso 1 1 calc R U . . .
C63 C -0.2383(4) 0.3006(4) 0.0948(3) 0.024(2) Uani 1 1 d . . . . .
H63 H -0.248054 0.274512 0.075309 0.028 Uiso 1 1 calc R U . . .
C64 C -0.3002(4) 0.1390(4) 0.1533(3) 0.026(3) Uani 1 1 d . U . . .
H64 H -0.314889 0.161092 0.132263 0.031 Uiso 1 1 calc R U . . .
C65 C -0.3174(5) 0.0876(4) 0.1535(3) 0.028(3) Uani 1 1 d . . . . .
H65 H -0.343505 0.074930 0.133356 0.034 Uiso 1 1 calc R U . . .
C66 C -0.2951(5) 0.0551(4) 0.1842(3) 0.028(3) Uani 1 1 d . . . . .
H66 H -0.305718 0.019609 0.184954 0.034 Uiso 1 1 calc R U . . .
C67 C -0.2579(4) 0.0742(3) 0.2133(3) 0.018(2) Uani 1 1 d . . . . .
H67 H -0.243071 0.051354 0.233743 0.022 Uiso 1 1 calc R U . . .
C68 C -0.3756(4) 0.2028(4) 0.2257(3) 0.021(2) Uani 1 1 d . . . . .
C69 C -0.4052(4) 0.2403(4) 0.2022(3) 0.019(2) Uani 1 1 d . . . . .
C70 C -0.3860(4) 0.2925(4) 0.1958(3) 0.021(2) Uani 1 1 d . . . . .
H70 H -0.411477 0.315359 0.182180 0.026 Uiso 1 1 calc R U . . .
C71 C -0.3314(4) 0.3650(4) 0.1932(3) 0.018(2) Uani 1 1 d . . . . .
C72 C -0.3098(4) 0.4038(4) 0.2198(3) 0.016(2) Uani 1 1 d . . . . .
C73 C -0.3048(4) 0.4542(4) 0.2041(3) 0.027(3) Uani 1 1 d . . . . .
H73 H -0.290004 0.480776 0.221546 0.033 Uiso 1 1 calc R U . . .
C74 C -0.3206(5) 0.4670(4) 0.1643(3) 0.027(3) Uani 1 1 d . . . . .
H74 H -0.317007 0.501523 0.154643 0.032 Uiso 1 1 calc R U . . .
C75 C -0.3415(5) 0.4279(4) 0.1395(3) 0.030(3) Uani 1 1 d . . . . .
H75 H -0.352795 0.435636 0.112198 0.036 Uiso 1 1 calc R U . . .
C76 C -0.3464(4) 0.3776(4) 0.1536(3) 0.021(2) Uani 1 1 d . . . . .
H76 H -0.360378 0.351221 0.135595 0.025 Uiso 1 1 calc R U . . .
C77 C -0.4567(5) 0.2282(4) 0.1847(3) 0.027(3) Uani 1 1 d . . . . .
H77 H -0.476919 0.254483 0.170209 0.032 Uiso 1 1 calc R U . . .
C78 C -0.4795(4) 0.1787(4) 0.1878(3) 0.023(2) Uani 1 1 d . . . . .
H78 H -0.514145 0.170982 0.175026 0.028 Uiso 1 1 calc R U . . .
C79 C -0.4504(4) 0.1420(4) 0.2097(3) 0.029(3) Uani 1 1 d . . . . .
H79 H -0.465776 0.108509 0.212569 0.034 Uiso 1 1 calc R U . . .
C80 C -0.3989(4) 0.1517(4) 0.2280(3) 0.022(2) Uani 1 1 d . . . . .
H80 H -0.379265 0.124639 0.242013 0.027 Uiso 1 1 calc R U . . .
C81 C -0.2665(5) 0.5057(4) 0.4155(3) 0.027(3) Uani 1 1 d . . . . .
H81 H -0.284330 0.533423 0.400906 0.032 Uiso 1 1 calc R U . . .
C82 C -0.2535(5) 0.5123(4) 0.4556(3) 0.032(3) Uani 1 1 d . . . . .
H82 H -0.262309 0.543716 0.468612 0.039 Uiso 1 1 calc R U . . .
C83 C -0.2269(4) 0.4723(4) 0.4774(3) 0.026(3) Uani 1 1 d . . . . .
H83 H -0.217932 0.476186 0.505494 0.031 Uiso 1 1 calc R U . . .
C84 C -0.2137(4) 0.4271(4) 0.4583(3) 0.020(2) Uani 1 1 d . . . . .
H84 H -0.194760 0.400708 0.473649 0.024 Uiso 1 1 calc R U . . .
C85 C -0.0117(5) 0.3485(5) 0.3461(4) 0.044(4) Uani 1 1 d . . . . .
H85A H -0.038666 0.348592 0.322894 0.066 Uiso 1 1 calc R U . . .
H85B H 0.017300 0.324039 0.341106 0.066 Uiso 1 1 calc R U . . .
H85C H 0.003430 0.383524 0.350064 0.066 Uiso 1 1 calc R U . . .
C86 C -0.2913(5) 0.1821(5) 0.4583(4) 0.046(4) Uani 1 1 d . . . . .
H86A H -0.298210 0.165949 0.431703 0.070 Uiso 1 1 calc R U . . .
H86B H -0.323342 0.201471 0.464902 0.070 Uiso 1 1 calc R U . . .
H86C H -0.283098 0.154962 0.478603 0.070 Uiso 1 1 calc R U . . .
C87 C -0.0630(5) 0.2540(5) 0.2622(3) 0.046(2) Uani 1 1 d D . . A 3
H87A H -0.087511 0.245286 0.238613 0.068 Uiso 1 1 d R U . A 3
H87B H -0.027111 0.239606 0.258843 0.068 Uiso 1 1 d R U . A 3
H87C H -0.060381 0.291936 0.264903 0.068 Uiso 1 1 d R U . A 3
C88 C -0.3196(6) 0.3031(6) 0.4028(4) 0.053 Uani 1 1 d . . . . .
H88A H -0.328033 0.266003 0.399774 0.080 Uiso 1 1 calc R U . . .
H88B H -0.348694 0.320752 0.415477 0.080 Uiso 1 1 calc R U . . .
H88C H -0.285626 0.307339 0.419650 0.080 Uiso 1 1 calc R U . . .
Dy7 Dy 0.30857(2) 0.20735(2) 0.31391(2) 0.01688(11) Uani 1 1 d . . . . .
Dy8 Dy 0.31353(2) 0.20486(2) 0.41517(2) 0.01745(11) Uani 1 1 d . . . . .
Dy9 Dy 0.38039(2) 0.31620(2) 0.39775(2) 0.01959(12) Uani 1 1 d . . . . .
Dy10 Dy 0.26995(2) 0.33135(2) 0.33382(2) 0.01739(11) Uani 1 1 d . . . . .
Dy11 Dy 0.23597(2) 0.28038(2) 0.23460(2) 0.01580(11) Uani 1 1 d . . . . .
Dy12 Dy 0.40775(2) 0.25250(2) 0.49413(2) 0.01895(12) Uani 1 1 d . . . . .
O22 O 0.3169(3) 0.2651(3) 0.3654(2) 0.0194(16) Uani 1 1 d . . . . .
O23 O 0.2264(3) 0.2589(2) 0.30436(18) 0.0152(14) Uani 1 1 d . . . . .
H23A H 0.192352 0.252139 0.314559 0.023 Uiso 1 1 d R U . . .
O24 O 0.3120(3) 0.2865(2) 0.28108(19) 0.0177(15) Uani 1 1 d . . . . .
H24A H 0.343107 0.292177 0.276312 0.05(4) Uiso 1 1 d R . . . .
O25 O 0.2324(3) 0.3598(3) 0.26988(19) 0.0197(16) Uani 1 1 d . . . . .
O26 O 0.2952(3) 0.3654(3) 0.3973(2) 0.0246(17) Uani 1 1 d . . . . .
O27 O 0.1489(3) 0.2544(3) 0.2326(2) 0.0273(18) Uani 1 1 d . . . . .
O28 O 0.2653(3) 0.1949(2) 0.2486(2) 0.0190(13) Uani 1 1 d . . . . .
O29 O 0.3603(3) 0.1617(3) 0.3632(2) 0.0219(16) Uani 1 1 d . . . . .
O30 O 0.3015(3) 0.3123(3) 0.19810(19) 0.0197(16) Uani 1 1 d . . . . .
O31 O 0.3614(3) 0.3626(3) 0.33717(19) 0.0214(16) Uani 1 1 d . . . . .
O32 O 0.4320(3) 0.3297(3) 0.4595(2) 0.0249(17) Uani 1 1 d . . . . .
O33 O 0.4055(3) 0.2344(2) 0.42402(19) 0.0163(15) Uani 1 1 d . . . . .
H33A H 0.432160 0.213759 0.413448 0.024 Uiso 1 1 d R U . . .
O34 O 0.3329(3) 0.2816(2) 0.45086(19) 0.0182(15) Uani 1 1 d . . . . .
H34A H 0.310675 0.304425 0.457801 0.027 Uiso 1 1 d R U . . .
O35 O 0.3497(3) 0.1805(3) 0.4799(2) 0.0218(16) Uani 1 1 d . . . . .
O36 O 0.2518(3) 0.1726(3) 0.3642(2) 0.0208(16) Uani 1 1 d . . . . .
O37 O 0.3634(3) 0.3060(3) 0.5338(2) 0.0270(18) Uani 1 1 d . . . . .
O38 O 0.4717(3) 0.1928(3) 0.4939(2) 0.0303(18) Uani 1 1 d . . . . .
O39 O 0.1823(3) 0.3306(3) 0.3579(3) 0.046(2) Uani 1 1 d . . . . .
H39A H 0.158857 0.308245 0.347141 0.069 Uiso 1 1 d R U . . .
O40 O 0.4504(3) 0.2872(3) 0.3596(2) 0.0332(19) Uani 1 1 d . . . . .
H40A H 0.471852 0.263280 0.370715 0.050 Uiso 1 1 d R U . . .
O41 O 0.2322(3) 0.2316(3) 0.4447(3) 0.035(2) Uani 1 1 d . U . . .
H41A H 0.236845 0.240023 0.471418 0.053 Uiso 1 1 d R U . . .
O42 O 0.3921(3) 0.2083(3) 0.2823(2) 0.0290(18) Uani 1 1 d . . . . .
H42A H 0.395737 0.230769 0.262957 0.044 Uiso 1 1 d R U . . .
N13 N 0.2315(4) 0.4452(3) 0.2896(3) 0.024(2) Uani 1 1 d . . . . .
N14 N 0.2488(4) 0.4260(3) 0.3285(3) 0.025(2) Uani 1 1 d . . . . .
N15 N 0.1802(4) 0.3465(3) 0.1928(2) 0.021(2) Uani 1 1 d . . . . .
N16 N 0.2817(3) 0.1062(3) 0.2509(3) 0.022(2) Uani 1 1 d . . . . .
N17 N 0.3115(3) 0.1177(3) 0.2880(2) 0.0196(19) Uani 1 1 d . . . . .
N18 N 0.2318(3) 0.2289(3) 0.1710(2) 0.0187(19) Uani 1 1 d . . . . .
N19 N 0.4366(4) 0.3969(3) 0.4022(2) 0.022(2) Uani 1 1 d . . . . .
N20 N 0.4656(4) 0.4079(3) 0.4403(3) 0.026(2) Uani 1 1 d . . . . .
N21 N 0.3082(4) 0.1004(3) 0.4771(3) 0.023(2) Uani 1 1 d . . . . .
N22 N 0.2813(3) 0.1203(3) 0.4410(2) 0.0185(19) Uani 1 1 d . . . . .
N23 N 0.3952(4) 0.2026(3) 0.5584(3) 0.023(2) Uani 1 1 d . . . . .
N24 N 0.4941(4) 0.2922(3) 0.5280(3) 0.027(2) Uani 1 1 d . . . . .
C89 C 0.2281(4) 0.4094(4) 0.2619(3) 0.020(2) Uani 1 1 d . . . . .
C90 C 0.2593(5) 0.4628(4) 0.3540(3) 0.030(3) Uani 1 1 d . . . . .
H90 H 0.250011 0.497007 0.345045 0.036 Uiso 1 1 calc R U . . .
C91 C 0.2833(5) 0.4582(4) 0.3943(3) 0.025(3) Uani 1 1 d . . . . .
C92 C 0.3019(5) 0.4125(4) 0.4148(3) 0.028(3) Uani 1 1 d . . . . .
C93 C 0.3269(5) 0.4168(4) 0.4537(3) 0.024(3) Uani 1 1 d . . . . .
H93 H 0.337656 0.386043 0.468005 0.029 Uiso 1 1 calc R U . . .
C94 C 0.3364(5) 0.4636(5) 0.4716(4) 0.035(3) Uani 1 1 d . . . . .
H94 H 0.354928 0.464790 0.497752 0.042 Uiso 1 1 calc R U . . .
C95 C 0.3198(5) 0.5095(5) 0.4532(4) 0.038(3) Uani 1 1 d . . . . .
H95 H 0.326383 0.542107 0.466135 0.046 Uiso 1 1 calc R U . . .
C96 C 0.2932(5) 0.5064(4) 0.4148(3) 0.033(3) Uani 1 1 d . . . . .
H96 H 0.281110 0.537702 0.401780 0.040 Uiso 1 1 calc R U . . .
C97 C 0.2243(4) 0.4281(4) 0.2188(3) 0.020(2) Uani 1 1 d . . . . .
C98 C 0.2038(4) 0.3971(4) 0.1863(3) 0.019(2) Uani 1 1 d . . . . .
C99 C 0.1347(4) 0.3389(4) 0.1730(3) 0.020(2) Uani 1 1 d . . . . .
H99 H 0.121332 0.366189 0.155710 0.025 Uiso 1 1 calc R U . . .
C100 C 0.1010(4) 0.2925(4) 0.1742(3) 0.022(2) Uani 1 1 d . U . . .
C101 C 0.1086(4) 0.2536(4) 0.2043(3) 0.021(2) Uani 1 1 d . . . . .
C102 C 0.0701(4) 0.2132(5) 0.2041(3) 0.029(3) Uani 1 1 d . . . . .
H102 H 0.073807 0.186882 0.224151 0.035 Uiso 1 1 calc R U . . .
C103 C 0.0281(5) 0.2117(5) 0.1758(4) 0.036(3) Uani 1 1 d . . . . .
H103 H 0.003163 0.183752 0.176466 0.043 Uiso 1 1 calc R U . . .
C104 C 0.0192(5) 0.2493(5) 0.1452(4) 0.037(3) Uani 1 1 d . . . . .
H104 H -0.010654 0.247018 0.125569 0.044 Uiso 1 1 calc R U . . .
C105 C 0.0557(4) 0.2897(4) 0.1450(3) 0.025(3) Uani 1 1 d . . . . .
H105 H 0.050574 0.316057 0.125061 0.030 Uiso 1 1 calc R U . . .
C106 C 0.2063(5) 0.4147(4) 0.1476(3) 0.026(3) Uani 1 1 d . . . . .
H106 H 0.192728 0.393502 0.125655 0.032 Uiso 1 1 calc R U . . .
C107 C 0.2287(4) 0.4638(4) 0.1400(3) 0.025(2) Uani 1 1 d . . . . .
H107 H 0.230012 0.476062 0.113145 0.030 Uiso 1 1 calc R U . . .
C108 C 0.2483(5) 0.4932(4) 0.1718(3) 0.032(3) Uani 1 1 d . . . . .
H108 H 0.263120 0.526472 0.167108 0.039 Uiso 1 1 calc R U . . .
C109 C 0.2470(4) 0.4757(4) 0.2108(3) 0.026(3) Uani 1 1 d . . . . .
H109 H 0.261901 0.496560 0.232487 0.031 Uiso 1 1 calc R U . . .
C110 C 0.2582(4) 0.1486(4) 0.2342(3) 0.0190(13) Uani 1 1 d . . . . .
C111 C 0.3385(4) 0.0780(4) 0.3024(3) 0.017(2) Uani 1 1 d . . . . .
H111 H 0.337773 0.048101 0.285609 0.020 Uiso 1 1 calc R U . . .
C112 C 0.3694(4) 0.0733(4) 0.3405(3) 0.023(2) Uani 1 1 d . . . . .
C113 C 0.3785(4) 0.1136(4) 0.3697(3) 0.023(2) Uani 1 1 d . . . . .
C114 C 0.4090(5) 0.1013(4) 0.4060(3) 0.027(3) Uani 1 1 d . . . . .
H114 H 0.416545 0.128233 0.425217 0.032 Uiso 1 1 calc R U . . .
C115 C 0.4285(5) 0.0519(4) 0.4152(3) 0.030(3) Uani 1 1 d . . . . .
H115 H 0.448112 0.044967 0.440293 0.035 Uiso 1 1 calc R U . . .
C116 C 0.4186(5) 0.0122(4) 0.3864(4) 0.035(3) Uani 1 1 d . . . . .
H116 H 0.431666 -0.021986 0.391964 0.042 Uiso 1 1 calc R U . . .
C117 C 0.3905(5) 0.0229(4) 0.3510(3) 0.028(3) Uani 1 1 d . . . . .
H117 H 0.384443 -0.004422 0.331936 0.034 Uiso 1 1 calc R U . . .
C118 C 0.2192(4) 0.1402(4) 0.1984(3) 0.017(2) Uani 1 1 d . . . . .
C119 C 0.2060(4) 0.1794(4) 0.1694(3) 0.022(2) Uani 1 1 d . . . . .
C120 C 0.2465(4) 0.2446(4) 0.1366(3) 0.021(2) Uani 1 1 d . . . . .
H120 H 0.239253 0.221875 0.114234 0.025 Uiso 1 1 calc R U . . .
C121 C 0.2734(4) 0.2944(4) 0.1287(3) 0.018(2) Uani 1 1 d . . . . .
C122 C 0.3011(4) 0.3247(4) 0.1594(3) 0.022(2) Uani 1 1 d . . . . .
C123 C 0.3301(4) 0.3677(4) 0.1474(3) 0.025(2) Uani 1 1 d . . . . .
H123 H 0.350249 0.387792 0.167312 0.030 Uiso 1 1 calc R U . . .
C124 C 0.3303(5) 0.3820(4) 0.1074(3) 0.029(3) Uani 1 1 d . . . . .
H124 H 0.350282 0.411637 0.100211 0.035 Uiso 1 1 calc R U . . .
C125 C 0.3016(5) 0.3533(4) 0.0777(3) 0.029(3) Uani 1 1 d . . . . .
H125 H 0.300291 0.364212 0.050400 0.034 Uiso 1 1 calc R U . . .
C126 C 0.2754(5) 0.3093(4) 0.0877(3) 0.027(3) Uani 1 1 d . . . . .
H126 H 0.258079 0.288260 0.066969 0.032 Uiso 1 1 calc R U . . .
C127 C 0.1664(4) 0.1682(4) 0.1388(3) 0.023(2) Uani 1 1 d . . . . .
H127 H 0.155807 0.194863 0.119984 0.028 Uiso 1 1 calc R U . . .
C128 C 0.1415(5) 0.1201(4) 0.1342(3) 0.035(3) Uani 1 1 d . . . . .
H128 H 0.115678 0.113436 0.112105 0.042 Uiso 1 1 calc R U . . .
C129 C 0.1555(5) 0.0815(5) 0.1629(4) 0.036(3) Uani 1 1 d . . . . .
H129 H 0.138962 0.048133 0.160664 0.043 Uiso 1 1 calc R U . . .
C130 C 0.1929(5) 0.0921(4) 0.1941(3) 0.029(3) Uani 1 1 d . . . . .
H130 H 0.201491 0.065824 0.213716 0.034 Uiso 1 1 calc R U . . .
C131 C 0.3798(4) 0.4030(3) 0.3175(3) 0.014(2) Uani 1 1 d . . . . .
C132 C 0.4203(4) 0.4362(4) 0.3343(3) 0.023(2) Uani 1 1 d . . . . .
C133 C 0.4445(4) 0.4322(4) 0.3766(3) 0.024(3) Uani 1 1 d . . . . .
H133 H 0.468624 0.459228 0.385513 0.029 Uiso 1 1 calc R U . . .
C134 C 0.4582(4) 0.3732(4) 0.4675(3) 0.021(2) Uani 1 1 d . . . . .
C135 C 0.3439(4) 0.1342(4) 0.4933(3) 0.022(2) Uani 1 1 d . . . . .
C136 C 0.2402(4) 0.0918(4) 0.4275(3) 0.022(2) Uani 1 1 d . . . . .
H136 H 0.231735 0.063080 0.443743 0.026 Uiso 1 1 calc R U . . .
C137 C 0.2060(5) 0.0993(4) 0.3903(3) 0.027(3) Uani 1 1 d . . . . .
C138 C 0.2151(4) 0.1361(4) 0.3596(3) 0.019(2) Uani 1 1 d . . . . .
C139 C 0.1816(4) 0.1332(4) 0.3229(3) 0.027(3) Uani 1 1 d . . . . .
H139 H 0.187930 0.156079 0.301344 0.032 Uiso 1 1 calc R U . . .
C140 C 0.1403(5) 0.0979(4) 0.3183(3) 0.030(3) Uani 1 1 d . . . . .
H140 H 0.118503 0.097105 0.293475 0.037 Uiso 1 1 calc R U . . .
C141 C 0.1289(5) 0.0623(5) 0.3491(4) 0.038(3) Uani 1 1 d . . . . .
H141 H 0.099598 0.038520 0.345765 0.045 Uiso 1 1 calc R U . . .
C142 C 0.1622(5) 0.0642(4) 0.3838(4) 0.032(3) Uani 1 1 d . . . . .
H142 H 0.155716 0.040528 0.404826 0.038 Uiso 1 1 calc R U . . .
C143 C 0.3795(4) 0.1142(4) 0.5279(3) 0.021(2) Uani 1 1 d . . . . .
C144 C 0.4047(4) 0.1481(4) 0.5582(3) 0.021(2) Uani 1 1 d . . . . .
C145 C 0.3861(4) 0.2228(4) 0.5930(3) 0.023(2) Uani 1 1 d . . . . .
H145 H 0.383780 0.199302 0.614828 0.028 Uiso 1 1 calc R U . . .
C146 C 0.3791(4) 0.2781(4) 0.6017(3) 0.024(2) Uani 1 1 d . . . . .
C147 C 0.3682(5) 0.3166(4) 0.5732(3) 0.030(3) Uani 1 1 d . . . . .
C148 C 0.3607(5) 0.3680(4) 0.5869(4) 0.036(3) Uani 1 1 d . . . . .
H148 H 0.352133 0.394727 0.567676 0.043 Uiso 1 1 calc R U . . .
C149 C 0.3653(5) 0.3805(5) 0.6270(4) 0.036(3) Uani 1 1 d . . . . .
H149 H 0.361073 0.415484 0.635314 0.044 Uiso 1 1 calc R U . . .
C150 C 0.3764(5) 0.3414(5) 0.6554(3) 0.033(3) Uani 1 1 d . . . . .
H150 H 0.380174 0.349649 0.683309 0.039 Uiso 1 1 calc R U . . .
C151 C 0.3819(4) 0.2909(5) 0.6431(3) 0.028(3) Uani 1 1 d . . . . .
H151 H 0.387769 0.264206 0.662679 0.033 Uiso 1 1 calc R U . . .
C152 C 0.4400(4) 0.1266(4) 0.5888(3) 0.024(2) Uani 1 1 d . . . . .
H152 H 0.457258 0.148694 0.608821 0.028 Uiso 1 1 calc R U . . .
C153 C 0.4500(5) 0.0740(5) 0.5903(4) 0.037(3) Uani 1 1 d . . . . .
H153 H 0.473133 0.060091 0.611805 0.045 Uiso 1 1 calc R U . . .
C154 C 0.4266(5) 0.0410(5) 0.5608(4) 0.036(3) Uani 1 1 d . . . . .
H154 H 0.433785 0.004732 0.561796 0.043 Uiso 1 1 calc R U . . .
C155 C 0.3927(5) 0.0617(4) 0.5299(4) 0.033(3) Uani 1 1 d . . . . .
H155 H 0.377841 0.039198 0.509237 0.040 Uiso 1 1 calc R U . . .
C156 C 0.5191(4) 0.1793(4) 0.5120(3) 0.026(3) Uani 1 1 d . . . . .
C157 C 0.5540(5) 0.2161(4) 0.5330(3) 0.026(3) Uani 1 1 d . . . . .
C158 C 0.5394(5) 0.2691(5) 0.5380(3) 0.032(3) Uani 1 1 d . . . . .
H158 H 0.566948 0.290679 0.550437 0.038 Uiso 1 1 calc R U . . .
C159 C 0.4923(5) 0.3467(4) 0.5383(3) 0.027(3) Uani 1 1 d . . . . .
C160 C 0.4769(5) 0.3842(4) 0.5098(3) 0.028(3) Uani 1 1 d . . . . .
C161 C 0.4767(6) 0.4365(4) 0.5215(4) 0.042(3) Uani 1 1 d . . . . .
H161 H 0.467054 0.462581 0.501975 0.050 Uiso 1 1 calc R U . . .
C162 C 0.4903(6) 0.4506(5) 0.5606(4) 0.052(4) Uani 1 1 d . . . . .
H162 H 0.489641 0.486336 0.568000 0.062 Uiso 1 1 calc R U . . .
C163 C 0.5049(6) 0.4135(5) 0.5894(4) 0.050(4) Uani 1 1 d . . . . .
H163 H 0.514066 0.423368 0.616650 0.059 Uiso 1 1 calc R U . . .
C164 C 0.5060(5) 0.3608(5) 0.5779(3) 0.034(3) Uani 1 1 d . U . . .
H164 H 0.516140 0.334929 0.597464 0.041 Uiso 1 1 calc R U . . .
C165 C 0.6048(5) 0.1988(5) 0.5491(3) 0.031(3) Uani 1 1 d . . . . .
H165 H 0.628657 0.223337 0.562501 0.037 Uiso 1 1 calc R U . . .
C166 C 0.6218(6) 0.1481(5) 0.5463(4) 0.045(4) Uani 1 1 d . . . . .
H166 H 0.656552 0.137573 0.557394 0.054 Uiso 1 1 calc R U . . .
C167 C 0.5860(6) 0.1123(5) 0.5266(4) 0.049(4) Uani 1 1 d . . . . .
H167 H 0.596382 0.076849 0.525080 0.058 Uiso 1 1 calc R U . . .
C168 C 0.5370(5) 0.1273(5) 0.5097(4) 0.039(3) Uani 1 1 d . . . . .
H168 H 0.514210 0.102289 0.495933 0.047 Uiso 1 1 calc R U . . .
C169 C 0.4388(5) 0.4777(4) 0.3124(3) 0.030(3) Uani 1 1 d . . . . .
H169 H 0.465846 0.500115 0.324668 0.037 Uiso 1 1 calc R U . . .
C170 C 0.4184(5) 0.4868(4) 0.2730(3) 0.032(3) Uani 1 1 d . . . . .
H170 H 0.431019 0.515372 0.258252 0.039 Uiso 1 1 calc R U . . .
C171 C 0.3794(5) 0.4536(4) 0.2554(3) 0.025(2) Uani 1 1 d . . . . .
H171 H 0.365329 0.459313 0.228360 0.030 Uiso 1 1 calc R U . . .
C172 C 0.3607(4) 0.4127(4) 0.2765(3) 0.023(2) Uani 1 1 d . . . . .
H172 H 0.334414 0.390141 0.263619 0.027 Uiso 1 1 calc R U . . .
C173 C 0.1600(6) 0.3576(6) 0.3896(4) 0.052 Uani 1 1 d . . . . .
H17A H 0.143923 0.390269 0.379228 0.079 Uiso 1 1 calc R U . . .
H17B H 0.188480 0.365148 0.410908 0.079 Uiso 1 1 calc R U . . .
H17C H 0.132138 0.336051 0.400464 0.079 Uiso 1 1 calc R U . . .
C174 C 0.4754(5) 0.3086(5) 0.3258(4) 0.034(3) Uani 1 1 d . . . . .
H17D H 0.463494 0.289150 0.301383 0.051 Uiso 1 1 calc R U . . .
H17E H 0.514691 0.306087 0.330808 0.051 Uiso 1 1 calc R U . . .
H17F H 0.464977 0.345238 0.322349 0.051 Uiso 1 1 calc R U . . .
C175 C 0.1769(6) 0.2173(6) 0.4401(5) 0.057 Uani 1 1 d . U . . .
H17G H 0.166396 0.209517 0.411737 0.086 Uiso 1 1 calc R U . . .
H17H H 0.154871 0.246004 0.449015 0.086 Uiso 1 1 calc R U . . .
H17I H 0.171296 0.186352 0.456511 0.086 Uiso 1 1 calc R U . . .
C176 C 0.4365(5) 0.1726(5) 0.2838(4) 0.041(3) Uani 1 1 d . . . . .
H17J H 0.464002 0.185688 0.266918 0.061 Uiso 1 1 calc R U . . .
H17K H 0.452086 0.169155 0.311657 0.061 Uiso 1 1 calc R U . . .
H17L H 0.423693 0.138554 0.273741 0.061 Uiso 1 1 calc R U . . .
O43 O -0.1025(9) 0.2991(8) 0.2260(6) 0.064(6) Uani 0.5 1 d . . P B 1
H43 H -0.137484 0.306882 0.208151 0.096 Uiso 0.5 1 d R U P B 1
C177 C -0.0630(14) 0.3372(12) 0.2133(10) 0.069(10) Uani 0.5 1 d . . P B 1
H17M H -0.071055 0.345362 0.184671 0.103 Uiso 0.5 1 calc R U P B 1
H17N H -0.026563 0.322452 0.217475 0.103 Uiso 0.5 1 calc R U P B 1
H17O H -0.064975 0.369014 0.229285 0.103 Uiso 0.5 1 calc R U P B 1
O44 O 0.0223(8) 0.4125(8) 0.1853(5) 0.050(5) Uani 0.5 1 d . . P C 2
H44 H 0.021990 0.443962 0.192158 0.076 Uiso 0.5 1 d R U P C 2
C178 C -0.0232(14) 0.3880(11) 0.1974(8) 0.060(9) Uani 0.5 1 d . . P C 2
H17P H -0.054291 0.396522 0.178454 0.090 Uiso 0.5 1 calc R U P C 2
H17Q H -0.030009 0.399958 0.224432 0.090 Uiso 0.5 1 calc R U P C 2
H17R H -0.017534 0.350282 0.197744 0.090 Uiso 0.5 1 calc R U P C 2
O45 O -0.4038(4) 0.3796(4) 0.3556(3) 0.061(3) Uani 1 1 d . . . . .
H45A H -0.420303 0.392066 0.374770 0.091 Uiso 1 1 d R U . . .
C179 C -0.4184(7) 0.4161(6) 0.3246(5) 0.070(5) Uani 1 1 d . . . . .
H17S H -0.401282 0.406223 0.300263 0.104 Uiso 1 1 d R U . . .
H17T H -0.405882 0.450733 0.333453 0.104 Uiso 1 1 d R U . . .
H17U H -0.457672 0.416603 0.318743 0.104 Uiso 1 1 d R U . . .
O46 O -0.2643(4) -0.0120(4) 0.4864(3) 0.057(3) Uani 1 1 d . . . . .
H46 H -0.286047 -0.034444 0.476500 0.086 Uiso 1 1 d R U . . .
C180 C -0.2809(7) 0.0298(5) 0.5084(5) 0.066(5) Uani 1 1 d . . . . .
H18H H -0.303359 0.053051 0.490676 0.100 Uiso 1 1 calc R U . . .
H18I H -0.249295 0.048925 0.520158 0.100 Uiso 1 1 calc R U . . .
H18J H -0.301965 0.017181 0.530043 0.100 Uiso 1 1 calc R U . . .
O47 O -0.4898(6) 0.2122(5) 0.3934(4) 0.069 Uani 0.75 1 d D U P D 1
H47 H -0.494088 0.180024 0.396475 0.103 Uiso 0.75 1 d R U P D 1
O47A O -0.4786(17) 0.2880(10) 0.4364(13) 0.069 Uani 0.25 1 d D U P D 2
H47A H -0.451538 0.299814 0.452082 0.103 Uiso 0.25 1 d R U P D 2
C181 C -0.4554(6) 0.2397(5) 0.4233(5) 0.069 Uani 1 1 d D U . . .
H18B H -0.432416 0.264019 0.409917 0.103 Uiso 0.75 1 calc R U P D 1
H18C H -0.432800 0.214677 0.439224 0.103 Uiso 0.75 1 calc R U P D 1
H18D H -0.477745 0.258992 0.441099 0.103 Uiso 0.75 1 calc R U P D 1
H18E H -0.483568 0.218929 0.408428 0.103 Uiso 0.25 1 calc R U P D 2
H18F H -0.440380 0.220048 0.446857 0.103 Uiso 0.25 1 calc R U P D 2
H18G H -0.426744 0.247403 0.405738 0.103 Uiso 0.25 1 calc R U P D 2
O48 O 0.1066(5) 0.3025(5) 0.2970(3) 0.077(3) Uani 1 1 d . . . . .
H48A H 0.113609 0.279993 0.279945 0.116 Uiso 1 1 d R U . . .
C182 C 0.0877(7) 0.3500(8) 0.2763(4) 0.083(7) Uani 1 1 d . . . . .
H18K H 0.114732 0.361678 0.258455 0.125 Uiso 1 1 calc R U . . .
H18L H 0.082211 0.377156 0.296193 0.125 Uiso 1 1 calc R U . . .
H18M H 0.053583 0.343032 0.260301 0.125 Uiso 1 1 calc R U . . .
O49 O -0.4266(4) 0.4193(4) 0.4266(3) 0.061 Uani 1 1 d . . . . .
H49 H -0.456102 0.430217 0.434743 0.091 Uiso 1 1 d R U . . .
C183 C -0.3903(6) 0.4283(6) 0.4594(5) 0.061 Uani 1 1 d . . . . .
H18N H -0.353684 0.430135 0.450542 0.091 Uiso 1 1 calc R U . . .
H18O H -0.392239 0.399900 0.478832 0.091 Uiso 1 1 calc R U . . .
H18P H -0.398990 0.461302 0.472099 0.091 Uiso 1 1 calc R U . . .
O50 O 0.0076(4) 0.0864(4) 0.2746(3) 0.070(3) Uani 1 1 d . . . . .
H50 H -0.003317 0.075962 0.296834 0.105 Uiso 1 1 d R U . . .
C184 C -0.0163(7) 0.0998(7) 0.2345(5) 0.077(5) Uani 1 1 d . . . . .
H18Q H 0.012232 0.111274 0.217926 0.115 Uiso 1 1 d R U . . .
H18R H -0.042578 0.127974 0.236436 0.115 Uiso 1 1 d R U . . .
H18S H -0.034418 0.069204 0.222226 0.115 Uiso 1 1 d R U . . .
O51 O -0.1411(6) 0.0117(5) 0.5292(4) 0.065(4) Uani 0.75 1 d D . P . .
H51A H -0.151585 0.037764 0.514932 0.097 Uiso 0.75 1 d R U P . .
C185 C -0.1247(8) -0.0298(6) 0.5025(6) 0.059(6) Uani 0.75 1 d D . P . .
H18T H -0.154645 -0.037996 0.482465 0.088 Uiso 0.75 1 calc R U P . .
H18U H -0.114865 -0.060981 0.518407 0.088 Uiso 0.75 1 calc R U P . .
H18V H -0.093503 -0.018171 0.488660 0.088 Uiso 0.75 1 calc R U P . .
O52 O -0.5979(3) 0.2880(3) 0.2286(2) 0.0300(18) Uani 1 1 d . . . . .
H52A H -0.626845 0.296405 0.215403 0.045 Uiso 1 1 d R U . . .
C186 C -0.5561(5) 0.3236(5) 0.2198(4) 0.033(3) Uani 1 1 d . . . . .
H18W H -0.558603 0.330729 0.190809 0.049 Uiso 1 1 calc R U . . .
H18X H -0.520812 0.308182 0.228051 0.049 Uiso 1 1 calc R U . . .
H18Y H -0.560260 0.356101 0.234584 0.049 Uiso 1 1 calc R U . . .
O53 O -0.2538(3) 0.2898(3) 0.5152(2) 0.036(2) Uani 1 1 d . . . . .
H53A H -0.225172 0.298097 0.528802 0.054 Uiso 1 1 d R U . . .
C187 C -0.2937(5) 0.3281(5) 0.5199(4) 0.041(3) Uani 1 1 d . . . . .
H18Z H -0.285337 0.359398 0.504682 0.062 Uiso 1 1 calc R U . . .
H H -0.294151 0.336898 0.548467 0.062 Uiso 1 1 calc R U . . .
HA H -0.329073 0.314674 0.509668 0.062 Uiso 1 1 calc R U . . .
O54 O 0.0403(3) 0.3117(3) 0.4405(2) 0.0302(19) Uani 1 1 d . . . . .
H54A H 0.055790 0.288599 0.455922 0.045 Uiso 1 1 d R U . . .
C188 C 0.0558(6) 0.3591(5) 0.4606(4) 0.050(4) Uani 1 1 d . . . . .
H1 H 0.095103 0.359990 0.465998 0.074 Uiso 1 1 calc R U . . .
HB H 0.038869 0.361076 0.486104 0.074 Uiso 1 1 calc R U . . .
HC H 0.043973 0.388668 0.443499 0.074 Uiso 1 1 calc R U . . .
O55 O -0.3648(4) 0.2049(3) 0.3225(3) 0.043(2) Uani 1 1 d . . . . .
H55 H -0.362347 0.183440 0.300678 0.065 Uiso 1 1 d R U . . .
C189 C -0.4033(5) 0.2455(5) 0.3143(4) 0.045(3) Uani 1 1 d . . . . .
H2 H -0.436019 0.231093 0.300022 0.068 Uiso 1 1 calc R U . . .
HD H -0.387946 0.272044 0.297405 0.068 Uiso 1 1 calc R U . . .
HE H -0.412253 0.261306 0.339638 0.068 Uiso 1 1 calc R U . . .
O56 O 0.2550(4) 0.2893(3) 0.5128(3) 0.044(2) Uani 1 1 d . . . . .
H56 H 0.284775 0.302635 0.523603 0.067 Uiso 1 1 d R U . . .
C190 C 0.2219(6) 0.3312(6) 0.5239(5) 0.063(4) Uani 1 1 d . . . . .
H19B H 0.228550 0.361828 0.507478 0.094 Uiso 1 1 calc R U . . .
H19C H 0.230467 0.339581 0.552469 0.094 Uiso 1 1 calc R U . . .
H19D H 0.183829 0.321189 0.519483 0.094 Uiso 1 1 calc R U . . .
O57 O -0.0692(3) 0.5633(3) 0.4540(3) 0.041(2) Uani 1 1 d . . . . .
H57A H -0.055965 0.534279 0.461644 0.061 Uiso 1 1 d R U . . .
C191 C -0.1246(5) 0.5747(5) 0.4528(4) 0.037(3) Uani 1 1 d . . . . .
H19E H -0.132323 0.606080 0.436611 0.056 Uiso 1 1 calc R U . . .
H19F H -0.134785 0.580502 0.480244 0.056 Uiso 1 1 calc R U . . .
H19G H -0.145368 0.545405 0.440663 0.056 Uiso 1 1 calc R U . . .
O58 O 0.0091(6) 0.1822(5) 0.3162(4) 0.063(4) Uani 0.75 1 d . . P . .
H58 H 0.021348 0.155901 0.301987 0.094 Uiso 0.75 1 d R U P . .
C192 C 0.0489(9) 0.1958(8) 0.3499(6) 0.065(6) Uani 0.75 1 d . . P . .
H19H H 0.080850 0.211171 0.339331 0.097 Uiso 0.75 1 calc R U P . .
H19I H 0.059295 0.164292 0.365263 0.097 Uiso 0.75 1 calc R U P . .
H19J H 0.032867 0.220886 0.367617 0.097 Uiso 0.75 1 calc R U P . .
O59 O -0.0443(4) -0.0084(4) 0.2748(3) 0.062(3) Uani 1 1 d . . . . .
H59 H -0.017418 0.007204 0.263738 0.094 Uiso 1 1 d R U . . .
C193 C -0.0347(7) -0.0620(6) 0.2870(5) 0.066(5) Uani 1 1 d . . . . .
H19K H -0.034138 -0.084062 0.263006 0.099 Uiso 1 1 calc R U . . .
H19L H -0.063596 -0.073690 0.303182 0.099 Uiso 1 1 calc R U . . .
H19M H 0.000061 -0.064617 0.303057 0.099 Uiso 1 1 calc R U . . .
O60 O 0.0582(6) 0.5285(5) 0.2815(5) 0.068(4) Uani 0.75 1 d . . P E 1
H60A H 0.058765 0.533974 0.256642 0.102 Uiso 0.75 1 d R U P E 1
C194 C 0.0596(9) 0.4742(7) 0.2887(7) 0.069 Uani 0.75 1 d . . P E 1
H19N H 0.039908 0.456094 0.266168 0.103 Uiso 0.75 1 calc R U P E 1
H19O H 0.042811 0.466645 0.313671 0.103 Uiso 0.75 1 calc R U P E 1
H19P H 0.097216 0.462324 0.291388 0.103 Uiso 0.75 1 calc R U P E 1
O61 O -0.4249(6) 0.1435(6) 0.3671(5) 0.093(6) Uani 0.75 1 d D U P . .
H61A H -0.407091 0.146716 0.345490 0.139 Uiso 0.75 1 d R U P . .
C195 C -0.4045(9) 0.1106(7) 0.4006(5) 0.064(6) Uani 0.75 1 d D U P . .
H19Q H -0.367992 0.098887 0.396242 0.096 Uiso 0.75 1 calc R U P . .
H19R H -0.428211 0.080376 0.402358 0.096 Uiso 0.75 1 calc R U P . .
H19S H -0.403680 0.130545 0.425759 0.096 Uiso 0.75 1 calc R U P . .
O62 O -0.1331(3) 0.0185(3) 0.2236(2) 0.0315(19) Uani 1 1 d . . . . .
H62A H -0.102615 0.008586 0.232626 0.047 Uiso 1 1 d R U . . .
H62B H -0.150805 0.044866 0.230406 0.047 Uiso 1 1 d R U . . .
O63 O 0.1666(4) 0.5327(3) 0.2930(3) 0.049(2) Uani 1 1 d . . . . .
H63A H 0.140752 0.561860 0.287809 0.074 Uiso 1 1 d R U . . .
H63B H 0.140052 0.513050 0.297299 0.074 Uiso 1 1 d R U . . .
O64 O 0.0051(8) 0.5119(7) 0.2073(6) 0.058(5) Uani 0.5 1 d D U P F 3
H64A H 0.025299 0.523256 0.226788 0.088 Uiso 0.5 1 d R U P F 3
C196 C -0.0230(10) 0.5555(9) 0.1858(8) 0.045(7) Uani 0.5 1 d D U P F 3
H19T H 0.000420 0.570447 0.166501 0.067 Uiso 0.5 1 calc R U P F 3
H19U H -0.031594 0.582235 0.205240 0.067 Uiso 0.5 1 calc R U P F 3
H19V H -0.056365 0.542840 0.171345 0.067 Uiso 0.5 1 calc R U P F 3

loop_
_atom_site_aniso_label
_atom_site_aniso_U_11
_atom_site_aniso_U_22
_atom_site_aniso_U_33
_atom_site_aniso_U_23
_atom_site_aniso_U_13
_atom_site_aniso_U_12
Dy1 0.0205(3) 0.0138(2) 0.0139(2) -0.00066(18) -0.0017(2) 0.00326(19)
Dy2 0.0202(3) 0.0132(2) 0.0126(2) -0.00093(18) -0.0024(2) 0.00229(19)
Dy3 0.0204(3) 0.0128(2) 0.0125(2) 0.00087(18) -0.0019(2) -0.00087(19)
Dy4 0.0199(3) 0.0133(2) 0.0132(2) 0.00135(18) -0.0016(2) -0.00119(19)
Dy5 0.0167(3) 0.0149(2) 0.0127(2) 0.00085(18) -0.00218(19) -0.00009(19)
Dy6 0.0185(3) 0.0155(2) 0.0135(2) -0.00062(18) -0.0025(2) 0.00172(19)
O1 0.015(4) 0.013(3) 0.021(4) 0.000(3) 0.001(3) -0.001(3)
O2 0.034(5) 0.014(4) 0.018(4) 0.004(3) 0.003(3) -0.002(3)
O3 0.027(4) 0.010(3) 0.014(3) 0.003(3) -0.004(3) 0.000(3)
O4 0.016(4) 0.022(4) 0.007(3) 0.002(3) -0.003(3) 0.000(3)
O5 0.014(4) 0.018(3) 0.020(4) 0.001(3) 0.001(3) 0.002(3)
O6 0.025(4) 0.012(3) 0.013(3) 0.002(3) -0.003(3) 0.002(3)
O7 0.020(4) 0.013(3) 0.019(4) -0.001(3) -0.002(3) -0.007(3)
O8 0.030(4) 0.015(3) 0.016(4) -0.001(3) 0.002(3) 0.004(3)
O9 0.021(4) 0.026(4) 0.021(4) -0.004(3) -0.004(3) 0.005(3)
O10 0.019(4) 0.012(3) 0.016(4) -0.004(3) -0.007(3) 0.002(3)
O11 0.028(4) 0.016(4) 0.013(4) -0.001(3) -0.008(3) 0.008(3)
O12 0.029(4) 0.003(3) 0.019(4) 0.002(3) 0.001(3) -0.002(3)
O13 0.014(4) 0.011(3) 0.021(4) 0.002(3) 0.000(3) 0.003(3)
O14 0.021(4) 0.015(4) 0.026(4) -0.001(3) -0.004(3) 0.001(3)
O15 0.023(4) 0.015(3) 0.023(4) -0.003(3) 0.000(3) 0.005(3)
O16 0.030(5) 0.023(4) 0.015(4) 0.003(3) -0.001(3) -0.006(3)
O17 0.024(4) 0.014(3) 0.024(4) 0.001(3) -0.003(3) 0.005(3)
O18 0.030(5) 0.040(5) 0.020(4) 0.014(3) 0.011(3) 0.012(4)
O19 0.028(5) 0.017(4) 0.036(5) -0.006(3) 0.007(4) -0.004(3)
O20 0.039(5) 0.056(5) 0.045(5) 0.008(4) 0.025(4) 0.002(4)
O21 0.018(4) 0.043(5) 0.028(4) 0.004(4) 0.001(3) 0.002(3)
N1 0.022(5) 0.018(4) 0.017(5) 0.001(4) -0.001(4) -0.001(4)
N2 0.023(5) 0.019(4) 0.016(4) -0.006(4) -0.001(4) -0.003(4)
N3 0.030(5) 0.012(4) 0.017(4) 0.004(3) -0.006(4) 0.005(4)
N4 0.022(5) 0.010(4) 0.023(5) -0.002(3) 0.000(4) 0.000(4)
N5 0.022(5) 0.019(4) 0.014(4) 0.005(4) -0.004(4) 0.000(4)
N6 0.022(5) 0.022(5) 0.014(4) 0.004(4) 0.000(4) -0.006(4)
N7 0.024(5) 0.018(4) 0.013(4) 0.002(4) -0.003(4) 0.003(4)
N8 0.028(5) 0.021(5) 0.009(4) 0.003(4) -0.003(4) 0.004(4)
N9 0.029(5) 0.018(4) 0.014(4) -0.001(4) -0.006(4) 0.008(4)
N10 0.021(5) 0.017(4) 0.017(4) 0.000(4) 0.001(4) 0.001(4)
N11 0.015(5) 0.018(4) 0.019(5) 0.003(4) -0.001(4) 0.000(3)
N12 0.036(6) 0.010(4) 0.013(4) 0.004(3) -0.002(4) 0.002(4)
C1 0.028(6) 0.013(5) 0.018(5) 0.005(4) 0.004(5) 0.004(4)
C2 0.028(6) 0.015(5) 0.016(5) 0.003(4) -0.004(5) 0.003(4)
C3 0.034(7) 0.011(5) 0.019(6) -0.001(4) 0.000(5) -0.006(4)
C4 0.023(5) 0.010(4) 0.016(5) -0.004(4) -0.010(4) -0.003(4)
C5 0.028(6) 0.019(5) 0.019(5) -0.011(4) 0.010(5) -0.012(5)
C6 0.023(6) 0.015(5) 0.022(6) 0.007(4) -0.004(5) -0.006(4)
C7 0.026(6) 0.013(5) 0.017(5) -0.003(4) 0.003(5) 0.001(4)
C8 0.021(6) 0.019(5) 0.022(6) -0.005(4) 0.009(5) -0.009(4)
C9 0.016(6) 0.018(5) 0.021(6) 0.003(4) -0.010(4) 0.003(4)
C10 0.025(7) 0.024(6) 0.027(6) 0.001(5) -0.009(5) -0.003(5)
C11 0.037(7) 0.019(6) 0.029(6) -0.003(5) -0.014(5) -0.004(5)
C12 0.031(7) 0.015(5) 0.033(6) 0.004(5) 0.001(5) -0.003(5)
C13 0.029(6) 0.010(5) 0.017(5) 0.006(4) -0.005(5) -0.002(4)
C14 0.038(7) 0.022(6) 0.028(6) -0.003(5) -0.005(5) -0.003(5)
C15 0.026(6) 0.024(6) 0.009(5) 0.005(4) -0.008(4) -0.004(5)
C16 0.024(6) 0.024(6) 0.012(5) -0.004(4) 0.008(4) -0.002(4)
C17 0.022(6) 0.024(6) 0.024(6) -0.003(5) 0.004(5) -0.007(5)
C18 0.030(7) 0.021(6) 0.024(6) -0.009(5) 0.008(5) 0.000(5)
C19 0.027(7) 0.034(7) 0.037(7) -0.011(6) 0.010(6) 0.004(5)
C20 0.034(7) 0.045(7) 0.016(6) -0.001(5) 0.007(5) -0.002(6)
C21 0.022(6) 0.031(6) 0.023(6) 0.003(5) 0.007(5) -0.012(5)
C22 0.037(7) 0.022(6) 0.015(5) -0.006(4) 0.004(5) -0.008(5)
C23 0.036(8) 0.034(7) 0.030(7) 0.010(5) -0.004(6) 0.004(6)
C24 0.037(8) 0.030(6) 0.024(6) -0.001(5) -0.012(5) 0.011(5)
C25 0.038(7) 0.010(5) 0.028(6) 0.001(4) -0.001(5) 0.003(5)
C26 0.012(6) 0.021(5) 0.022(6) 0.007(4) 0.002(4) 0.005(4)
C27 0.020(6) 0.020(5) 0.023(6) 0.005(4) -0.002(5) 0.000(4)
C28 0.025(6) 0.017(5) 0.019(5) 0.000(4) -0.005(5) -0.003(4)
C29 0.017(6) 0.021(5) 0.016(5) -0.006(4) 0.005(4) -0.004(4)
C30 0.013(5) 0.020(5) 0.018(5) -0.010(4) 0.000(4) -0.003(4)
C31 0.041(8) 0.018(6) 0.032(7) 0.002(5) 0.003(6) 0.002(5)
C32 0.065(10) 0.024(6) 0.025(6) -0.009(5) 0.010(6) 0.001(6)
C33 0.055(9) 0.023(6) 0.018(6) -0.001(5) 0.003(6) -0.003(6)
C34 0.034(7) 0.019(5) 0.026(6) -0.005(5) -0.004(5) -0.001(5)
C35 0.014(6) 0.040(7) 0.021(6) 0.007(5) -0.008(5) -0.002(5)
C36 0.015(6) 0.059(8) 0.027(7) 0.015(6) -0.012(5) -0.002(6)
C37 0.019(7) 0.034(7) 0.047(8) 0.012(6) -0.002(6) 0.002(5)
C38 0.039(8) 0.033(6) 0.019(6) -0.002(5) 0.004(5) -0.006(5)
C39 0.032(7) 0.020(6) 0.042(7) -0.002(5) 0.013(6) -0.004(5)
C40 0.031(7) 0.030(6) 0.023(6) 0.005(5) 0.000(5) -0.008(5)
C41 0.040(7) 0.025(6) 0.020(6) 0.000(5) 0.010(5) 0.005(5)
C42 0.043(8) 0.022(6) 0.018(6) 0.005(5) 0.000(5) -0.007(5)
C43 0.022(6) 0.015(5) 0.026(6) 0.000(4) 0.011(5) 0.002(4)
C44 0.023(6) 0.016(5) 0.018(5) -0.003(4) 0.000(5) -0.001(4)
C45 0.021(6) 0.013(5) 0.022(6) 0.003(4) 0.003(5) 0.008(4)
C46 0.021(6) 0.014(5) 0.017(5) -0.002(4) -0.003(4) 0.010(4)
C47 0.019(6) 0.019(5) 0.027(6) -0.007(5) 0.002(5) 0.000(4)
C48 0.022(6) 0.015(5) 0.029(6) 0.000(4) 0.000(5) 0.005(4)
C49 0.024(6) 0.026(6) 0.018(5) -0.001(4) 0.001(5) 0.001(5)
C50 0.021(5) 0.006(4) 0.019(5) -0.002(4) -0.001(4) 0.006(4)
C51 0.033(7) 0.022(6) 0.017(6) -0.001(4) -0.010(5) 0.007(5)
C52 0.034(7) 0.025(6) 0.022(6) 0.003(5) -0.009(5) 0.001(5)
C53 0.032(7) 0.027(6) 0.039(7) 0.003(5) -0.009(6) 0.016(5)
C54 0.036(6) 0.014(5) 0.033(6) -0.006(4) -0.002(5) 0.012(4)
C55 0.023(6) 0.011(5) 0.023(6) -0.001(4) 0.007(5) -0.001(4)
C56 0.017(6) 0.017(5) 0.016(5) -0.002(4) 0.000(4) 0.003(4)
C57 0.025(6) 0.022(6) 0.018(5) -0.005(4) 0.005(5) -0.004(5)
C58 0.016(6) 0.023(5) 0.016(5) 0.000(4) -0.001(4) 0.007(4)
C59 0.010(6) 0.031(6) 0.027(6) 0.004(5) 0.002(5) 0.008(4)
C60 0.039(7) 0.022(6) 0.025(6) -0.008(5) 0.004(5) -0.006(5)
C61 0.027(7) 0.029(6) 0.030(6) 0.007(5) 0.009(5) 0.000(5)
C62 0.022(6) 0.029(6) 0.020(6) 0.004(5) 0.005(5) 0.003(5)
C63 0.010(6) 0.038(6) 0.023(6) 0.005(5) -0.004(5) 0.001(5)
C64 0.024(6) 0.027(5) 0.023(5) 0.007(4) -0.016(4) 0.000(4)
C65 0.035(7) 0.022(6) 0.028(6) -0.006(5) -0.002(5) 0.000(5)
C66 0.025(7) 0.025(6) 0.034(7) -0.002(5) 0.003(5) -0.001(5)
C67 0.027(6) 0.005(4) 0.023(6) -0.006(4) 0.005(5) -0.001(4)
C68 0.023(6) 0.020(5) 0.019(5) -0.001(4) 0.001(5) -0.007(4)
C69 0.021(6) 0.022(5) 0.013(5) 0.000(4) 0.001(4) 0.001(4)
C70 0.023(6) 0.029(6) 0.013(5) 0.004(4) 0.001(5) 0.006(5)
C71 0.016(6) 0.021(5) 0.016(5) 0.003(4) -0.002(4) 0.010(4)
C72 0.018(6) 0.018(5) 0.010(5) 0.000(4) -0.007(4) 0.004(4)
C73 0.025(7) 0.033(6) 0.024(6) 0.000(5) 0.000(5) 0.000(5)
C74 0.035(7) 0.025(6) 0.020(6) 0.010(5) 0.001(5) 0.006(5)
C75 0.035(7) 0.037(7) 0.017(6) -0.005(5) -0.008(5) 0.005(5)
C76 0.024(6) 0.024(6) 0.013(5) 0.009(4) -0.005(4) 0.004(5)
C77 0.043(8) 0.020(6) 0.015(5) 0.001(4) -0.009(5) 0.013(5)
C78 0.022(6) 0.024(6) 0.023(6) -0.002(5) -0.003(5) -0.004(5)
C79 0.024(7) 0.024(6) 0.037(7) 0.000(5) -0.004(5) -0.013(5)
C80 0.022(6) 0.014(5) 0.031(6) 0.008(4) 0.000(5) -0.005(4)
C81 0.036(7) 0.017(5) 0.027(6) -0.002(5) 0.004(5) 0.008(5)
C82 0.050(8) 0.029(6) 0.018(6) -0.005(5) 0.004(6) 0.008(6)
C83 0.029(7) 0.026(6) 0.022(6) -0.017(5) 0.005(5) 0.001(5)
C84 0.024(6) 0.019(5) 0.017(5) 0.001(4) 0.001(5) -0.002(4)
C85 0.043(8) 0.052(8) 0.042(8) 0.021(6) 0.024(7) 0.022(7)
C86 0.043(9) 0.032(7) 0.067(10) -0.011(7) 0.020(7) -0.002(6)
C87 0.039(5) 0.056(5) 0.045(5) 0.008(4) 0.025(4) 0.002(4)
C88 0.048 0.063 0.048 0.004 0.001 0.002
Dy7 0.0206(3) 0.0160(2) 0.0134(2) -0.00097(18) -0.0019(2) 0.00052(19)
Dy8 0.0210(3) 0.0172(2) 0.0138(2) 0.00065(19) -0.0008(2) -0.00335(19)
Dy9 0.0231(3) 0.0182(2) 0.0165(2) 0.0016(2) -0.0040(2) -0.0057(2)
Dy10 0.0214(3) 0.0164(2) 0.0140(2) -0.00208(19) -0.0009(2) 0.0000(2)
Dy11 0.0171(3) 0.0160(2) 0.0137(2) -0.00155(18) -0.00212(19) -0.00030(19)
Dy12 0.0224(3) 0.0188(2) 0.0149(2) 0.00085(19) -0.0027(2) -0.0013(2)
O22 0.019(4) 0.017(4) 0.021(4) 0.005(3) -0.003(3) 0.001(3)
O23 0.014(4) 0.020(4) 0.011(3) -0.003(3) -0.002(3) -0.005(3)
O24 0.017(4) 0.017(4) 0.019(4) 0.000(3) 0.003(3) 0.004(3)
O25 0.028(4) 0.020(4) 0.011(3) 0.006(3) -0.002(3) 0.001(3)
O26 0.032(5) 0.020(4) 0.022(4) -0.011(3) 0.002(3) 0.002(3)
O27 0.025(5) 0.034(4) 0.023(4) -0.003(3) 0.003(3) -0.006(3)
O28 0.026(4) 0.012(3) 0.018(3) -0.006(2) -0.004(3) 0.003(2)
O29 0.023(4) 0.022(4) 0.022(4) 0.005(3) 0.004(3) 0.010(3)
O30 0.023(4) 0.024(4) 0.013(4) 0.004(3) 0.004(3) -0.004(3)
O31 0.025(4) 0.023(4) 0.014(4) 0.010(3) -0.007(3) -0.010(3)
O32 0.028(5) 0.025(4) 0.021(4) 0.004(3) -0.003(3) -0.009(3)
O33 0.014(4) 0.015(3) 0.020(4) 0.001(3) 0.000(3) -0.002(3)
O34 0.021(4) 0.015(3) 0.018(4) -0.005(3) -0.003(3) 0.004(3)
O35 0.026(4) 0.020(4) 0.019(4) 0.000(3) 0.000(3) 0.001(3)
O36 0.025(4) 0.020(4) 0.017(4) -0.003(3) -0.002(3) -0.014(3)
O37 0.036(5) 0.029(4) 0.015(4) 0.000(3) -0.004(3) 0.007(4)
O38 0.021(5) 0.034(4) 0.037(5) -0.005(4) 0.006(4) -0.004(3)
O39 0.026(5) 0.057(6) 0.058(6) -0.021(5) 0.021(4) -0.009(4)
O40 0.034(5) 0.036(5) 0.031(5) 0.010(4) 0.011(4) 0.003(4)
O41 0.024(4) 0.039(4) 0.044(5) -0.006(4) 0.010(4) -0.004(3)
O42 0.029(5) 0.028(4) 0.030(4) 0.006(3) 0.007(4) 0.011(3)
N13 0.032(6) 0.021(5) 0.017(5) 0.001(4) -0.004(4) 0.001(4)
N14 0.027(6) 0.016(4) 0.031(5) -0.004(4) -0.002(4) 0.003(4)
N15 0.029(6) 0.019(4) 0.015(4) 0.003(4) -0.001(4) -0.002(4)
N16 0.020(5) 0.020(5) 0.026(5) -0.008(4) -0.004(4) -0.006(4)
N17 0.021(5) 0.018(4) 0.020(5) -0.001(4) 0.002(4) -0.006(4)
N18 0.017(5) 0.022(5) 0.015(5) -0.008(4) -0.010(4) 0.002(4)
N19 0.023(5) 0.023(5) 0.019(5) 0.002(4) -0.011(4) -0.011(4)
N20 0.036(6) 0.022(5) 0.018(5) 0.003(4) -0.010(4) -0.011(4)
N21 0.028(5) 0.021(5) 0.020(5) 0.002(4) -0.005(4) 0.000(4)
N22 0.026(5) 0.015(4) 0.014(4) 0.000(3) -0.003(4) -0.002(4)
N23 0.022(5) 0.029(5) 0.019(5) 0.002(4) -0.001(4) -0.002(4)
N24 0.028(6) 0.024(5) 0.027(5) 0.001(4) -0.012(4) -0.001(4)
C89 0.029(6) 0.020(5) 0.009(5) 0.001(4) -0.003(4) 0.001(5)
C90 0.052(8) 0.017(6) 0.022(6) -0.005(5) 0.008(6) 0.005(5)
C91 0.042(7) 0.017(5) 0.017(6) -0.006(4) 0.004(5) -0.002(5)
C92 0.030(7) 0.026(6) 0.026(6) -0.009(5) -0.004(5) -0.001(5)
C93 0.038(7) 0.021(6) 0.013(5) 0.009(4) -0.001(5) 0.001(5)
C94 0.042(8) 0.036(7) 0.027(7) -0.008(5) -0.004(6) -0.007(6)
C95 0.054(9) 0.027(6) 0.032(7) -0.014(5) -0.009(6) -0.002(6)
C96 0.062(9) 0.018(6) 0.018(6) -0.007(5) -0.003(6) 0.000(6)
C97 0.020(6) 0.017(5) 0.021(6) 0.006(4) -0.003(5) 0.009(4)
C98 0.013(6) 0.020(5) 0.026(6) 0.001(4) 0.001(4) 0.004(4)
C99 0.023(6) 0.019(5) 0.019(5) 0.004(4) -0.001(5) 0.004(4)
C100 0.015(5) 0.026(5) 0.024(5) -0.008(4) -0.008(4) -0.009(4)
C101 0.014(6) 0.026(6) 0.023(6) 0.000(5) -0.004(5) 0.003(4)
C102 0.019(6) 0.041(7) 0.027(6) 0.009(5) -0.002(5) -0.005(5)
C103 0.030(7) 0.039(7) 0.041(8) 0.001(6) 0.011(6) -0.013(6)
C104 0.027(7) 0.045(8) 0.037(7) -0.004(6) -0.009(6) 0.000(6)
C105 0.023(6) 0.035(6) 0.018(6) -0.004(5) 0.002(5) 0.003(5)
C106 0.038(7) 0.026(6) 0.015(5) -0.004(4) -0.003(5) 0.010(5)
C107 0.023(6) 0.022(6) 0.030(6) 0.003(5) 0.000(5) 0.003(5)
C108 0.042(8) 0.023(6) 0.034(7) 0.005(5) 0.013(6) -0.002(5)
C109 0.024(7) 0.027(6) 0.025(6) -0.001(5) -0.002(5) 0.004(5)
C110 0.026(4) 0.012(3) 0.018(3) -0.006(2) -0.004(3) 0.003(2)
C111 0.019(6) 0.012(5) 0.018(5) -0.006(4) 0.000(4) 0.004(4)
C112 0.023(6) 0.026(6) 0.019(6) 0.008(5) -0.003(5) 0.006(5)
C113 0.024(6) 0.028(6) 0.018(6) 0.009(5) 0.002(5) 0.005(5)
C114 0.030(7) 0.024(6) 0.027(6) -0.003(5) 0.008(5) 0.005(5)
C115 0.024(7) 0.031(6) 0.031(7) 0.002(5) -0.012(5) 0.011(5)
C116 0.044(8) 0.026(6) 0.035(7) 0.015(5) 0.005(6) 0.007(6)
C117 0.035(7) 0.017(5) 0.032(7) 0.001(5) 0.003(6) -0.007(5)
C118 0.022(6) 0.020(5) 0.011(5) -0.004(4) 0.003(4) -0.003(4)
C119 0.025(6) 0.017(5) 0.024(6) -0.005(4) 0.001(5) -0.006(4)
C120 0.025(6) 0.024(6) 0.011(5) -0.005(4) -0.009(4) 0.014(5)
C121 0.014(6) 0.023(5) 0.015(5) 0.000(4) 0.000(4) 0.005(4)
C122 0.014(6) 0.029(6) 0.023(6) 0.004(5) 0.002(5) -0.002(4)
C123 0.021(6) 0.023(6) 0.031(6) -0.003(5) 0.002(5) 0.000(5)
C124 0.033(7) 0.024(6) 0.033(7) 0.014(5) 0.021(6) 0.004(5)
C125 0.033(7) 0.037(7) 0.017(6) 0.014(5) 0.010(5) 0.002(5)
C126 0.033(7) 0.027(6) 0.020(6) -0.001(5) 0.003(5) 0.006(5)
C127 0.020(6) 0.016(5) 0.032(6) -0.003(5) -0.003(5) 0.003(4)
C128 0.039(8) 0.036(7) 0.027(6) -0.010(5) -0.015(6) -0.008(6)
C129 0.029(7) 0.037(7) 0.039(7) -0.003(6) -0.013(6) -0.005(6)
C130 0.034(7) 0.025(6) 0.026(6) 0.001(5) -0.002(5) 0.000(5)
C131 0.014(5) 0.011(5) 0.019(5) 0.005(4) 0.003(4) -0.006(4)
C132 0.029(7) 0.018(5) 0.022(6) 0.003(4) 0.000(5) 0.000(5)
C133 0.028(7) 0.011(5) 0.031(6) -0.002(5) -0.006(5) -0.010(4)
C134 0.034(7) 0.013(5) 0.015(5) -0.006(4) 0.002(5) -0.009(5)
C135 0.026(6) 0.007(5) 0.034(6) 0.000(4) 0.000(5) -0.006(4)
C136 0.027(6) 0.018(5) 0.021(6) 0.001(4) 0.000(5) -0.009(5)
C137 0.022(6) 0.034(6) 0.024(6) -0.004(5) 0.000(5) -0.002(5)
C138 0.022(6) 0.016(5) 0.018(5) 0.005(4) 0.002(5) -0.002(4)
C139 0.026(7) 0.024(6) 0.032(6) 0.000(5) 0.003(5) -0.002(5)
C140 0.028(7) 0.031(6) 0.030(6) -0.005(5) -0.014(5) -0.003(5)
C141 0.033(8) 0.034(7) 0.045(8) -0.002(6) -0.002(6) -0.018(6)
C142 0.034(7) 0.027(6) 0.035(7) -0.003(5) 0.001(6) -0.011(5)
C143 0.027(6) 0.018(5) 0.017(5) -0.002(4) 0.000(5) 0.002(4)
C144 0.022(6) 0.023(6) 0.019(5) 0.008(4) -0.003(5) 0.004(5)
C145 0.023(6) 0.033(6) 0.012(5) 0.003(5) -0.006(4) -0.002(5)
C146 0.008(5) 0.037(6) 0.027(6) -0.012(5) -0.006(4) 0.001(5)
C147 0.026(7) 0.033(6) 0.030(7) -0.003(5) -0.005(5) 0.004(5)
C148 0.053(9) 0.023(6) 0.030(7) -0.009(5) -0.001(6) 0.012(6)
C149 0.037(8) 0.032(7) 0.038(7) -0.009(6) -0.003(6) 0.003(6)
C150 0.028(7) 0.051(8) 0.019(6) -0.007(5) 0.004(5) 0.006(6)
C151 0.018(6) 0.043(7) 0.021(6) 0.000(5) -0.003(5) 0.001(5)
C152 0.017(6) 0.026(6) 0.025(6) 0.012(5) -0.011(5) -0.012(5)
C153 0.027(7) 0.044(8) 0.041(8) 0.014(6) 0.006(6) 0.012(6)
C154 0.044(8) 0.026(6) 0.037(7) 0.009(5) -0.007(6) 0.008(6)
C155 0.040(8) 0.026(6) 0.033(7) 0.004(5) -0.001(6) 0.004(5)
C156 0.013(6) 0.038(7) 0.027(6) 0.010(5) 0.000(5) 0.002(5)
C157 0.034(7) 0.022(6) 0.021(6) 0.006(5) -0.004(5) 0.002(5)
C158 0.030(7) 0.036(7) 0.028(6) 0.007(5) -0.006(5) -0.009(6)
C159 0.025(7) 0.023(6) 0.030(6) 0.000(5) -0.006(5) 0.000(5)
C160 0.035(7) 0.023(6) 0.026(6) 0.001(5) -0.002(5) -0.005(5)
C161 0.064(10) 0.024(6) 0.033(7) 0.000(5) -0.024(7) -0.005(6)
C162 0.068(11) 0.023(6) 0.059(9) -0.018(6) -0.031(8) -0.002(6)
C163 0.078(11) 0.042(8) 0.024(7) -0.019(6) -0.024(7) 0.014(7)
C164 0.046(7) 0.033(6) 0.020(5) -0.008(5) -0.016(5) 0.000(5)
C165 0.026(7) 0.046(7) 0.019(6) 0.000(5) -0.003(5) -0.007(6)
C166 0.047(9) 0.052(9) 0.036(7) 0.013(6) -0.008(7) 0.018(7)
C167 0.051(10) 0.044(8) 0.052(9) -0.001(7) 0.010(7) 0.023(7)
C168 0.046(9) 0.026(6) 0.045(8) 0.004(6) 0.002(7) 0.012(6)
C169 0.033(7) 0.023(6) 0.034(7) 0.001(5) -0.005(6) 0.000(5)
C170 0.036(8) 0.031(6) 0.030(7) 0.007(5) 0.003(6) -0.005(5)
C171 0.032(7) 0.023(6) 0.019(6) 0.007(5) -0.001(5) 0.002(5)
C172 0.020(6) 0.030(6) 0.017(5) -0.007(5) -0.002(5) -0.004(5)
C173 0.046 0.057 0.057 0.000 0.020 0.000
C174 0.025(7) 0.040(7) 0.037(7) 0.003(6) 0.007(6) 0.003(5)
C175 0.045 0.064 0.067 0.000 0.031 0.000
C176 0.023(7) 0.035(7) 0.066(9) 0.022(6) 0.016(6) 0.006(5)
O43 0.053(14) 0.082(15) 0.058(13) 0.032(12) 0.008(11) 0.012(11)
C177 0.08(3) 0.07(2) 0.06(2) 0.025(17) 0.013(19) 0.007(19)
O44 0.063(14) 0.068(13) 0.020(9) -0.004(9) -0.003(9) 0.014(11)
C178 0.09(3) 0.051(18) 0.037(17) -0.019(14) 0.000(17) 0.017(18)
O45 0.049(7) 0.061(7) 0.073(7) 0.012(6) 0.009(6) 0.014(5)
C179 0.057(11) 0.076(11) 0.078(12) 0.045(10) 0.015(9) 0.012(9)
O46 0.068(7) 0.049(6) 0.057(6) 0.003(5) 0.013(5) -0.019(5)
C180 0.067(12) 0.032(8) 0.103(14) 0.009(9) 0.024(10) -0.015(7)
O47 0.076 0.041 0.090 0.000 0.011 0.000
O47A 0.076 0.041 0.090 0.000 0.011 0.000
C181 0.076 0.041 0.090 0.000 0.011 0.000
O48 0.073(9) 0.101(9) 0.059(7) -0.013(7) 0.021(6) 0.002(7)
C182 0.050(11) 0.17(2) 0.034(9) 0.006(11) 0.014(8) 0.043(12)
O49 0.047 0.066 0.069 0.000 0.000 0.000
C183 0.047 0.066 0.069 0.000 0.000 0.000
O50 0.068(8) 0.065(7) 0.077(8) 0.000(6) 0.007(6) 0.007(6)
C184 0.075(13) 0.068(11) 0.083(13) 0.032(10) -0.019(10) -0.007(9)
O51 0.069(10) 0.055(9) 0.069(10) 0.029(7) 0.003(8) -0.014(7)
C185 0.055(14) 0.034(10) 0.089(16) 0.012(11) 0.019(12) 0.004(9)
O52 0.022(4) 0.035(4) 0.032(4) 0.011(4) -0.003(4) -0.002(3)
C186 0.023(7) 0.041(7) 0.034(7) 0.001(6) 0.007(5) -0.007(5)
O53 0.028(5) 0.043(5) 0.036(5) -0.016(4) -0.003(4) 0.002(4)
C187 0.025(7) 0.053(8) 0.046(8) 0.008(6) 0.002(6) 0.015(6)
O54 0.017(4) 0.051(5) 0.022(4) -0.017(4) 0.002(3) -0.005(4)
C188 0.064(10) 0.061(9) 0.026(7) 0.001(6) 0.012(7) -0.013(8)
O55 0.043(6) 0.037(5) 0.050(6) 0.010(4) 0.010(5) -0.004(4)
C189 0.035(8) 0.055(9) 0.045(8) -0.008(7) 0.000(6) 0.017(7)
O56 0.044(6) 0.050(6) 0.040(5) -0.016(4) 0.006(4) 0.010(4)
C190 0.055(11) 0.062(10) 0.073(11) -0.006(9) 0.012(9) 0.015(8)
O57 0.041(6) 0.026(4) 0.058(6) 0.000(4) 0.014(5) -0.002(4)
C191 0.048(9) 0.033(7) 0.032(7) 0.007(5) 0.006(6) 0.005(6)
O58 0.066(10) 0.039(7) 0.084(11) -0.004(7) 0.016(9) 0.004(7)
C192 0.083(17) 0.044(12) 0.066(14) 0.003(11) -0.002(13) 0.015(11)
O59 0.057(7) 0.046(6) 0.085(8) -0.009(6) 0.009(6) 0.000(5)
C193 0.078(13) 0.054(10) 0.066(11) 0.016(8) 0.006(9) -0.002(9)
O60 0.073(11) 0.044(8) 0.089(11) -0.001(8) 0.012(9) -0.002(7)
C194 0.076 0.041 0.090 0.000 0.011 0.000
O61 0.076(10) 0.065(9) 0.147(13) 0.061(9) 0.075(10) 0.041(8)
C195 0.071(13) 0.057(11) 0.067(12) -0.004(10) 0.014(10) 0.012(10)
O62 0.020(4) 0.030(4) 0.045(5) -0.011(4) 0.003(4) 0.000(3)
O63 0.063(7) 0.036(5) 0.049(6) -0.002(4) 0.005(5) 0.008(5)
O64 0.062(12) 0.061(11) 0.054(11) 0.003(9) 0.017(10) -0.014(9)
C196 0.037(13) 0.056(14) 0.040(13) 0.012(11) -0.002(11) -0.007(11)

loop_
_atom_type_symbol
_atom_type_description
_atom_type_scat_dispersion_real
_atom_type_scat_dispersion_imag
_atom_type_scat_source
C C 0.0030 0.0020 'International Tables Vol C Tables 4.2.6.8 and 6.1.1.4'
H H 0.0000 0.0000 'International Tables Vol C Tables 4.2.6.8 and 6.1.1.4'
Dy Dy -0.1890 4.4100 'International Tables Vol C Tables 4.2.6.8 and 6.1.1.4'
N N 0.0060 0.0030 'International Tables Vol C Tables 4.2.6.8 and 6.1.1.4'
O O 0.0110 0.0060 'International Tables Vol C Tables 4.2.6.8 and 6.1.1.4'

loop_
_geom_angle_atom_site_label_1
_geom_angle_atom_site_label_2
_geom_angle_atom_site_label_3
_geom_angle
_geom_angle_site_symmetry_1
_geom_angle_site_symmetry_3
_geom_angle_publ_flag
O1 Dy1 O2 75.7(2) . . ?
O1 Dy1 O10 76.6(2) . . ?
O1 Dy1 O11 144.7(2) . . ?
O1 Dy1 O12 77.4(2) . . ?
O1 Dy1 O13 77.1(2) . . ?
O1 Dy1 O21 106.0(2) . . ?
O1 Dy1 N7 150.0(2) . . ?
O2 Dy1 N7 84.3(3) . . ?
O10 Dy1 O2 68.6(2) . . ?
O10 Dy1 O11 138.8(2) . . ?
O10 Dy1 O12 140.7(2) . . ?
O10 Dy1 O21 77.3(2) . . ?
O10 Dy1 N7 75.3(2) . . ?
O11 Dy1 O2 112.3(2) . . ?
O11 Dy1 O12 71.7(2) . . ?
O11 Dy1 O21 87.1(2) . . ?
O11 Dy1 N7 64.1(2) . . ?
O12 Dy1 O2 76.8(2) . . ?
O12 Dy1 O21 138.7(2) . . ?
O12 Dy1 N7 119.9(2) . . ?
O13 Dy1 O2 134.8(2) . . ?
O13 Dy1 O10 136.8(2) . . ?
O13 Dy1 O11 73.8(2) . . ?
O13 Dy1 O12 62.4(2) . . ?
O13 Dy1 O21 78.0(2) . . ?
O13 Dy1 N7 131.9(2) . . ?
O21 Dy1 O2 144.5(2) . . ?
O21 Dy1 N7 77.8(3) . . ?
O1 Dy2 O7 76.4(2) . . ?
O1 Dy2 O12 78.5(2) . . ?
O1 Dy2 O13 75.1(2) . . ?
O1 Dy2 O14 143.8(2) . . ?
O1 Dy2 O15 76.9(2) . . ?
O1 Dy2 O20 105.6(3) . . ?
O1 Dy2 N10 149.7(2) . . ?
O7 Dy2 N10 83.9(2) . . ?
O12 Dy2 O7 134.9(2) . . ?
O12 Dy2 O13 61.4(2) . . ?
O12 Dy2 O14 73.6(2) . . ?
O12 Dy2 O15 138.6(2) . . ?
O12 Dy2 O20 75.8(3) . . ?
O12 Dy2 N10 130.8(2) . . ?
O13 Dy2 O7 76.2(2) . . ?
O13 Dy2 N10 122.3(2) . . ?
O14 Dy2 O7 108.0(2) . . ?
O14 Dy2 O13 71.4(2) . . ?
O14 Dy2 O20 89.6(3) . . ?
O14 Dy2 N10 64.5(2) . . ?
O15 Dy2 O7 69.1(2) . . ?
O15 Dy2 O13 139.5(2) . . ?
O15 Dy2 O14 139.0(2) . . ?
O15 Dy2 O20 79.5(3) . . ?
O15 Dy2 N10 74.7(2) . . ?
O20 Dy2 O7 147.3(3) . . ?
O20 Dy2 O13 136.4(3) . . ?
O20 Dy2 N10 79.2(3) . . ?
O1 Dy3 O4 76.0(2) . . ?
O1 Dy3 O5 75.5(2) . . ?
O1 Dy3 O6 142.6(2) . . ?
O1 Dy3 O7 78.6(2) . . ?
O1 Dy3 O15 75.2(2) . . ?
O1 Dy3 O19 108.6(2) . . ?
O1 Dy3 N4 151.4(2) . . ?
O4 Dy3 O5 61.6(2) . . ?
O4 Dy3 O6 75.6(2) . . ?
O4 Dy3 O15 132.0(2) . . ?
O4 Dy3 O19 73.1(2) . . ?
O4 Dy3 N4 131.4(2) . . ?
O5 Dy3 N4 121.3(2) . . ?
O6 Dy3 O5 69.7(2) . . ?
O6 Dy3 O15 107.4(2) . . ?
O6 Dy3 O19 85.8(2) . . ?
O6 Dy3 N4 63.9(2) . . ?
O7 Dy3 O4 138.5(2) . . ?
O7 Dy3 O5 140.1(2) . . ?
O7 Dy3 O6 138.2(2) . . ?
O7 Dy3 O15 69.9(2) . . ?
O7 Dy3 O19 84.8(2) . . ?
O7 Dy3 N4 74.3(2) . . ?
O15 Dy3 O5 74.4(2) . . ?
O15 Dy3 O19 153.4(2) . . ?
O15 Dy3 N4 86.9(2) . . ?
O19 Dy3 O5 132.2(2) . . ?
O19 Dy3 N4 78.1(3) . . ?
O1 Dy4 O2 78.1(2) . . ?
O1 Dy4 O3 142.7(2) . . ?
O1 Dy4 O4 75.0(2) . . ?
O1 Dy4 O5 78.4(2) . . ?
O1 Dy4 O10 76.2(2) . . ?
O1 Dy4 O18 103.2(3) . . ?
O1 Dy4 N1 151.8(2) . . ?
O2 Dy4 O3 138.3(2) . . ?
O2 Dy4 O4 140.0(2) . . ?
O2 Dy4 O10 69.1(2) . . ?
O2 Dy4 O18 81.2(2) . . ?
O2 Dy4 N1 74.6(2) . . ?
O3 Dy4 O4 69.8(2) . . ?
O3 Dy4 O10 106.3(2) . . ?
O3 Dy4 O18 92.3(3) . . ?
O3 Dy4 N1 63.7(2) . . ?
O4 Dy4 N1 123.3(2) . . ?
O5 Dy4 O2 139.1(2) . . ?
O5 Dy4 O3 74.5(2) . . ?
O5 Dy4 O4 61.9(2) . . ?
O5 Dy4 O10 135.1(2) . . ?
O5 Dy4 O18 72.1(2) . . ?
O5 Dy4 N1 128.0(3) . . ?
O10 Dy4 O4 76.1(2) . . ?
O10 Dy4 N1 87.3(2) . . ?
O18 Dy4 O4 133.5(2) . . ?
O18 Dy4 O10 149.9(2) . . ?
O18 Dy4 N1 79.9(3) . . ?
O3 Dy5 O4 70.2(2) . . ?
O3 Dy5 O5 73.3(2) . . ?
O3 Dy5 O6 137.9(2) . . ?
O3 Dy5 N5 152.1(2) . . ?
O3 Dy5 N6 69.8(2) . . ?
O4 Dy5 N5 125.5(2) . . ?
O4 Dy5 N6 133.1(2) . . ?
O5 Dy5 O4 61.6(2) . . ?
O5 Dy5 N5 133.4(2) . . ?
O5 Dy5 N6 125.9(2) . . ?
O6 Dy5 O4 74.3(2) . . ?
O6 Dy5 O5 70.3(2) . . ?
O6 Dy5 N5 69.3(2) . . ?
O6 Dy5 N6 151.3(2) . . ?
O8 Dy5 O3 91.1(2) . . ?
O8 Dy5 O4 74.5(2) . . ?
O8 Dy5 O5 136.1(2) . . ?
O8 Dy5 O6 100.7(2) . . ?
O8 Dy5 N5 74.1(3) . . ?
O8 Dy5 N6 82.9(3) . . ?
O9 Dy5 O3 99.9(2) . . ?
O9 Dy5 O4 137.3(2) . . ?
O9 Dy5 O5 75.6(2) . . ?
O9 Dy5 O6 90.9(2) . . ?
O9 Dy5 O8 148.2(2) . . ?
O9 Dy5 N5 82.8(3) . . ?
O9 Dy5 N6 73.4(3) . . ?
N6 Dy5 N5 84.7(3) . . ?
O11 Dy6 O12 70.9(2) . . ?
O11 Dy6 N11 150.1(2) . . ?
O11 Dy6 N12 68.6(2) . . ?
O12 Dy6 N11 122.3(2) . . ?
O12 Dy6 N12 135.7(2) . . ?
O13 Dy6 O11 72.3(2) . . ?
O13 Dy6 O12 61.3(2) . . ?
O13 Dy6 N11 137.3(2) . . ?
O13 Dy6 N12 119.7(2) . . ?
O14 Dy6 O11 137.6(2) . . ?
O14 Dy6 O12 72.2(2) . . ?
O14 Dy6 O13 72.1(2) . . ?
O14 Dy6 N11 70.0(2) . . ?
O14 Dy6 N12 151.9(2) . . ?
O16 Dy6 O11 85.4(2) . . ?
O16 Dy6 O12 75.2(2) . . ?
O16 Dy6 O13 135.5(2) . . ?
O16 Dy6 O14 104.7(3) . . ?
O16 Dy6 O17 145.8(2) . . ?
O16 Dy6 N11 74.1(3) . . ?
O16 Dy6 N12 84.4(3) . . ?
O17 Dy6 O11 109.2(2) . . ?
O17 Dy6 O12 138.3(2) . . ?
O17 Dy6 O13 78.7(2) . . ?
O17 Dy6 O14 85.4(2) . . ?
O17 Dy6 N11 79.3(3) . . ?
O17 Dy6 N12 73.4(2) . . ?
N11 Dy6 N12 87.7(3) . . ?
Dy2 O1 Dy1 96.1(2) . . ?
Dy2 O1 Dy3 94.1(2) . . ?
Dy3 O1 Dy1 144.9(3) . . ?
Dy4 O1 Dy1 94.9(2) . . ?
Dy4 O1 Dy2 141.8(3) . . ?
Dy4 O1 Dy3 97.5(2) . . ?
Dy4 O2 Dy1 89.7(2) . . ?
C1 O2 Dy1 129.0(6) . . ?
C1 O2 Dy4 137.7(7) . . ?
Dy4 O3 Dy5 98.6(2) . . ?
C4 O3 Dy4 121.0(6) . . ?
C4 O3 Dy5 139.3(6) . . ?
Dy3 O4 Dy4 92.4(2) . . ?
Dy3 O4 Dy5 98.6(2) . . ?
Dy3 O4 H4 113.5 . . ?
Dy4 O4 H4 124.1 . . ?
Dy5 O4 Dy4 96.6(2) . . ?
Dy5 O4 H4 124.7 . . ?
Dy3 O5 H5 102.5 . . ?
Dy4 O5 Dy3 92.6(2) . . ?
Dy4 O5 Dy5 99.6(2) . . ?
Dy4 O5 H5 128.4 . . ?
Dy5 O5 Dy3 96.3(2) . . ?
Dy5 O5 H5 126.6 . . ?
Dy3 O6 Dy5 98.4(2) . . ?
C5 O6 Dy3 121.2(6) . . ?
C5 O6 Dy5 138.3(6) . . ?
Dy3 O7 Dy2 89.5(2) . . ?
C8 O7 Dy2 126.2(6) . . ?
C8 O7 Dy3 138.1(6) . . ?
C17 O8 Dy5 129.4(7) . . ?
C26 O9 Dy5 131.8(6) . . ?
Dy1 O10 Dy4 89.8(2) . . ?
C43 O10 Dy1 137.0(6) . . ?
C43 O10 Dy4 123.0(6) . . ?
Dy1 O11 Dy6 98.1(2) . . ?
C46 O11 Dy1 121.4(6) . . ?
C46 O11 Dy6 137.0(6) . . ?
Dy1 O12 Dy6 97.2(3) . . ?
Dy1 O12 H12 119.5 . . ?
Dy2 O12 Dy1 92.6(2) . . ?
Dy2 O12 Dy6 98.8(2) . . ?
Dy2 O12 H12 126.4 . . ?
Dy6 O12 H12 116.4 . . ?
Dy1 O13 Dy2 91.6(2) . . ?
Dy1 O13 Dy6 99.3(2) . . ?
Dy1 O13 H13 120.2 . . ?
Dy2 O13 H13 110.4 . . ?
Dy6 O13 Dy2 96.6(2) . . ?
Dy6 O13 H13 130.1 . . ?
Dy2 O14 Dy6 99.0(2) . . ?
C47 O14 Dy2 120.9(6) . . ?
C47 O14 Dy6 137.5(7) . . ?
Dy2 O15 Dy3 89.9(2) . . ?
C50 O15 Dy2 137.9(6) . . ?
C50 O15 Dy3 122.0(6) . . ?
C59 O16 Dy6 132.2(7) . . ?
C68 O17 Dy6 139.5(6) . . ?
Dy4 O18 H18 113.1 . . ?
C85 O18 Dy4 137.1(7) . . ?
C85 O18 H18 109.3 . . ?
Dy3 O19 H19 116.6 . . ?
C86 O19 Dy3 133.8(7) . . ?
C86 O19 H19 109.6 . . ?
Dy2 O20 H20 110.9 . . ?
C87 O20 Dy2 140.8(8) . . ?
C87 O20 H20 106.3 . . ?
Dy1 O21 H21 125.9 . . ?
C88 O21 Dy1 122.5(8) . . ?
C88 O21 H21 107.0 . . ?
N2 N1 Dy4 118.1(5) . . ?
C3 N1 Dy4 129.6(7) . . ?
C3 N1 N2 112.0(8) . . ?
C4 N2 N1 111.0(7) . . ?
C5 N3 N4 112.3(8) . . ?
N3 N4 Dy3 117.4(5) . . ?
C6 N4 Dy3 129.2(7) . . ?
C6 N4 N3 113.4(8) . . ?
C14 N5 Dy5 118.5(6) . . ?
C15 N5 Dy5 125.1(7) . . ?
C15 N5 C14 116.2(9) . . ?
C28 N6 Dy5 124.3(7) . . ?
C28 N6 C29 116.1(9) . . ?
C29 N6 Dy5 118.9(6) . . ?
N8 N7 Dy1 117.4(5) . . ?
C45 N7 Dy1 130.5(7) . . ?
C45 N7 N8 112.1(8) . . ?
C46 N8 N7 112.5(8) . . ?
C47 N9 N10 111.3(8) . . ?
N9 N10 Dy2 117.2(5) . . ?
C48 N10 Dy2 130.5(7) . . ?
C48 N10 N9 112.2(8) . . ?
C56 N11 Dy6 119.2(6) . . ?
C57 N11 Dy6 124.2(6) . . ?
C57 N11 C56 115.8(8) . . ?
C70 N12 Dy6 126.9(7) . . ?
C70 N12 C71 115.6(9) . . ?
C71 N12 Dy6 117.4(6) . . ?
O2 C1 C2 120.9(9) . . ?
O2 C1 C42 120.1(10) . . ?
C42 C1 C2 118.9(9) . . ?
C1 C2 C3 126.6(9) . . ?
C39 C2 C1 117.1(9) . . ?
C39 C2 C3 115.9(9) . . ?
N1 C3 C2 126.2(9) . . ?
N1 C3 H3 116.9 . . ?
C2 C3 H3 116.9 . . ?
O3 C4 N2 123.9(9) . . ?
O3 C4 C30 118.7(8) . . ?
N2 C4 C30 117.3(8) . . ?
O6 C5 N3 122.8(10) . . ?
O6 C5 C13 119.6(8) . . ?
N3 C5 C13 117.6(9) . . ?
N4 C6 H6 116.7 . . ?
N4 C6 C7 126.7(9) . . ?
C7 C6 H6 116.7 . . ?
C8 C7 C6 127.0(9) . . ?
C8 C7 C12 118.9(9) . . ?
C12 C7 C6 114.0(9) . . ?
O7 C8 C7 123.0(9) . . ?
O7 C8 C9 118.5(9) . . ?
C7 C8 C9 118.5(9) . . ?
C8 C9 H9 119.4 . . ?
C10 C9 C8 121.3(9) . . ?
C10 C9 H9 119.4 . . ?
C9 C10 H10 119.9 . . ?
C9 C10 C11 120.3(10) . . ?
C11 C10 H10 119.9 . . ?
C10 C11 H11 120.5 . . ?
C12 C11 C10 119.0(10) . . ?
C12 C11 H11 120.5 . . ?
C7 C12 H12A 119.1 . . ?
C11 C12 C7 121.9(10) . . ?
C11 C12 H12A 119.1 . . ?
C14 C13 C5 123.0(9) . . ?
C14 C13 C25 119.4(10) . . ?
C25 C13 C5 117.5(9) . . ?
C13 C14 N5 122.7(10) . . ?
C22 C14 N5 117.9(9) . . ?
C22 C14 C13 119.3(10) . . ?
N5 C15 H15 116.1 . . ?
N5 C15 C16 127.8(9) . . ?
C16 C15 H15 116.1 . . ?
C17 C16 C15 122.6(9) . . ?
C21 C16 C15 116.7(9) . . ?
C21 C16 C17 120.6(10) . . ?
O8 C17 C16 123.8(9) . . ?
O8 C17 C18 119.3(10) . . ?
C16 C17 C18 116.8(10) . . ?
C17 C18 H18A 118.6 . . ?
C19 C18 C17 122.7(11) . . ?
C19 C18 H18A 118.6 . . ?
C18 C19 H19A 120.4 . . ?
C18 C19 C20 119.1(11) . . ?
C20 C19 H19A 120.4 . . ?
C19 C20 H20A 120.2 . . ?
C21 C20 C19 119.7(10) . . ?
C21 C20 H20A 120.2 . . ?
C16 C21 H21A 119.5 . . ?
C20 C21 C16 121.0(11) . . ?
C20 C21 H21A 119.5 . . ?
C14 C22 H22 119.1 . . ?
C14 C22 C23 121.9(10) . . ?
C23 C22 H22 119.1 . . ?
C22 C23 H23 120.7 . . ?
C24 C23 C22 118.7(11) . . ?
C24 C23 H23 120.7 . . ?
C23 C24 H24 120.5 . . ?
C25 C24 C23 119.0(10) . . ?
C25 C24 H24 120.5 . . ?
C13 C25 H25 119.1 . . ?
C24 C25 C13 121.7(10) . . ?
C24 C25 H25 119.1 . . ?
O9 C26 C27 122.6(9) . . ?
O9 C26 C38 120.1(9) . . ?
C38 C26 C27 117.3(9) . . ?
C26 C27 C28 123.4(9) . . ?
C35 C27 C26 118.3(9) . . ?
C35 C27 C28 118.1(10) . . ?
N6 C28 C27 128.0(10) . . ?
N6 C28 H28 116.0 . . ?
C27 C28 H28 116.0 . . ?
N6 C29 C30 121.8(8) . . ?
C34 C29 N6 120.4(9) . . ?
C34 C29 C30 117.7(9) . . ?
C29 C30 C4 122.1(8) . . ?
C31 C30 C4 119.1(9) . . ?
C31 C30 C29 118.8(9) . . ?
C30 C31 H31 119.6 . . ?
C32 C31 C30 120.9(11) . . ?
C32 C31 H31 119.6 . . ?
C31 C32 H32 119.3 . . ?
C33 C32 C31 121.4(11) . . ?
C33 C32 H32 119.3 . . ?
C32 C33 H33 120.7 . . ?
C32 C33 C34 118.5(10) . . ?
C34 C33 H33 120.7 . . ?
C29 C34 H34 118.7 . . ?
C33 C34 C29 122.7(10) . . ?
C33 C34 H34 118.7 . . ?
C27 C35 H35 118.3 . . ?
C36 C35 C27 123.5(11) . . ?
C36 C35 H35 118.3 . . ?
C35 C36 H36 120.7 . . ?
C35 C36 C37 118.5(10) . . ?
C37 C36 H36 120.7 . . ?
C36 C37 H37 120.3 . . ?
C38 C37 C36 119.4(11) . . ?
C38 C37 H37 120.3 . . ?
C26 C38 H38 118.5 . . ?
C37 C38 C26 123.0(11) . . ?
C37 C38 H38 118.5 . . ?
C2 C39 H39 118.9 . . ?
C40 C39 C2 122.2(11) . . ?
C40 C39 H39 118.9 . . ?
C39 C40 H40 120.5 . . ?
C41 C40 C39 119.0(10) . . ?
C41 C40 H40 120.5 . . ?
C40 C41 H41 119.6 . . ?
C42 C41 C40 120.9(11) . . ?
C42 C41 H41 119.6 . . ?
C1 C42 H42 119.1 . . ?
C41 C42 C1 121.8(11) . . ?
C41 C42 H42 119.1 . . ?
O10 C43 C44 123.3(9) . . ?
O10 C43 C84 119.5(9) . . ?
C84 C43 C44 117.2(9) . . ?
C43 C44 C45 126.1(9) . . ?
C81 C44 C43 117.6(9) . . ?
C81 C44 C45 116.3(9) . . ?
N7 C45 C44 127.4(9) . . ?
N7 C45 H45 116.3 . . ?
C44 C45 H45 116.3 . . ?
O11 C46 C72 119.4(8) . . ?
N8 C46 O11 123.0(9) . . ?
N8 C46 C72 117.4(8) . . ?
O14 C47 N9 124.6(10) . . ?
O14 C47 C55 118.9(9) . . ?
N9 C47 C55 116.4(9) . . ?
N10 C48 H48 116.4 . . ?
N10 C48 C49 127.1(10) . . ?
C49 C48 H48 116.4 . . ?
C50 C49 C48 126.5(10) . . ?
C50 C49 C54 118.3(10) . . ?
C54 C49 C48 115.1(9) . . ?
O15 C50 C49 122.8(9) . . ?
O15 C50 C51 118.4(8) . . ?
C49 C50 C51 118.7(9) . . ?
C50 C51 H51 119.8 . . ?
C52 C51 C50 120.4(9) . . ?
C52 C51 H51 119.8 . . ?
C51 C52 H52 119.8 . . ?
C53 C52 C51 120.5(10) . . ?
C53 C52 H52 119.8 . . ?
C52 C53 H53 120.7 . . ?
C54 C53 C52 118.6(10) . . ?
C54 C53 H53 120.7 . . ?
C49 C54 H54 118.3 . . ?
C53 C54 C49 123.4(10) . . ?
C53 C54 H54 118.3 . . ?
C56 C55 C47 125.0(9) . . ?
C67 C55 C47 118.2(9) . . ?
C67 C55 C56 116.8(9) . . ?
N11 C56 C55 120.3(9) . . ?
C64 C56 N11 120.4(9) . . ?
C64 C56 C55 119.1(9) . . ?
N11 C57 H57 115.9 . . ?
N11 C57 C58 128.2(9) . . ?
C58 C57 H57 115.9 . . ?
C59 C58 C57 122.8(9) . . ?
C63 C58 C57 118.0(9) . . ?
C63 C58 C59 118.7(9) . . ?
O16 C59 C58 121.7(9) . . ?
O16 C59 C60 121.0(10) . . ?
C60 C59 C58 117.3(10) . . ?
C59 C60 H60 118.9 . . ?
C61 C60 C59 122.2(10) . . ?
C61 C60 H60 118.9 . . ?
C60 C61 H61 119.4 . . ?
C60 C61 C62 121.1(10) . . ?
C62 C61 H61 119.4 . . ?
C61 C62 H62 121.0 . . ?
C63 C62 C61 118.0(10) . . ?
C63 C62 H62 121.0 . . ?
C58 C63 H63 118.8 . . ?
C62 C63 C58 122.4(10) . . ?
C62 C63 H63 118.8 . . ?
C56 C64 H64 118.2 . . ?
C56 C64 C65 123.5(10) . . ?
C65 C64 H64 118.2 . . ?
C64 C65 H65 121.1 . . ?
C64 C65 C66 117.9(10) . . ?
C66 C65 H65 121.1 . . ?
C65 C66 H66 119.9 . . ?
C67 C66 C65 120.3(10) . . ?
C67 C66 H66 119.9 . . ?
C55 C67 H67 118.8 . . ?
C66 C67 C55 122.4(10) . . ?
C66 C67 H67 118.8 . . ?
O17 C68 C69 123.0(9) . . ?
O17 C68 C80 119.6(9) . . ?
C69 C68 C80 117.3(9) . . ?
C68 C69 C70 123.7(9) . . ?
C77 C69 C68 119.8(9) . . ?
C77 C69 C70 116.5(9) . . ?
N12 C70 C69 129.0(10) . . ?
N12 C70 H70 115.5 . . ?
C69 C70 H70 115.5 . . ?
C72 C71 N12 122.1(8) . . ?
C76 C71 N12 118.4(9) . . ?
C76 C71 C72 119.5(9) . . ?
C71 C72 C46 123.6(9) . . ?
C73 C72 C46 119.0(9) . . ?
C73 C72 C71 117.4(9) . . ?
C72 C73 H73 118.5 . . ?
C74 C73 C72 123.1(10) . . ?
C74 C73 H73 118.5 . . ?
C73 C74 H74 121.2 . . ?
C75 C74 C73 117.6(10) . . ?
C75 C74 H74 121.2 . . ?
C74 C75 H75 119.4 . . ?
C74 C75 C76 121.3(10) . . ?
C76 C75 H75 119.4 . . ?
C71 C76 C75 121.2(10) . . ?
C71 C76 H76 119.4 . . ?
C75 C76 H76 119.4 . . ?
C69 C77 H77 118.8 . . ?
C69 C77 C78 122.3(9) . . ?
C78 C77 H77 118.8 . . ?
C77 C78 H78 121.0 . . ?
C79 C78 C77 117.9(10) . . ?
C79 C78 H78 121.0 . . ?
C78 C79 H79 118.8 . . ?
C78 C79 C80 122.5(10) . . ?
C80 C79 H79 118.8 . . ?
C68 C80 H80 120.0 . . ?
C79 C80 C68 120.0(10) . . ?
C79 C80 H80 120.0 . . ?
C44 C81 H81 118.2 . . ?
C82 C81 C44 123.5(10) . . ?
C82 C81 H81 118.2 . . ?
C81 C82 H82 120.5 . . ?
C81 C82 C83 118.9(10) . . ?
C83 C82 H82 120.5 . . ?
C82 C83 H83 119.8 . . ?
C84 C83 C82 120.3(10) . . ?
C84 C83 H83 119.8 . . ?
C43 C84 H84 118.8 . . ?
C83 C84 C43 122.4(10) . . ?
C83 C84 H84 118.8 . . ?
O18 C85 H85A 109.5 . . ?
O18 C85 H85B 109.5 . . ?
O18 C85 H85C 109.5 . . ?
H85A C85 H85B 109.5 . . ?
H85A C85 H85C 109.5 . . ?
H85B C85 H85C 109.5 . . ?
O19 C86 H86A 109.5 . . ?
O19 C86 H86B 109.5 . . ?
O19 C86 H86C 109.5 . . ?
H86A C86 H86B 109.5 . . ?
H86A C86 H86C 109.5 . . ?
H86B C86 H86C 109.5 . . ?
O20 C87 H87A 108.0 . . ?
O20 C87 H87B 110.1 . . ?
O20 C87 H87C 110.5 . . ?
H87A C87 H87B 109.4 . . ?
H87A C87 H87C 109.4 . . ?
H87B C87 H87C 109.4 . . ?
O21 C88 H88A 109.5 . . ?
O21 C88 H88B 109.5 . . ?
O21 C88 H88C 109.5 . . ?
H88A C88 H88B 109.5 . . ?
H88A C88 H88C 109.5 . . ?
H88B C88 H88C 109.5 . . ?
O22 Dy7 O23 76.4(2) . . ?
O22 Dy7 O24 77.1(2) . . ?
O22 Dy7 O28 142.2(2) . . ?
O22 Dy7 O29 77.6(2) . . ?
O22 Dy7 O36 75.1(2) . . ?
O22 Dy7 O42 107.3(3) . . ?
O22 Dy7 N17 151.0(3) . . ?
O23 Dy7 O36 76.3(2) . . ?
O23 Dy7 N17 120.9(2) . . ?
O24 Dy7 O23 61.5(2) . . ?
O24 Dy7 O28 73.6(2) . . ?
O24 Dy7 O29 137.7(3) . . ?
O24 Dy7 O36 133.6(2) . . ?
O24 Dy7 O42 73.6(2) . . ?
O24 Dy7 N17 130.8(2) . . ?
O28 Dy7 O23 69.0(2) . . ?
O28 Dy7 O36 109.6(2) . . ?
O28 Dy7 O42 86.7(3) . . ?
O28 Dy7 N17 64.9(2) . . ?
O29 Dy7 O23 141.1(2) . . ?
O29 Dy7 O28 139.9(2) . . ?
O29 Dy7 O36 69.4(2) . . ?
O29 Dy7 O42 82.3(2) . . ?
O29 Dy7 N17 75.1(3) . . ?
O36 Dy7 N17 86.2(2) . . ?
O42 Dy7 O23 133.1(2) . . ?
O42 Dy7 O36 150.6(2) . . ?
O42 Dy7 N17 78.7(3) . . ?
O22 Dy8 O29 75.1(2) . . ?
O22 Dy8 O33 77.4(2) . . ?
O22 Dy8 O34 77.1(2) . . ?
O22 Dy8 O35 144.6(2) . . ?
O22 Dy8 O36 77.0(2) . . ?
O22 Dy8 O41 100.7(3) . . ?
O22 Dy8 N22 151.2(2) . . ?
O29 Dy8 N22 92.0(2) . . ?
O33 Dy8 O29 74.0(2) . . ?
O33 Dy8 O41 132.8(2) . . ?
O33 Dy8 N22 124.2(2) . . ?
O34 Dy8 O29 131.1(2) . . ?
O34 Dy8 O33 61.1(2) . . ?
O34 Dy8 O35 73.2(2) . . ?
O34 Dy8 O36 139.8(2) . . ?
O34 Dy8 O41 72.4(3) . . ?
O34 Dy8 N22 128.3(2) . . ?
O35 Dy8 O29 111.3(2) . . ?
O35 Dy8 O33 71.6(2) . . ?
O35 Dy8 O41 88.4(3) . . ?
O35 Dy8 N22 63.9(2) . . ?
O36 Dy8 O29 69.3(2) . . ?
O36 Dy8 O33 139.4(2) . . ?
O36 Dy8 O35 138.3(2) . . ?
O36 Dy8 O41 82.8(3) . . ?
O36 Dy8 N22 74.4(2) . . ?
O41 Dy8 O29 152.1(3) . . ?
O41 Dy8 N22 78.7(3) . . ?
O22 Dy9 O26 74.3(2) . . ?
O22 Dy9 O31 78.7(2) . . ?
O22 Dy9 O32 144.2(2) . . ?
O22 Dy9 O33 79.1(2) . . ?
O22 Dy9 O34 76.5(2) . . ?
O22 Dy9 O40 94.4(3) . . ?
O22 Dy9 N19 151.3(2) . . ?
O26 Dy9 N19 92.9(3) . . ?
O31 Dy9 O26 68.0(2) . . ?
O31 Dy9 O32 136.7(2) . . ?
O31 Dy9 O34 138.5(2) . . ?
O31 Dy9 O40 78.6(3) . . ?
O31 Dy9 N19 72.7(2) . . ?
O32 Dy9 O26 109.5(2) . . ?
O32 Dy9 O34 71.0(2) . . ?
O32 Dy9 O40 98.3(3) . . ?
O32 Dy9 N19 64.2(2) . . ?
O33 Dy9 O26 131.6(2) . . ?
O33 Dy9 O31 143.3(2) . . ?
O33 Dy9 O32 72.4(2) . . ?
O33 Dy9 O34 61.4(2) . . ?
O33 Dy9 O40 74.5(2) . . ?
O33 Dy9 N19 126.3(3) . . ?
O34 Dy9 O26 73.5(2) . . ?
O34 Dy9 N19 125.1(2) . . ?
O40 Dy9 O26 146.2(3) . . ?
O40 Dy9 O34 135.8(2) . . ?
O40 Dy9 N19 82.0(3) . . ?
O22 Dy10 O23 78.4(2) . . ?
O22 Dy10 O24 75.0(2) . . ?
O22 Dy10 O25 142.7(2) . . ?
O22 Dy10 O26 76.8(2) . . ?
O22 Dy10 O31 77.4(2) . . ?
O22 Dy10 O39 106.7(3) . . ?
O22 Dy10 N14 149.5(3) . . ?
O23 Dy10 O24 61.7(2) . . ?
O23 Dy10 O25 74.5(2) . . ?
O23 Dy10 O31 133.7(2) . . ?
O23 Dy10 O39 74.3(3) . . ?
O23 Dy10 N14 131.5(3) . . ?
O24 Dy10 N14 121.1(3) . . ?
O25 Dy10 O24 69.8(2) . . ?
O25 Dy10 O31 103.8(2) . . ?
O25 Dy10 O39 90.2(3) . . ?
O25 Dy10 N14 64.5(3) . . ?
O26 Dy10 O23 139.8(2) . . ?
O26 Dy10 O24 137.9(2) . . ?
O26 Dy10 O25 139.3(2) . . ?
O26 Dy10 O31 69.5(2) . . ?
O26 Dy10 O39 83.2(3) . . ?
O26 Dy10 N14 74.8(3) . . ?
O31 Dy10 O24 74.2(2) . . ?
O31 Dy10 N14 82.5(3) . . ?
O39 Dy10 O24 134.9(3) . . ?
O39 Dy10 O31 150.9(3) . . ?
O39 Dy10 N14 80.7(3) . . ?
O23 Dy11 N15 125.9(2) . . ?
O23 Dy11 N18 134.0(2) . . ?
O24 Dy11 O23 61.3(2) . . ?
O24 Dy11 O25 71.0(2) . . ?
O24 Dy11 O28 73.3(2) . . ?
O24 Dy11 N15 133.7(2) . . ?
O24 Dy11 N18 124.8(2) . . ?
O25 Dy11 O23 73.0(2) . . ?
O25 Dy11 N15 69.6(2) . . ?
O25 Dy11 N18 151.8(2) . . ?
O27 Dy11 O23 77.8(2) . . ?
O27 Dy11 O24 139.1(2) . . ?
O27 Dy11 O25 101.2(3) . . ?
O27 Dy11 O28 90.6(3) . . ?
O27 Dy11 O30 145.2(2) . . ?
O27 Dy11 N15 72.8(3) . . ?
O27 Dy11 N18 81.2(3) . . ?
O28 Dy11 O23 69.5(2) . . ?
O28 Dy11 O25 137.2(2) . . ?
O28 Dy11 N15 152.0(2) . . ?
O28 Dy11 N18 70.3(2) . . ?
O30 Dy11 O23 136.9(2) . . ?
O30 Dy11 O24 75.7(2) . . ?
O30 Dy11 O25 90.7(2) . . ?
O30 Dy11 O28 102.7(2) . . ?
O30 Dy11 N15 81.2(3) . . ?
O30 Dy11 N18 73.6(3) . . ?
N18 Dy11 N15 84.7(3) . . ?
O32 Dy12 N23 151.4(3) . . ?
O32 Dy12 N24 69.2(3) . . ?
O33 Dy12 O32 71.1(2) . . ?
O33 Dy12 O34 60.9(2) . . ?
O33 Dy12 N23 137.3(2) . . ?
O33 Dy12 N24 117.5(3) . . ?
O34 Dy12 O32 70.4(2) . . ?
O34 Dy12 N23 121.6(3) . . ?
O34 Dy12 N24 136.8(2) . . ?
O35 Dy12 O32 136.3(2) . . ?
O35 Dy12 O33 71.8(2) . . ?
O35 Dy12 O34 72.0(2) . . ?
O35 Dy12 N23 70.0(3) . . ?
O35 Dy12 N24 151.2(3) . . ?
O37 Dy12 O32 86.1(3) . . ?
O37 Dy12 O33 136.2(2) . . ?
O37 Dy12 O34 76.5(2) . . ?
O37 Dy12 O35 105.8(3) . . ?
O37 Dy12 N23 73.4(3) . . ?
O37 Dy12 N24 86.1(3) . . ?
O38 Dy12 O32 111.3(3) . . ?
O38 Dy12 O33 79.6(3) . . ?
O38 Dy12 O34 138.1(3) . . ?
O38 Dy12 O35 83.4(3) . . ?
O38 Dy12 O37 144.3(3) . . ?
O38 Dy12 N23 77.9(3) . . ?
O38 Dy12 N24 72.5(3) . . ?
N23 Dy12 N24 89.3(3) . . ?
Dy7 O22 Dy8 95.7(2) . . ?
Dy7 O22 Dy10 97.5(2) . . ?
Dy9 O22 Dy7 139.4(3) . . ?
Dy9 O22 Dy8 96.6(2) . . ?
Dy9 O22 Dy10 95.6(2) . . ?
Dy10 O22 Dy8 143.0(3) . . ?
Dy7 O23 H23A 127.8 . . ?
Dy10 O23 Dy7 91.4(2) . . ?
Dy10 O23 Dy11 98.2(2) . . ?
Dy10 O23 H23A 113.1 . . ?
Dy11 O23 Dy7 95.8(2) . . ?
Dy11 O23 H23A 123.1 . . ?
Dy7 O24 Dy10 92.3(2) . . ?
Dy7 O24 Dy11 101.1(3) . . ?
Dy7 O24 H24A 108.7 . . ?
Dy10 O24 H24A 122.2 . . ?
Dy11 O24 Dy10 98.0(3) . . ?
Dy11 O24 H24A 127.5 . . ?
Dy11 O25 Dy10 98.8(2) . . ?
C89 O25 Dy10 120.3(6) . . ?
C89 O25 Dy11 138.5(6) . . ?
Dy10 O26 Dy9 88.8(2) . . ?
C92 O26 Dy9 112.5(7) . . ?
C92 O26 Dy10 138.1(7) . . ?
C101 O27 Dy11 134.0(7) . . ?
Dy11 O28 Dy7 99.5(2) . . ?
C110 O28 Dy7 120.2(6) . . ?
C110 O28 Dy11 139.4(6) . . ?
Dy7 O29 Dy8 90.2(2) . . ?
C113 O29 Dy7 138.5(7) . . ?
C113 O29 Dy8 119.0(6) . . ?
C122 O30 Dy11 131.3(6) . . ?
Dy9 O31 Dy10 89.5(2) . . ?
C131 O31 Dy9 139.9(6) . . ?
C131 O31 Dy10 126.9(6) . . ?
Dy9 O32 Dy12 99.0(2) . . ?
C134 O32 Dy9 121.9(6) . . ?
C134 O32 Dy12 138.5(6) . . ?
Dy8 O33 H33A 118.0 . . ?
Dy9 O33 Dy8 90.9(2) . . ?
Dy9 O33 Dy12 100.1(2) . . ?
Dy9 O33 H33A 122.8 . . ?
Dy12 O33 Dy8 97.2(2) . . ?
Dy12 O33 H33A 121.3 . . ?
Dy8 O34 Dy9 91.8(2) . . ?
Dy8 O34 Dy12 99.2(2) . . ?
Dy8 O34 H34A 127.6 . . ?
Dy9 O34 H34A 108.6 . . ?
Dy12 O34 Dy9 99.0(3) . . ?
Dy12 O34 H34A 123.1 . . ?
Dy8 O35 Dy12 98.9(2) . . ?
C135 O35 Dy8 121.4(6) . . ?
C135 O35 Dy12 137.6(7) . . ?
Dy8 O36 Dy7 89.2(2) . . ?
C138 O36 Dy7 128.1(6) . . ?
C138 O36 Dy8 138.4(6) . . ?
C147 O37 Dy12 133.7(7) . . ?
C156 O38 Dy12 142.5(7) . . ?
Dy10 O39 H39A 117.6 . . ?
C173 O39 Dy10 132.4(8) . . ?
C173 O39 H39A 109.8 . . ?
Dy9 O40 H40A 116.3 . . ?
C174 O40 Dy9 133.3(7) . . ?
C174 O40 H40A 108.2 . . ?
Dy8 O41 H41A 114.8 . . ?
C175 O41 Dy8 135.9(8) . . ?
C175 O41 H41A 102.0 . . ?
Dy7 O42 H42A 118.4 . . ?
C176 O42 Dy7 132.0(7) . . ?
C176 O42 H42A 108.7 . . ?
C89 N13 N14 113.6(8) . . ?
N13 N14 Dy10 116.8(6) . . ?
C90 N14 Dy10 130.0(8) . . ?
C90 N14 N13 112.2(8) . . ?
C98 N15 Dy11 118.3(6) . . ?
C99 N15 Dy11 126.9(7) . . ?
C99 N15 C98 114.4(8) . . ?
C110 N16 N17 111.8(8) . . ?
N16 N17 Dy7 118.1(6) . . ?
C111 N17 Dy7 129.7(7) . . ?
C111 N17 N16 112.1(8) . . ?
C119 N18 Dy11 119.4(6) . . ?
C120 N18 Dy11 126.3(7) . . ?
C120 N18 C119 114.0(8) . . ?
N20 N19 Dy9 117.0(6) . . ?
C133 N19 Dy9 131.9(7) . . ?
C133 N19 N20 111.1(8) . . ?
C134 N20 N19 113.2(8) . . ?
C135 N21 N22 111.2(8) . . ?
N21 N22 Dy8 117.6(6) . . ?
C136 N22 Dy8 129.3(7) . . ?
C136 N22 N21 113.0(8) . . ?
C144 N23 Dy12 117.6(6) . . ?
C145 N23 Dy12 126.1(7) . . ?
C145 N23 C144 115.9(9) . . ?
C158 N24 Dy12 127.8(8) . . ?
C158 N24 C159 115.5(10) . . ?
C159 N24 Dy12 116.7(7) . . ?
O25 C89 C97 120.2(8) . . ?
N13 C89 O25 123.0(9) . . ?
N13 C89 C97 116.5(9) . . ?
N14 C90 H90 116.3 . . ?
N14 C90 C91 127.4(10) . . ?
C91 C90 H90 116.3 . . ?
C92 C91 C90 128.0(10) . . ?
C92 C91 C96 117.0(10) . . ?
C96 C91 C90 114.8(10) . . ?
O26 C92 C91 120.9(10) . . ?
O26 C92 C93 120.1(10) . . ?
C93 C92 C91 119.0(10) . . ?
C92 C93 H93 119.1 . . ?
C94 C93 C92 121.9(10) . . ?
C94 C93 H93 119.1 . . ?
C93 C94 H94 119.0 . . ?
C93 C94 C95 121.9(11) . . ?
C95 C94 H94 119.0 . . ?
C94 C95 H95 121.2 . . ?
C94 C95 C96 117.6(11) . . ?
C96 C95 H95 121.2 . . ?
C91 C96 H96 118.7 . . ?
C95 C96 C91 122.6(11) . . ?
C95 C96 H96 118.7 . . ?
C98 C97 C89 122.7(9) . . ?
C109 C97 C89 118.1(9) . . ?
C109 C97 C98 118.9(9) . . ?
C97 C98 N15 121.4(9) . . ?
C106 C98 N15 119.1(9) . . ?
C106 C98 C97 119.6(10) . . ?
N15 C99 H99 116.7 . . ?
N15 C99 C100 126.7(9) . . ?
C100 C99 H99 116.7 . . ?
C101 C100 C99 123.7(9) . . ?
C101 C100 C105 119.7(9) . . ?
C105 C100 C99 116.4(9) . . ?
O27 C101 C100 122.8(9) . . ?
O27 C101 C102 119.4(9) . . ?
C102 C101 C100 117.8(9) . . ?
C101 C102 H102 119.6 . . ?
C103 C102 C101 120.7(11) . . ?
C103 C102 H102 119.6 . . ?
C102 C103 H103 118.3 . . ?
C102 C103 C104 123.4(11) . . ?
C104 C103 H103 118.3 . . ?
C103 C104 H104 121.4 . . ?
C105 C104 C103 117.2(11) . . ?
C105 C104 H104 121.4 . . ?
C100 C105 H105 119.4 . . ?
C104 C105 C100 121.2(10) . . ?
C104 C105 H105 119.4 . . ?
C98 C106 H106 119.6 . . ?
C98 C106 C107 120.9(10) . . ?
C107 C106 H106 119.6 . . ?
C106 C107 H107 120.8 . . ?
C108 C107 C106 118.5(10) . . ?
C108 C107 H107 120.8 . . ?
C107 C108 H108 119.4 . . ?
C107 C108 C109 121.3(11) . . ?
C109 C108 H108 119.4 . . ?
C97 C109 H109 119.6 . . ?
C108 C109 C97 120.8(10) . . ?
C108 C109 H109 119.6 . . ?
O28 C110 N16 123.9(9) . . ?
O28 C110 C118 119.3(9) . . ?
N16 C110 C118 116.7(8) . . ?
N17 C111 H111 115.9 . . ?
N17 C111 C112 128.2(9) . . ?
C112 C111 H111 115.9 . . ?
C113 C112 C111 125.9(9) . . ?
C113 C112 C117 117.3(9) . . ?
C117 C112 C111 116.7(10) . . ?
O29 C113 C112 122.2(9) . . ?
O29 C113 C114 120.1(10) . . ?
C114 C113 C112 117.8(9) . . ?
C113 C114 H114 118.4 . . ?
C115 C114 C113 123.2(10) . . ?
C115 C114 H114 118.4 . . ?
C114 C115 H115 120.7 . . ?
C114 C115 C116 118.6(10) . . ?
C116 C115 H115 120.7 . . ?
C115 C116 H116 120.1 . . ?
C117 C116 C115 119.7(10) . . ?
C117 C116 H116 120.1 . . ?
C112 C117 H117 118.3 . . ?
C116 C117 C112 123.4(11) . . ?
C116 C117 H117 118.3 . . ?
C119 C118 C110 122.9(9) . . ?
C130 C118 C110 118.3(9) . . ?
C130 C118 C119 118.8(9) . . ?
C118 C119 N18 122.2(9) . . ?
C127 C119 N18 120.2(9) . . ?
C127 C119 C118 117.6(9) . . ?
N18 C120 H120 116.9 . . ?
N18 C120 C121 126.2(9) . . ?
C121 C120 H120 116.9 . . ?
C122 C121 C120 123.4(9) . . ?
C122 C121 C126 119.3(9) . . ?
C126 C121 C120 117.1(9) . . ?
O30 C122 C121 122.1(9) . . ?
O30 C122 C123 120.3(10) . . ?
C123 C122 C121 117.5(10) . . ?
C122 C123 H123 119.0 . . ?
C124 C123 C122 122.0(10) . . ?
C124 C123 H123 119.0 . . ?
C123 C124 H124 119.9 . . ?
C125 C124 C123 120.2(10) . . ?
C125 C124 H124 119.9 . . ?
C124 C125 H125 120.0 . . ?
C126 C125 C124 120.0(10) . . ?
C126 C125 H125 120.0 . . ?
C121 C126 H126 119.6 . . ?
C125 C126 C121 120.9(10) . . ?
C125 C126 H126 119.6 . . ?
C119 C127 H127 118.3 . . ?
C128 C127 C119 123.4(10) . . ?
C128 C127 H127 118.3 . . ?
C127 C128 H128 120.9 . . ?
C127 C128 C129 118.3(10) . . ?
C129 C128 H128 120.9 . . ?
C128 C129 H129 120.2 . . ?
C130 C129 C128 119.5(11) . . ?
C130 C129 H129 120.2 . . ?
C118 C130 H130 118.8 . . ?
C129 C130 C118 122.4(11) . . ?
C129 C130 H130 118.8 . . ?
O31 C131 C132 122.9(9) . . ?
O31 C131 C172 120.6(9) . . ?
C132 C131 C172 116.5(9) . . ?
C131 C132 C133 123.9(9) . . ?
C169 C132 C131 121.0(10) . . ?
C169 C132 C133 115.1(10) . . ?
N19 C133 C132 127.8(9) . . ?
N19 C133 H133 116.1 . . ?
C132 C133 H133 116.1 . . ?
O32 C134 C160 118.0(9) . . ?
N20 C134 O32 122.8(9) . . ?
N20 C134 C160 119.1(9) . . ?
O35 C135 N21 123.9(10) . . ?
O35 C135 C143 120.9(9) . . ?
N21 C135 C143 115.1(9) . . ?
N22 C136 H136 116.4 . . ?
N22 C136 C137 127.2(10) . . ?
C137 C136 H136 116.4 . . ?
C138 C137 C136 125.5(10) . . ?
C142 C137 C136 115.6(10) . . ?
C142 C137 C138 118.8(10) . . ?
O36 C138 C137 122.9(9) . . ?
O36 C138 C139 119.4(9) . . ?
C139 C138 C137 117.7(9) . . ?
C138 C139 H139 119.6 . . ?
C140 C139 C138 120.7(10) . . ?
C140 C139 H139 119.6 . . ?
C139 C140 H140 118.7 . . ?
C139 C140 C141 122.6(11) . . ?
C141 C140 H140 118.7 . . ?
C140 C141 H141 121.8 . . ?
C142 C141 C140 116.4(11) . . ?
C142 C141 H141 121.8 . . ?
C137 C142 H142 118.1 . . ?
C141 C142 C137 123.7(11) . . ?
C141 C142 H142 118.1 . . ?
C144 C143 C135 122.1(9) . . ?
C155 C143 C135 119.8(9) . . ?
C155 C143 C144 118.0(10) . . ?
N23 C144 C143 122.5(9) . . ?
C152 C144 N23 118.8(9) . . ?
C152 C144 C143 118.7(9) . . ?
N23 C145 H145 116.7 . . ?
N23 C145 C146 126.5(10) . . ?
C146 C145 H145 116.7 . . ?
C147 C146 C145 125.4(10) . . ?
C147 C146 C151 119.5(10) . . ?
C151 C146 C145 115.1(10) . . ?
O37 C147 C146 121.6(10) . . ?
O37 C147 C148 120.2(10) . . ?
C146 C147 C148 118.1(11) . . ?
C147 C148 H148 119.0 . . ?
C149 C148 C147 122.0(11) . . ?
C149 C148 H148 119.0 . . ?
C148 C149 H149 120.3 . . ?
C148 C149 C150 119.4(11) . . ?
C150 C149 H149 120.3 . . ?
C149 C150 H150 120.1 . . ?
C151 C150 C149 119.9(11) . . ?
C151 C150 H150 120.1 . . ?
C146 C151 H151 119.5 . . ?
C150 C151 C146 121.0(11) . . ?
C150 C151 H151 119.5 . . ?
C144 C152 H152 119.5 . . ?
C153 C152 C144 121.0(10) . . ?
C153 C152 H152 119.5 . . ?
C152 C153 H153 119.7 . . ?
C152 C153 C154 120.7(11) . . ?
C154 C153 H153 119.7 . . ?
C153 C154 H154 120.5 . . ?
C155 C154 C153 119.1(11) . . ?
C155 C154 H154 120.5 . . ?
C143 C155 H155 118.8 . . ?
C154 C155 C143 122.5(11) . . ?
C154 C155 H155 118.8 . . ?
O38 C156 C157 122.2(10) . . ?
O38 C156 C168 119.7(11) . . ?
C168 C156 C157 118.1(10) . . ?
C158 C157 C156 122.6(10) . . ?
C165 C157 C156 118.1(10) . . ?
C165 C157 C158 119.3(10) . . ?
N24 C158 C157 129.5(11) . . ?
N24 C158 H158 115.2 . . ?
C157 C158 H158 115.2 . . ?
C160 C159 N24 121.7(10) . . ?
C160 C159 C164 120.2(10) . . ?
C164 C159 N24 118.2(10) . . ?
C159 C160 C134 124.7(10) . . ?
C159 C160 C161 119.0(10) . . ?
C161 C160 C134 116.2(10) . . ?
C160 C161 H161 119.5 . . ?
C162 C161 C160 120.9(11) . . ?
C162 C161 H161 119.5 . . ?
C161 C162 H162 119.7 . . ?
C161 C162 C163 120.6(11) . . ?
C163 C162 H162 119.7 . . ?
C162 C163 H163 120.5 . . ?
C162 C163 C164 119.0(11) . . ?
C164 C163 H163 120.5 . . ?
C159 C164 C163 120.3(11) . . ?
C159 C164 H164 119.9 . . ?
C163 C164 H164 119.9 . . ?
C157 C165 H165 118.5 . . ?
C166 C165 C157 123.0(11) . . ?
C166 C165 H165 118.5 . . ?
C165 C166 H166 121.1 . . ?
C165 C166 C167 117.8(12) . . ?
C167 C166 H166 121.1 . . ?
C166 C167 H167 119.3 . . ?
C168 C167 C166 121.4(12) . . ?
C168 C167 H167 119.3 . . ?
C156 C168 H168 119.2 . . ?
C167 C168 C156 121.5(13) . . ?
C167 C168 H168 119.2 . . ?
C132 C169 H169 119.5 . . ?
C170 C169 C132 120.9(11) . . ?
C170 C169 H169 119.5 . . ?
C169 C170 H170 120.5 . . ?
C171 C170 C169 118.9(11) . . ?
C171 C170 H170 120.5 . . ?
C170 C171 H171 119.6 . . ?
C172 C171 C170 120.8(10) . . ?
C172 C171 H171 119.6 . . ?
C131 C172 H172 119.1 . . ?
C171 C172 C131 121.8(10) . . ?
C171 C172 H172 119.1 . . ?
O39 C173 H17A 109.5 . . ?
O39 C173 H17B 109.5 . . ?
O39 C173 H17C 109.5 . . ?
H17A C173 H17B 109.5 . . ?
H17A C173 H17C 109.5 . . ?
H17B C173 H17C 109.5 . . ?
O40 C174 H17D 109.5 . . ?
O40 C174 H17E 109.5 . . ?
O40 C174 H17F 109.5 . . ?
H17D C174 H17E 109.5 . . ?
H17D C174 H17F 109.5 . . ?
H17E C174 H17F 109.5 . . ?
O41 C175 H17G 109.5 . . ?
O41 C175 H17H 109.5 . . ?
O41 C175 H17I 109.5 . . ?
H17G C175 H17H 109.5 . . ?
H17G C175 H17I 109.5 . . ?
H17H C175 H17I 109.5 . . ?
O42 C176 H17J 109.5 . . ?
O42 C176 H17K 109.5 . . ?
O42 C176 H17L 109.5 . . ?
H17J C176 H17K 109.5 . . ?
H17J C176 H17L 109.5 . . ?
H17K C176 H17L 109.5 . . ?
C177 O43 H43 104.9 . . ?
O43 C177 H17M 109.5 . . ?
O43 C177 H17N 109.5 . . ?
O43 C177 H17O 109.5 . . ?
H17M C177 H17N 109.5 . . ?
H17M C177 H17O 109.5 . . ?
H17N C177 H17O 109.5 . . ?
C178 O44 H44 109.4 . . ?
O44 C178 H17P 109.5 . . ?
O44 C178 H17Q 109.5 . . ?
O44 C178 H17R 109.5 . . ?
H17P C178 H17Q 109.5 . . ?
H17P C178 H17R 109.5 . . ?
H17Q C178 H17R 109.5 . . ?
C179 O45 H45A 100.8 . . ?
O45 C179 H17S 109.2 . . ?
O45 C179 H17T 109.1 . . ?
O45 C179 H17U 110.2 . . ?
H17S C179 H17T 109.4 . . ?
H17S C179 H17U 109.5 . . ?
H17T C179 H17U 109.5 . . ?
C180 O46 H46 122.0 . . ?
O46 C180 H18H 109.5 . . ?
O46 C180 H18I 109.5 . . ?
O46 C180 H18J 109.5 . . ?
H18H C180 H18I 109.5 . . ?
H18H C180 H18J 109.5 . . ?
H18I C180 H18J 109.5 . . ?
C181 O47 H47 118.0 . . ?
C181 O47A H47A 100.0 . . ?
O47 C181 H18B 109.5 . . ?
O47 C181 H18C 109.5 . . ?
O47 C181 H18D 109.5 . . ?
O47A C181 H18E 109.5 . . ?
O47A C181 H18F 109.5 . . ?
O47A C181 H18G 109.5 . . ?
H18B C181 H18C 109.5 . . ?
H18B C181 H18D 109.5 . . ?
H18C C181 H18D 109.5 . . ?
H18E C181 H18F 109.5 . . ?
H18E C181 H18G 109.5 . . ?
H18F C181 H18G 109.5 . . ?
C182 O48 H48A 109.5 . . ?
O48 C182 H18K 109.5 . . ?
O48 C182 H18L 109.5 . . ?
O48 C182 H18M 109.5 . . ?
H18K C182 H18L 109.5 . . ?
H18K C182 H18M 109.5 . . ?
H18L C182 H18M 109.5 . . ?
C183 O49 H49 102.6 . . ?
O49 C183 H18N 109.5 . . ?
O49 C183 H18O 109.5 . . ?
O49 C183 H18P 109.5 . . ?
H18N C183 H18O 109.5 . . ?
H18N C183 H18P 109.5 . . ?
H18O C183 H18P 109.5 . . ?
C184 O50 H50 137.3 . . ?
O50 C184 H18Q 109.2 . . ?
O50 C184 H18R 109.8 . . ?
O50 C184 H18S 109.3 . . ?
H18Q C184 H18R 109.5 . . ?
H18Q C184 H18S 109.5 . . ?
H18R C184 H18S 109.4 . . ?
C185 O51 H51A 108.7 . . ?
O51 C185 H18T 109.5 . . ?
O51 C185 H18U 109.5 . . ?
O51 C185 H18V 109.5 . . ?
H18T C185 H18U 109.5 . . ?
H18T C185 H18V 109.5 . . ?
H18U C185 H18V 109.5 . . ?
C186 O52 H52A 109.5 . . ?
O52 C186 H18W 109.5 . . ?
O52 C186 H18X 109.5 . . ?
O52 C186 H18Y 109.5 . . ?
H18W C186 H18X 109.5 . . ?
H18W C186 H18Y 109.5 . . ?
H18X C186 H18Y 109.5 . . ?
C187 O53 H53A 109.5 . . ?
O53 C187 H18Z 109.5 . . ?
O53 C187 H 109.5 . . ?
O53 C187 HA 109.5 . . ?
H18Z C187 H 109.5 . . ?
H18Z C187 HA 109.5 . . ?
H C187 HA 109.5 . . ?
C188 O54 H54A 102.7 . . ?
O54 C188 H1 109.5 . . ?
O54 C188 HB 109.5 . . ?
O54 C188 HC 109.5 . . ?
H1 C188 HB 109.5 . . ?
H1 C188 HC 109.5 . . ?
HB C188 HC 109.5 . . ?
C189 O55 H55 112.0 . . ?
O55 C189 H2 109.5 . . ?
O55 C189 HD 109.5 . . ?
O55 C189 HE 109.5 . . ?
H2 C189 HD 109.5 . . ?
H2 C189 HE 109.5 . . ?
HD C189 HE 109.5 . . ?
C190 O56 H56 94.8 . . ?
O56 C190 H19B 109.5 . . ?
O56 C190 H19C 109.5 . . ?
O56 C190 H19D 109.5 . . ?
H19B C190 H19C 109.5 . . ?
H19B C190 H19D 109.5 . . ?
H19C C190 H19D 109.5 . . ?
C191 O57 H57A 123.3 . . ?
O57 C191 H19E 109.5 . . ?
O57 C191 H19F 109.5 . . ?
O57 C191 H19G 109.5 . . ?
H19E C191 H19F 109.5 . . ?
H19E C191 H19G 109.5 . . ?
H19F C191 H19G 109.5 . . ?
C192 O58 H58 110.2 . . ?
O58 C192 H19H 109.5 . . ?
O58 C192 H19I 109.5 . . ?
O58 C192 H19J 109.5 . . ?
H19H C192 H19I 109.5 . . ?
H19H C192 H19J 109.5 . . ?
H19I C192 H19J 109.5 . . ?
C193 O59 H59 115.8 . . ?
O59 C193 H19K 109.5 . . ?
O59 C193 H19L 109.5 . . ?
O59 C193 H19M 109.5 . . ?
H19K C193 H19L 109.5 . . ?
H19K C193 H19M 109.5 . . ?
H19L C193 H19M 109.5 . . ?
C194 O60 H60A 109.4 . . ?
O60 C194 H19N 109.5 . . ?
O60 C194 H19O 109.5 . . ?
O60 C194 H19P 109.5 . . ?
H19N C194 H19O 109.5 . . ?
H19N C194 H19P 109.5 . . ?
H19O C194 H19P 109.5 . . ?
C195 O61 H61A 120.9 . . ?
O61 C195 H19Q 109.5 . . ?
O61 C195 H19R 109.5 . . ?
O61 C195 H19S 109.5 . . ?
H19Q C195 H19R 109.5 . . ?
H19Q C195 H19S 109.5 . . ?
H19R C195 H19S 109.5 . . ?
H62A O62 H62B 128.8 . . ?
H63A O63 H63B 88.6 . . ?
C196 O64 H64A 109.8 . . ?
O64 C196 H19T 109.5 . . ?
O64 C196 H19U 109.5 . . ?
O64 C196 H19V 109.5 . . ?
H19T C196 H19U 109.5 . . ?
H19T C196 H19V 109.5 . . ?
H19U C196 H19V 109.5 . . ?

loop_
_geom_bond_atom_site_label_1
_geom_bond_atom_site_label_2
_geom_bond_distance
_geom_bond_site_symmetry_2
_geom_bond_publ_flag
Dy1 O1 2.296(6) . ?
Dy1 O2 2.421(7) . ?
Dy1 O10 2.351(6) . ?
Dy1 O11 2.356(6) . ?
Dy1 O12 2.378(7) . ?
Dy1 O13 2.319(6) . ?
Dy1 O21 2.393(7) . ?
Dy1 N7 2.485(8) . ?
Dy2 O1 2.284(6) . ?
Dy2 O7 2.440(6) . ?
Dy2 O12 2.333(6) . ?
Dy2 O13 2.431(6) . ?
Dy2 O14 2.352(7) . ?
Dy2 O15 2.335(7) . ?
Dy2 O20 2.365(8) . ?
Dy2 N10 2.482(8) . ?
Dy3 O1 2.295(6) . ?
Dy3 O4 2.329(6) . ?
Dy3 O5 2.422(7) . ?
Dy3 O6 2.349(6) . ?
Dy3 O7 2.319(6) . ?
Dy3 O15 2.409(7) . ?
Dy3 O19 2.414(7) . ?
Dy3 N4 2.494(8) . ?
Dy4 O1 2.259(6) . ?
Dy4 O2 2.336(7) . ?
Dy4 O3 2.355(6) . ?
Dy4 O4 2.413(6) . ?
Dy4 O5 2.313(6) . ?
Dy4 O10 2.406(7) . ?
Dy4 O18 2.390(7) . ?
Dy4 N1 2.494(8) . ?
Dy5 O3 2.365(6) . ?
Dy5 O4 2.380(6) . ?
Dy5 O5 2.369(7) . ?
Dy5 O6 2.366(6) . ?
Dy5 O8 2.254(7) . ?
Dy5 O9 2.253(7) . ?
Dy5 N5 2.516(8) . ?
Dy5 N6 2.510(8) . ?
Dy6 O11 2.384(6) . ?
Dy6 O12 2.395(7) . ?
Dy6 O13 2.376(6) . ?
Dy6 O14 2.368(7) . ?
Dy6 O16 2.234(7) . ?
Dy6 O17 2.252(7) . ?
Dy6 N11 2.499(8) . ?
Dy6 N12 2.556(8) . ?
O2 C1 1.323(12) . ?
O3 C4 1.302(11) . ?
O4 H4 0.9759 . ?
O5 H5 0.9094 . ?
O6 C5 1.306(12) . ?
O7 C8 1.332(11) . ?
O8 C17 1.328(12) . ?
O9 C26 1.328(12) . ?
O10 C43 1.317(11) . ?
O11 C46 1.311(11) . ?
O12 H12 0.9657 . ?
O13 H13 0.9129 . ?
O14 C47 1.288(12) . ?
O15 C50 1.340(11) . ?
O16 C59 1.320(12) . ?
O17 C68 1.307(12) . ?
O18 H18 0.8744 . ?
O18 C85 1.421(13) . ?
O19 H19 0.8734 . ?
O19 C86 1.426(14) . ?
O20 H20 0.8763 . ?
O20 C87 1.389(8) . ?
O21 H21 0.8786 . ?
O21 C88 1.382(15) . ?
N1 N2 1.425(11) . ?
N1 C3 1.279(12) . ?
N2 C4 1.308(12) . ?
N3 N4 1.418(11) . ?
N3 C5 1.310(12) . ?
N4 C6 1.318(12) . ?
N5 C14 1.437(13) . ?
N5 C15 1.275(13) . ?
N6 C28 1.296(13) . ?
N6 C29 1.415(13) . ?
N7 N8 1.432(11) . ?
N7 C45 1.284(12) . ?
N8 C46 1.297(12) . ?
N9 N10 1.440(11) . ?
N9 C47 1.308(13) . ?
N10 C48 1.302(13) . ?
N11 C56 1.430(12) . ?
N11 C57 1.299(12) . ?
N12 C70 1.297(13) . ?
N12 C71 1.433(12) . ?
C1 C2 1.445(14) . ?
C1 C42 1.396(14) . ?
C2 C3 1.468(14) . ?
C2 C39 1.419(15) . ?
C3 H3 0.9500 . ?
C4 C30 1.509(13) . ?
C5 C13 1.483(15) . ?
C6 H6 0.9500 . ?
C6 C7 1.435(14) . ?
C7 C8 1.383(14) . ?
C7 C12 1.424(14) . ?
C8 C9 1.421(14) . ?
C9 H9 0.9500 . ?
C9 C10 1.377(14) . ?
C10 H10 0.9500 . ?
C10 C11 1.394(15) . ?
C11 H11 0.9500 . ?
C11 C12 1.369(15) . ?
C12 H12A 0.9500 . ?
C13 C14 1.387(14) . ?
C13 C25 1.405(14) . ?
C14 C22 1.387(16) . ?
C15 H15 0.9500 . ?
C15 C16 1.457(14) . ?
C16 C17 1.413(15) . ?
C16 C21 1.398(14) . ?
C17 C18 1.416(15) . ?
C18 H18A 0.9500 . ?
C18 C19 1.386(15) . ?
C19 H19A 0.9500 . ?
C19 C20 1.402(16) . ?
C20 H20A 0.9500 . ?
C20 C21 1.389(16) . ?
C21 H21A 0.9500 . ?
C22 H22 0.9500 . ?
C22 C23 1.409(15) . ?
C23 H23 0.9500 . ?
C23 C24 1.407(16) . ?
C24 H24 0.9500 . ?
C24 C25 1.390(15) . ?
C25 H25 0.9500 . ?
C26 C27 1.421(14) . ?
C26 C38 1.419(15) . ?
C27 C28 1.433(14) . ?
C27 C35 1.412(14) . ?
C28 H28 0.9500 . ?
C29 C30 1.419(14) . ?
C29 C34 1.396(14) . ?
C30 C31 1.403(14) . ?
C31 H31 0.9500 . ?
C31 C32 1.371(15) . ?
C32 H32 0.9500 . ?
C32 C33 1.371(16) . ?
C33 H33 0.9500 . ?
C33 C34 1.381(15) . ?
C34 H34 0.9500 . ?
C35 H35 0.9500 . ?
C35 C36 1.372(16) . ?
C36 H36 0.9500 . ?
C36 C37 1.408(17) . ?
C37 H37 0.9500 . ?
C37 C38 1.381(16) . ?
C38 H38 0.9500 . ?
C39 H39 0.9500 . ?
C39 C40 1.390(16) . ?
C40 H40 0.9500 . ?
C40 C41 1.389(15) . ?
C41 H41 0.9500 . ?
C41 C42 1.369(15) . ?
C42 H42 0.9500 . ?
C43 C44 1.440(14) . ?
C43 C84 1.414(14) . ?
C44 C45 1.452(14) . ?
C44 C81 1.417(14) . ?
C45 H45 0.9500 . ?
C46 C72 1.486(13) . ?
C47 C55 1.467(14) . ?
C48 H48 0.9500 . ?
C48 C49 1.449(14) . ?
C49 C50 1.402(14) . ?
C49 C54 1.406(14) . ?
C50 C51 1.423(14) . ?
C51 H51 0.9500 . ?
C51 C52 1.396(14) . ?
C52 H52 0.9500 . ?
C52 C53 1.392(15) . ?
C53 H53 0.9500 . ?
C53 C54 1.364(15) . ?
C54 H54 0.9500 . ?
C55 C56 1.432(14) . ?
C55 C67 1.419(13) . ?
C56 C64 1.375(14) . ?
C57 H57 0.9500 . ?
C57 C58 1.440(14) . ?
C58 C59 1.431(14) . ?
C58 C63 1.412(14) . ?
C59 C60 1.399(15) . ?
C60 H60 0.9500 . ?
C60 C61 1.367(15) . ?
C61 H61 0.9500 . ?
C61 C62 1.401(15) . ?
C62 H62 0.9500 . ?
C62 C63 1.369(15) . ?
C63 H63 0.9500 . ?
C64 H64 0.9500 . ?
C64 C65 1.387(15) . ?
C65 H65 0.9500 . ?
C65 C66 1.400(15) . ?
C66 H66 0.9500 . ?
C66 C67 1.373(15) . ?
C67 H67 0.9500 . ?
C68 C69 1.409(14) . ?
C68 C80 1.439(13) . ?
C69 C70 1.444(14) . ?
C69 C77 1.397(15) . ?
C70 H70 0.9500 . ?
C71 C72 1.411(14) . ?
C71 C76 1.378(13) . ?
C72 C73 1.406(14) . ?
C73 H73 0.9500 . ?
C73 C74 1.388(14) . ?
C74 H74 0.9500 . ?
C74 C75 1.375(15) . ?
C75 H75 0.9500 . ?
C75 C76 1.385(15) . ?
C76 H76 0.9500 . ?
C77 H77 0.9500 . ?
C77 C78 1.399(15) . ?
C78 H78 0.9500 . ?
C78 C79 1.362(15) . ?
C79 H79 0.9500 . ?
C79 C80 1.393(15) . ?
C80 H80 0.9500 . ?
C81 H81 0.9500 . ?
C81 C82 1.358(15) . ?
C82 H82 0.9500 . ?
C82 C83 1.392(16) . ?
C83 H83 0.9500 . ?
C83 C84 1.376(14) . ?
C84 H84 0.9500 . ?
C85 H85A 0.9800 . ?
C85 H85B 0.9800 . ?
C85 H85C 0.9800 . ?
C86 H86A 0.9800 . ?
C86 H86B 0.9800 . ?
C86 H86C 0.9800 . ?
C87 H87A 0.9801 . ?
C87 H87B 0.9805 . ?
C87 H87C 0.9797 . ?
C88 H88A 0.9800 . ?
C88 H88B 0.9800 . ?
C88 H88C 0.9800 . ?
Dy7 O22 2.263(7) . ?
Dy7 O23 2.434(7) . ?
Dy7 O24 2.314(6) . ?
Dy7 O28 2.366(6) . ?
Dy7 O29 2.316(7) . ?
Dy7 O36 2.448(7) . ?
Dy7 O42 2.406(7) . ?
Dy7 N17 2.462(8) . ?
Dy8 O22 2.275(6) . ?
Dy8 O29 2.433(7) . ?
Dy8 O33 2.405(6) . ?
Dy8 O34 2.332(6) . ?
Dy8 O35 2.348(7) . ?
Dy8 O36 2.342(6) . ?
Dy8 O41 2.421(8) . ?
Dy8 N22 2.494(8) . ?
Dy9 O22 2.257(7) . ?
Dy9 O26 2.466(7) . ?
Dy9 O31 2.357(6) . ?
Dy9 O32 2.357(7) . ?
Dy9 O33 2.341(6) . ?
Dy9 O34 2.379(7) . ?
Dy9 O40 2.361(8) . ?
Dy9 N19 2.499(8) . ?
Dy10 O22 2.271(6) . ?
Dy10 O23 2.328(6) . ?
Dy10 O24 2.410(6) . ?
Dy10 O25 2.367(6) . ?
Dy10 O26 2.326(7) . ?
Dy10 O31 2.406(7) . ?
Dy10 O39 2.385(8) . ?
Dy10 N14 2.490(8) . ?
Dy11 O23 2.418(6) . ?
Dy11 O24 2.346(7) . ?
Dy11 O25 2.359(7) . ?
Dy11 O27 2.260(7) . ?
Dy11 O28 2.349(6) . ?
Dy11 O30 2.267(7) . ?
Dy11 N15 2.534(8) . ?
Dy11 N18 2.493(8) . ?
Dy12 O32 2.397(7) . ?
Dy12 O33 2.376(6) . ?
Dy12 O34 2.377(7) . ?
Dy12 O35 2.371(7) . ?
Dy12 O37 2.256(7) . ?
Dy12 O38 2.210(8) . ?
Dy12 N23 2.535(8) . ?
Dy12 N24 2.554(9) . ?
O23 H23A 0.9540 . ?
O24 H24A 0.8164 . ?
O25 C89 1.306(11) . ?
O26 C92 1.348(12) . ?
O27 C101 1.319(12) . ?
O28 C110 1.288(11) . ?
O29 C113 1.328(12) . ?
O30 C122 1.327(12) . ?
O31 C131 1.327(11) . ?
O32 C134 1.310(11) . ?
O33 H33A 0.9398 . ?
O34 H34A 0.8504 . ?
O35 C135 1.283(11) . ?
O36 C138 1.307(12) . ?
O37 C147 1.338(13) . ?
O38 C156 1.324(13) . ?
O39 H39A 0.8741 . ?
O39 C173 1.412(15) . ?
O40 H40A 0.8761 . ?
O40 C174 1.438(13) . ?
O41 H41A 0.9144 . ?
O41 C175 1.419(15) . ?
O42 H42A 0.8741 . ?
O42 C176 1.434(13) . ?
N13 N14 1.418(12) . ?
N13 C89 1.299(13) . ?
N14 C90 1.284(13) . ?
N15 C98 1.448(13) . ?
N15 C99 1.278(13) . ?
N16 N17 1.418(11) . ?
N16 C110 1.335(13) . ?
N17 C111 1.291(12) . ?
N18 C119 1.422(12) . ?
N18 C120 1.295(13) . ?
N19 N20 1.433(11) . ?
N19 C133 1.271(13) . ?
N20 C134 1.296(13) . ?
N21 N22 1.420(11) . ?
N21 C135 1.323(13) . ?
N22 C136 1.304(13) . ?
N23 C144 1.421(13) . ?
N23 C145 1.303(13) . ?
N24 C158 1.290(14) . ?
N24 C159 1.442(13) . ?
C89 C97 1.509(13) . ?
C90 H90 0.9500 . ?
C90 C91 1.428(15) . ?
C91 C92 1.415(15) . ?
C91 C96 1.426(14) . ?
C92 C93 1.393(15) . ?
C93 H93 0.9500 . ?
C93 C94 1.355(15) . ?
C94 H94 0.9500 . ?
C94 C95 1.377(17) . ?
C95 H95 0.9500 . ?
C95 C96 1.390(16) . ?
C96 H96 0.9500 . ?
C97 C98 1.403(14) . ?
C97 C109 1.380(15) . ?
C98 C106 1.373(14) . ?
C99 H99 0.9500 . ?
C99 C100 1.457(14) . ?
C100 C101 1.417(14) . ?
C100 C105 1.429(14) . ?
C101 C102 1.410(15) . ?
C102 H102 0.9500 . ?
C102 C103 1.348(16) . ?
C103 H103 0.9500 . ?
C103 C104 1.407(17) . ?
C104 H104 0.9500 . ?
C104 C105 1.377(16) . ?
C105 H105 0.9500 . ?
C106 H106 0.9500 . ?
C106 C107 1.411(15) . ?
C107 H107 0.9500 . ?
C107 C108 1.358(15) . ?
C108 H108 0.9500 . ?
C108 C109 1.376(15) . ?
C109 H109 0.9500 . ?
C110 C118 1.490(14) . ?
C111 H111 0.9500 . ?
C111 C112 1.432(14) . ?
C112 C113 1.423(15) . ?
C112 C117 1.429(14) . ?
C113 C114 1.410(15) . ?
C114 H114 0.9500 . ?
C114 C115 1.382(15) . ?
C115 H115 0.9500 . ?
C115 C116 1.405(16) . ?
C116 H116 0.9500 . ?
C116 C117 1.349(16) . ?
C117 H117 0.9500 . ?
C118 C119 1.413(14) . ?
C118 C130 1.401(14) . ?
C119 C127 1.388(14) . ?
C120 H120 0.9500 . ?
C120 C121 1.477(14) . ?
C121 C122 1.416(14) . ?
C121 C126 1.425(14) . ?
C122 C123 1.396(14) . ?
C123 H123 0.9500 . ?
C123 C124 1.382(15) . ?
C124 H124 0.9500 . ?
C124 C125 1.382(16) . ?
C125 H125 0.9500 . ?
C125 C126 1.360(15) . ?
C126 H126 0.9500 . ?
C127 H127 0.9500 . ?
C127 C128 1.385(15) . ?
C128 H128 0.9500 . ?
C128 C129 1.402(16) . ?
C129 H129 0.9500 . ?
C129 C130 1.363(15) . ?
C130 H130 0.9500 . ?
C131 C132 1.402(14) . ?
C131 C172 1.427(14) . ?
C132 C133 1.486(14) . ?
C132 C169 1.393(15) . ?
C133 H133 0.9500 . ?
C134 C160 1.471(14) . ?
C135 C143 1.487(14) . ?
C136 H136 0.9500 . ?
C136 C137 1.456(15) . ?
C137 C138 1.425(14) . ?
C137 C142 1.417(15) . ?
C138 C139 1.423(15) . ?
C139 H139 0.9500 . ?
C139 C140 1.370(15) . ?
C140 H140 0.9500 . ?
C140 C141 1.421(16) . ?
C141 H141 0.9500 . ?
C141 C142 1.366(16) . ?
C142 H142 0.9500 . ?
C143 C144 1.438(14) . ?
C143 C155 1.387(14) . ?
C144 C152 1.400(14) . ?
C145 H145 0.9500 . ?
C145 C146 1.462(15) . ?
C146 C147 1.383(16) . ?
C146 C151 1.412(15) . ?
C147 C148 1.415(15) . ?
C148 H148 0.9500 . ?
C148 C149 1.367(16) . ?
C149 H149 0.9500 . ?
C149 C150 1.393(16) . ?
C150 H150 0.9500 . ?
C150 C151 1.369(16) . ?
C151 H151 0.9500 . ?
C152 H152 0.9500 . ?
C152 C153 1.373(15) . ?
C153 H153 0.9500 . ?
C153 C154 1.389(17) . ?
C154 H154 0.9500 . ?
C154 C155 1.379(16) . ?
C155 H155 0.9500 . ?
C156 C157 1.425(16) . ?
C156 C168 1.413(16) . ?
C157 C158 1.424(16) . ?
C157 C165 1.402(16) . ?
C158 H158 0.9500 . ?
C159 C160 1.384(15) . ?
C159 C164 1.384(15) . ?
C160 C161 1.401(15) . ?
C161 H161 0.9500 . ?
C161 C162 1.366(17) . ?
C162 H162 0.9500 . ?
C162 C163 1.381(18) . ?
C163 H163 0.9500 . ?
C163 C164 1.407(16) . ?
C164 H164 0.9500 . ?
C165 H165 0.9500 . ?
C165 C166 1.376(17) . ?
C166 H166 0.9500 . ?
C166 C167 1.402(19) . ?
C167 H167 0.9500 . ?
C167 C168 1.354(18) . ?
C168 H168 0.9500 . ?
C169 H169 0.9500 . ?
C169 C170 1.388(16) . ?
C170 H170 0.9500 . ?
C170 C171 1.385(16) . ?
C171 H171 0.9500 . ?
C171 C172 1.366(15) . ?
C172 H172 0.9500 . ?
C173 H17A 0.9800 . ?
C173 H17B 0.9800 . ?
C173 H17C 0.9800 . ?
C174 H17D 0.9800 . ?
C174 H17E 0.9800 . ?
C174 H17F 0.9800 . ?
C175 H17G 0.9800 . ?
C175 H17H 0.9800 . ?
C175 H17I 0.9800 . ?
C176 H17J 0.9800 . ?
C176 H17K 0.9800 . ?
C176 H17L 0.9800 . ?
O43 H43 1.0306 . ?
O43 C177 1.47(4) . ?
C177 H17M 0.9800 . ?
C177 H17N 0.9800 . ?
C177 H17O 0.9800 . ?
O44 H44 0.8403 . ?
O44 C178 1.38(4) . ?
C178 H17P 0.9800 . ?
C178 H17Q 0.9800 . ?
C178 H17R 0.9800 . ?
O45 H45A 0.8507 . ?
O45 C179 1.417(16) . ?
C179 H17S 0.9804 . ?
C179 H17T 0.9810 . ?
C179 H17U 0.9793 . ?
O46 H46 0.8403 . ?
O46 C180 1.383(17) . ?
C180 H18H 0.9800 . ?
C180 H18I 0.9800 . ?
C180 H18J 0.9800 . ?
O47 H47 0.8406 . ?
O47 C181 1.442(9) . ?
O47A H47A 0.8702 . ?
O47A C181 1.450(10) . ?
C181 H18B 0.9800 . ?
C181 H18C 0.9800 . ?
C181 H18D 0.9800 . ?
C181 H18E 0.9800 . ?
C181 H18F 0.9800 . ?
C181 H18G 0.9800 . ?
O48 H48A 0.8395 . ?
O48 C182 1.46(2) . ?
C182 H18K 0.9800 . ?
C182 H18L 0.9800 . ?
C182 H18M 0.9800 . ?
O49 H49 0.8515 . ?
O49 C183 1.376(16) . ?
C183 H18N 0.9800 . ?
C183 H18O 0.9800 . ?
C183 H18P 0.9800 . ?
O50 H50 0.8519 . ?
O50 C184 1.456(18) . ?
C184 H18Q 0.9802 . ?
C184 H18R 0.9803 . ?
C184 H18S 0.9800 . ?
O51 H51A 0.8505 . ?
O51 C185 1.469(9) . ?
C185 H18T 0.9800 . ?
C185 H18U 0.9800 . ?
C185 H18V 0.9800 . ?
O52 H52A 0.8397 . ?
O52 C186 1.433(13) . ?
C186 H18W 0.9800 . ?
C186 H18X 0.9800 . ?
C186 H18Y 0.9800 . ?
O53 H53A 0.8398 . ?
O53 C187 1.414(13) . ?
C187 H18Z 0.9800 . ?
C187 H 0.9800 . ?
C187 HA 0.9800 . ?
O54 H54A 0.8564 . ?
O54 C188 1.425(15) . ?
C188 H1 0.9800 . ?
C188 HB 0.9800 . ?
C188 HC 0.9800 . ?
O55 H55 0.9199 . ?
O55 C189 1.426(14) . ?
C189 H2 0.9800 . ?
C189 HD 0.9800 . ?
C189 HE 0.9800 . ?
O56 H56 0.8659 . ?
O56 C190 1.425(15) . ?
C190 H19B 0.9800 . ?
C190 H19C 0.9800 . ?
C190 H19D 0.9800 . ?
O57 H57A 0.8459 . ?
O57 C191 1.405(14) . ?
C191 H19E 0.9800 . ?
C191 H19F 0.9800 . ?
C191 H19G 0.9800 . ?
O58 H58 0.8931 . ?
O58 C192 1.47(2) . ?
C192 H19H 0.9800 . ?
C192 H19I 0.9800 . ?
C192 H19J 0.9800 . ?
O59 H59 0.8858 . ?
O59 C193 1.450(16) . ?
C193 H19K 0.9800 . ?
C193 H19L 0.9800 . ?
C193 H19M 0.9800 . ?
O60 H60A 0.8407 . ?
O60 C194 1.41(2) . ?
C194 H19N 0.9800 . ?
C194 H19O 0.9800 . ?
C194 H19P 0.9800 . ?
O61 H61A 0.8809 . ?
O61 C195 1.455(10) . ?
C195 H19Q 0.9800 . ?
C195 H19R 0.9800 . ?
C195 H19S 0.9800 . ?
O62 H62A 0.8313 . ?
O62 H62B 0.8484 . ?
O63 H63A 0.9941 . ?
O63 H63B 0.8522 . ?
O64 H64A 0.8395 . ?
O64 C196 1.474(10) . ?
C196 H19T 0.9800 . ?
C196 H19U 0.9800 . ?
C196 H19V 0.9800 . ?

loop_
_geom_torsion_atom_site_label_1
_geom_torsion_atom_site_label_2
_geom_torsion_atom_site_label_3
_geom_torsion_atom_site_label_4
_geom_torsion
_geom_torsion_site_symmetry_1
_geom_torsion_site_symmetry_2
_geom_torsion_site_symmetry_3
_geom_torsion_site_symmetry_4
_geom_torsion_publ_flag
Dy1 O2 C1 C2 141.4(8) . . . . ?
Dy1 O2 C1 C42 -40.4(13) . . . . ?
Dy1 O10 C43 C44 -7.1(16) . . . . ?
Dy1 O10 C43 C84 173.6(7) . . . . ?
Dy1 O11 C46 N8 -12.5(14) . . . . ?
Dy1 O11 C46 C72 163.3(7) . . . . ?
Dy1 N7 N8 C46 7.4(11) . . . . ?
Dy1 N7 C45 C44 4.4(17) . . . . ?
Dy2 O7 C8 C7 134.7(8) . . . . ?
Dy2 O7 C8 C9 -45.1(12) . . . . ?
Dy2 O14 C47 N9 -14.5(14) . . . . ?
Dy2 O14 C47 C55 161.0(7) . . . . ?
Dy2 O15 C50 C49 -9.9(16) . . . . ?
Dy2 O15 C50 C51 173.2(7) . . . . ?
Dy2 N10 C48 C49 -0.1(17) . . . . ?
Dy3 O6 C5 N3 -17.4(13) . . . . ?
Dy3 O6 C5 C13 161.2(7) . . . . ?
Dy3 O7 C8 C7 -8.2(16) . . . . ?
Dy3 O7 C8 C9 172.0(7) . . . . ?
Dy3 O15 C50 C49 123.6(9) . . . . ?
Dy3 O15 C50 C51 -53.3(12) . . . . ?
Dy3 N4 C6 C7 6.6(16) . . . . ?
Dy4 O2 C1 C2 -10.5(16) . . . . ?
Dy4 O2 C1 C42 167.7(8) . . . . ?
Dy4 O3 C4 N2 -17.1(14) . . . . ?
Dy4 O3 C4 C30 158.4(7) . . . . ?
Dy4 O10 C43 C44 126.4(9) . . . . ?
Dy4 O10 C43 C84 -52.9(12) . . . . ?
Dy4 N1 N2 C4 5.8(10) . . . . ?
Dy4 N1 C3 C2 9.1(17) . . . . ?
Dy5 O3 C4 N2 177.8(7) . . . . ?
Dy5 O3 C4 C30 -6.7(15) . . . . ?
Dy5 O6 C5 N3 -177.0(7) . . . . ?
Dy5 O6 C5 C13 1.6(15) . . . . ?
Dy5 O8 C17 C16 -40.9(14) . . . . ?
Dy5 O8 C17 C18 140.4(8) . . . . ?
Dy5 O9 C26 C27 -36.0(14) . . . . ?
Dy5 O9 C26 C38 144.3(8) . . . . ?
Dy5 N5 C14 C13 -51.9(13) . . . . ?
Dy5 N5 C14 C22 126.1(9) . . . . ?
Dy5 N5 C15 C16 4.0(15) . . . . ?
Dy5 N6 C28 C27 13.0(15) . . . . ?
Dy5 N6 C29 C30 -55.4(11) . . . . ?
Dy5 N6 C29 C34 126.3(9) . . . . ?
Dy6 O11 C46 N8 -166.2(7) . . . . ?
Dy6 O11 C46 C72 9.6(15) . . . . ?
Dy6 O14 C47 N9 -171.5(7) . . . . ?
Dy6 O14 C47 C55 3.9(16) . . . . ?
Dy6 O16 C59 C58 -38.0(14) . . . . ?
Dy6 O16 C59 C60 141.9(9) . . . . ?
Dy6 O17 C68 C69 -28.0(16) . . . . ?
Dy6 O17 C68 C80 154.2(8) . . . . ?
Dy6 N11 C56 C55 -49.1(11) . . . . ?
Dy6 N11 C56 C64 125.7(9) . . . . ?
Dy6 N11 C57 C58 4.1(16) . . . . ?
Dy6 N12 C70 C69 -0.8(15) . . . . ?
Dy6 N12 C71 C72 -51.4(11) . . . . ?
Dy6 N12 C71 C76 129.4(8) . . . . ?
O2 C1 C2 C3 -11.2(17) . . . . ?
O2 C1 C2 C39 175.9(10) . . . . ?
O2 C1 C42 C41 -174.3(10) . . . . ?
O3 C4 C30 C29 29.3(14) . . . . ?
O3 C4 C30 C31 -147.9(10) . . . . ?
O6 C5 C13 C14 27.3(16) . . . . ?
O6 C5 C13 C25 -148.6(10) . . . . ?
O7 C8 C9 C10 -177.4(10) . . . . ?
O8 C17 C18 C19 -179.7(10) . . . . ?
O9 C26 C27 C28 -6.0(16) . . . . ?
O9 C26 C27 C35 179.0(9) . . . . ?
O9 C26 C38 C37 -179.2(10) . . . . ?
O10 C43 C44 C45 2.3(17) . . . . ?
O10 C43 C44 C81 -179.2(10) . . . . ?
O10 C43 C84 C83 -179.5(10) . . . . ?
O11 C46 C72 C71 26.1(15) . . . . ?
O11 C46 C72 C73 -154.5(10) . . . . ?
O14 C47 C55 C56 28.8(16) . . . . ?
O14 C47 C55 C67 -149.9(10) . . . . ?
O15 C50 C51 C52 179.1(10) . . . . ?
O16 C59 C60 C61 -178.0(10) . . . . ?
O17 C68 C69 C70 4.6(16) . . . . ?
O17 C68 C69 C77 -173.5(10) . . . . ?
O17 C68 C80 C79 173.8(10) . . . . ?
N1 N2 C4 O3 6.6(14) . . . . ?
N1 N2 C4 C30 -169.0(8) . . . . ?
N2 N1 C3 C2 -177.2(10) . . . . ?
N2 C4 C30 C29 -154.9(10) . . . . ?
N2 C4 C30 C31 28.0(15) . . . . ?
N3 N4 C6 C7 -175.8(10) . . . . ?
N3 C5 C13 C14 -154.0(11) . . . . ?
N3 C5 C13 C25 30.1(14) . . . . ?
N4 N3 C5 O6 6.5(14) . . . . ?
N4 N3 C5 C13 -172.1(8) . . . . ?
N4 C6 C7 C8 5.6(18) . . . . ?
N4 C6 C7 C12 -176.1(10) . . . . ?
N5 C14 C22 C23 -179.0(10) . . . . ?
N5 C15 C16 C17 19.8(17) . . . . ?
N5 C15 C16 C21 -164.5(10) . . . . ?
N6 C29 C30 C4 5.3(15) . . . . ?
N6 C29 C30 C31 -177.5(10) . . . . ?
N6 C29 C34 C33 178.3(11) . . . . ?
N7 N8 C46 O11 2.7(14) . . . . ?
N7 N8 C46 C72 -173.2(8) . . . . ?
N8 N7 C45 C44 -178.8(10) . . . . ?
N8 C46 C72 C71 -157.9(10) . . . . ?
N8 C46 C72 C73 21.5(15) . . . . ?
N9 N10 C48 C49 -177.6(10) . . . . ?
N9 C47 C55 C56 -155.4(10) . . . . ?
N9 C47 C55 C67 25.9(14) . . . . ?
N10 N9 C47 O14 5.6(15) . . . . ?
N10 N9 C47 C55 -170.0(8) . . . . ?
N10 C48 C49 C50 0.3(19) . . . . ?
N10 C48 C49 C54 -175.8(11) . . . . ?
N11 C56 C64 C65 -175.5(10) . . . . ?
N11 C57 C58 C59 21.5(17) . . . . ?
N11 C57 C58 C63 -166.6(10) . . . . ?
N12 C71 C72 C46 0.3(15) . . . . ?
N12 C71 C72 C73 -179.1(9) . . . . ?
N12 C71 C76 C75 178.2(10) . . . . ?
C1 C2 C3 N1 10.8(18) . . . . ?
C1 C2 C39 C40 -0.4(16) . . . . ?
C2 C1 C42 C41 3.9(17) . . . . ?
C2 C39 C40 C41 1.5(18) . . . . ?
C3 N1 N2 C4 -168.7(9) . . . . ?
C3 C2 C39 C40 -174.0(11) . . . . ?
C4 C30 C31 C32 175.5(11) . . . . ?
C5 N3 N4 Dy3 6.3(10) . . . . ?
C5 N3 N4 C6 -171.7(9) . . . . ?
C5 C13 C14 N5 2.3(17) . . . . ?
C5 C13 C14 C22 -175.7(10) . . . . ?
C5 C13 C25 C24 177.2(10) . . . . ?
C6 C7 C8 O7 -5.7(17) . . . . ?
C6 C7 C8 C9 174.1(10) . . . . ?
C6 C7 C12 C11 -175.9(11) . . . . ?
C7 C8 C9 C10 2.8(16) . . . . ?
C8 C7 C12 C11 2.6(17) . . . . ?
C8 C9 C10 C11 0.4(17) . . . . ?
C9 C10 C11 C12 -2.1(18) . . . . ?
C10 C11 C12 C7 0.6(18) . . . . ?
C12 C7 C8 O7 176.0(9) . . . . ?
C12 C7 C8 C9 -4.2(15) . . . . ?
C13 C14 C22 C23 -0.9(18) . . . . ?
C14 N5 C15 C16 178.3(10) . . . . ?
C14 C13 C25 C24 1.1(17) . . . . ?
C14 C22 C23 C24 0.5(18) . . . . ?
C15 N5 C14 C13 133.4(11) . . . . ?
C15 N5 C14 C22 -48.6(14) . . . . ?
C15 C16 C17 O8 -2.8(16) . . . . ?
C15 C16 C17 C18 175.9(10) . . . . ?
C15 C16 C21 C20 -178.2(10) . . . . ?
C16 C17 C18 C19 1.6(16) . . . . ?
C17 C16 C21 C20 -2.5(16) . . . . ?
C17 C18 C19 C20 -1.3(17) . . . . ?
C18 C19 C20 C21 -0.8(17) . . . . ?
C19 C20 C21 C16 2.7(17) . . . . ?
C21 C16 C17 O8 -178.4(10) . . . . ?
C21 C16 C17 C18 0.3(15) . . . . ?
C22 C23 C24 C25 0.7(18) . . . . ?
C23 C24 C25 C13 -1.5(18) . . . . ?
C25 C13 C14 N5 178.1(10) . . . . ?
C25 C13 C14 C22 0.1(17) . . . . ?
C26 C27 C28 N6 14.7(17) . . . . ?
C26 C27 C35 C36 0.6(16) . . . . ?
C27 C26 C38 C37 1.2(16) . . . . ?
C27 C35 C36 C37 0.4(17) . . . . ?
C28 N6 C29 C30 133.9(10) . . . . ?
C28 N6 C29 C34 -44.4(14) . . . . ?
C28 C27 C35 C36 -174.7(11) . . . . ?
C29 N6 C28 C27 -176.9(10) . . . . ?
C29 C30 C31 C32 -1.8(17) . . . . ?
C30 C29 C34 C33 -0.1(16) . . . . ?
C30 C31 C32 C33 2(2) . . . . ?
C31 C32 C33 C34 -1(2) . . . . ?
C32 C33 C34 C29 0.3(19) . . . . ?
C34 C29 C30 C4 -176.4(10) . . . . ?
C34 C29 C30 C31 0.8(15) . . . . ?
C35 C27 C28 N6 -170.3(10) . . . . ?
C35 C36 C37 C38 -0.7(17) . . . . ?
C36 C37 C38 C26 -0.1(18) . . . . ?
C38 C26 C27 C28 173.7(10) . . . . ?
C38 C26 C27 C35 -1.3(15) . . . . ?
C39 C2 C3 N1 -176.2(11) . . . . ?
C39 C40 C41 C42 0.1(18) . . . . ?
C40 C41 C42 C1 -2.8(18) . . . . ?
C42 C1 C2 C3 170.6(11) . . . . ?
C42 C1 C2 C39 -2.3(15) . . . . ?
C43 C44 C45 N7 -1.5(18) . . . . ?
C43 C44 C81 C82 -1.0(17) . . . . ?
C44 C43 C84 C83 1.1(16) . . . . ?
C44 C81 C82 C83 0.6(19) . . . . ?
C45 N7 N8 C46 -169.8(9) . . . . ?
C45 C44 C81 C82 177.6(11) . . . . ?
C46 C72 C73 C74 -178.7(10) . . . . ?
C47 N9 N10 Dy2 5.1(10) . . . . ?
C47 N9 N10 C48 -177.1(9) . . . . ?
C47 C55 C56 N11 -1.9(15) . . . . ?
C47 C55 C56 C64 -176.7(10) . . . . ?
C47 C55 C67 C66 176.8(10) . . . . ?
C48 C49 C50 O15 4.2(17) . . . . ?
C48 C49 C50 C51 -178.9(10) . . . . ?
C48 C49 C54 C53 177.3(11) . . . . ?
C49 C50 C51 C52 2.1(16) . . . . ?
C50 C49 C54 C53 0.8(18) . . . . ?
C50 C51 C52 C53 0.8(18) . . . . ?
C51 C52 C53 C54 -2.9(18) . . . . ?
C52 C53 C54 C49 2.1(19) . . . . ?
C54 C49 C50 O15 -179.8(10) . . . . ?
C54 C49 C50 C51 -2.9(16) . . . . ?
C55 C56 C64 C65 -0.6(17) . . . . ?
C56 N11 C57 C58 173.7(10) . . . . ?
C56 C55 C67 C66 -2.1(15) . . . . ?
C56 C64 C65 C66 -0.8(18) . . . . ?
C57 N11 C56 C55 140.7(10) . . . . ?
C57 N11 C56 C64 -44.5(14) . . . . ?
C57 C58 C59 O16 -6.9(16) . . . . ?
C57 C58 C59 C60 173.2(10) . . . . ?
C57 C58 C63 C62 -177.2(10) . . . . ?
C58 C59 C60 C61 1.9(17) . . . . ?
C59 C58 C63 C62 -5.0(16) . . . . ?
C59 C60 C61 C62 -1.7(18) . . . . ?
C60 C61 C62 C63 -1.9(17) . . . . ?
C61 C62 C63 C58 5.3(16) . . . . ?
C63 C58 C59 O16 -178.8(9) . . . . ?
C63 C58 C59 C60 1.3(15) . . . . ?
C64 C65 C66 C67 0.8(17) . . . . ?
C65 C66 C67 C55 0.6(17) . . . . ?
C67 C55 C56 N11 176.9(9) . . . . ?
C67 C55 C56 C64 2.0(15) . . . . ?
C68 C69 C70 N12 7.4(17) . . . . ?
C68 C69 C77 C78 -3.4(16) . . . . ?
C69 C68 C80 C79 -4.2(15) . . . . ?
C69 C77 C78 C79 1.8(16) . . . . ?
C70 N12 C71 C72 131.1(10) . . . . ?
C70 N12 C71 C76 -48.1(13) . . . . ?
C70 C69 C77 C78 178.4(10) . . . . ?
C71 N12 C70 C69 176.5(10) . . . . ?
C71 C72 C73 C74 0.7(16) . . . . ?
C72 C71 C76 C75 -1.0(16) . . . . ?
C72 C73 C74 C75 -0.5(17) . . . . ?
C73 C74 C75 C76 -0.4(17) . . . . ?
C74 C75 C76 C71 1.2(18) . . . . ?
C76 C71 C72 C46 179.5(10) . . . . ?
C76 C71 C72 C73 0.1(15) . . . . ?
C77 C69 C70 N12 -174.4(10) . . . . ?
C77 C78 C79 C80 -1.5(17) . . . . ?
C78 C79 C80 C68 2.8(17) . . . . ?
C80 C68 C69 C70 -177.5(9) . . . . ?
C80 C68 C69 C77 4.4(15) . . . . ?
C81 C44 C45 N7 -180.0(11) . . . . ?
C81 C82 C83 C84 0.7(18) . . . . ?
C82 C83 C84 C43 -1.6(17) . . . . ?
C84 C43 C44 C45 -178.3(10) . . . . ?
C84 C43 C44 C81 0.1(15) . . . . ?
Dy7 O28 C110 N16 -11.7(14) . . . . ?
Dy7 O28 C110 C118 164.4(7) . . . . ?
Dy7 O29 C113 C112 3.3(16) . . . . ?
Dy7 O29 C113 C114 -178.1(7) . . . . ?
Dy7 O36 C138 C137 144.0(8) . . . . ?
Dy7 O36 C138 C139 -37.7(13) . . . . ?
Dy7 N17 C111 C112 8.7(16) . . . . ?
Dy8 O29 C113 C112 132.4(9) . . . . ?
Dy8 O29 C113 C114 -48.9(12) . . . . ?
Dy8 O35 C135 N21 -16.1(15) . . . . ?
Dy8 O35 C135 C143 161.3(7) . . . . ?
Dy8 O36 C138 C137 -4.9(16) . . . . ?
Dy8 O36 C138 C139 173.5(7) . . . . ?
Dy8 N22 C136 C137 8.2(16) . . . . ?
Dy9 O26 C92 C91 127.0(10) . . . . ?
Dy9 O26 C92 C93 -53.7(12) . . . . ?
Dy9 O31 C131 C132 -7.5(16) . . . . ?
Dy9 O31 C131 C172 168.8(7) . . . . ?
Dy9 O32 C134 N20 -12.4(15) . . . . ?
Dy9 O32 C134 C160 163.7(8) . . . . ?
Dy9 N19 N20 C134 0.2(12) . . . . ?
Dy9 N19 C133 C132 1.1(18) . . . . ?
Dy10 O25 C89 N13 -16.5(14) . . . . ?
Dy10 O25 C89 C97 157.2(7) . . . . ?
Dy10 O26 C92 C91 11.8(17) . . . . ?
Dy10 O26 C92 C93 -169.0(8) . . . . ?
Dy10 O31 C131 C132 143.8(8) . . . . ?
Dy10 O31 C131 C172 -39.9(13) . . . . ?
Dy10 N14 C90 C91 -4.7(19) . . . . ?
Dy11 O25 C89 N13 -174.5(7) . . . . ?
Dy11 O25 C89 C97 -0.8(16) . . . . ?
Dy11 O27 C101 C100 -35.1(15) . . . . ?
Dy11 O27 C101 C102 146.7(8) . . . . ?
Dy11 O28 C110 N16 -178.7(7) . . . . ?
Dy11 O28 C110 C118 -2.7(16) . . . . ?
Dy11 O30 C122 C121 -39.2(14) . . . . ?
Dy11 O30 C122 C123 143.1(8) . . . . ?
Dy11 N15 C98 C97 -54.7(11) . . . . ?
Dy11 N15 C98 C106 124.9(9) . . . . ?
Dy11 N15 C99 C100 8.9(15) . . . . ?
Dy11 N18 C119 C118 -52.0(12) . . . . ?
Dy11 N18 C119 C127 128.2(9) . . . . ?
Dy11 N18 C120 C121 6.0(14) . . . . ?
Dy12 O32 C134 N20 178.0(8) . . . . ?
Dy12 O32 C134 C160 -5.9(17) . . . . ?
Dy12 O35 C135 N21 -175.8(7) . . . . ?
Dy12 O35 C135 C143 1.7(16) . . . . ?
Dy12 O37 C147 C146 -39.5(16) . . . . ?
Dy12 O37 C147 C148 142.2(9) . . . . ?
Dy12 O38 C156 C157 -22.8(18) . . . . ?
Dy12 O38 C156 C168 159.2(9) . . . . ?
Dy12 N23 C144 C143 -52.3(12) . . . . ?
Dy12 N23 C144 C152 127.8(9) . . . . ?
Dy12 N23 C145 C146 2.7(16) . . . . ?
Dy12 N24 C158 C157 0.2(18) . . . . ?
Dy12 N24 C159 C160 -55.2(13) . . . . ?
Dy12 N24 C159 C164 124.4(10) . . . . ?
O25 C89 C97 C98 26.5(15) . . . . ?
O25 C89 C97 C109 -146.9(10) . . . . ?
O26 C92 C93 C94 177.3(11) . . . . ?
O27 C101 C102 C103 179.3(11) . . . . ?
O28 C110 C118 C119 26.8(15) . . . . ?
O28 C110 C118 C130 -150.6(10) . . . . ?
O29 C113 C114 C115 178.9(10) . . . . ?
O30 C122 C123 C124 -179.6(10) . . . . ?
O31 C131 C132 C133 -4.3(17) . . . . ?
O31 C131 C132 C169 179.3(10) . . . . ?
O31 C131 C172 C171 -179.3(10) . . . . ?
O32 C134 C160 C159 31.5(17) . . . . ?
O32 C134 C160 C161 -145.9(11) . . . . ?
O35 C135 C143 C144 27.2(16) . . . . ?
O35 C135 C143 C155 -147.7(11) . . . . ?
O36 C138 C139 C140 -175.3(10) . . . . ?
O37 C147 C148 C149 -179.8(12) . . . . ?
O38 C156 C157 C158 3.5(17) . . . . ?
O38 C156 C157 C165 -176.1(10) . . . . ?
O38 C156 C168 C167 177.7(12) . . . . ?
N13 N14 C90 C91 -172.2(11) . . . . ?
N13 C89 C97 C98 -159.4(10) . . . . ?
N13 C89 C97 C109 27.2(15) . . . . ?
N14 N13 C89 O25 9.4(15) . . . . ?
N14 N13 C89 C97 -164.5(9) . . . . ?
N14 C90 C91 C92 2(2) . . . . ?
N14 C90 C91 C96 176.1(12) . . . . ?
N15 C98 C106 C107 179.7(10) . . . . ?
N15 C99 C100 C101 14.4(18) . . . . ?
N15 C99 C100 C105 -171.0(10) . . . . ?
N16 N17 C111 C112 -174.2(10) . . . . ?
N16 C110 C118 C119 -156.9(10) . . . . ?
N16 C110 C118 C130 25.8(14) . . . . ?
N17 N16 C110 O28 4.9(15) . . . . ?
N17 N16 C110 C118 -171.2(8) . . . . ?
N17 C111 C112 C113 -3.4(19) . . . . ?
N17 C111 C112 C117 173.2(10) . . . . ?
N18 C119 C127 C128 176.5(10) . . . . ?
N18 C120 C121 C122 19.7(16) . . . . ?
N18 C120 C121 C126 -166.5(10) . . . . ?
N19 N20 C134 O32 7.5(16) . . . . ?
N19 N20 C134 C160 -168.6(10) . . . . ?
N20 N19 C133 C132 -177.7(10) . . . . ?
N20 C134 C160 C159 -152.2(12) . . . . ?
N20 C134 C160 C161 30.3(17) . . . . ?
N21 N22 C136 C137 -176.3(10) . . . . ?
N21 C135 C143 C144 -155.2(10) . . . . ?
N21 C135 C143 C155 29.9(15) . . . . ?
N22 N21 C135 O35 5.8(15) . . . . ?
N22 N21 C135 C143 -171.7(8) . . . . ?
N22 C136 C137 C138 7.5(18) . . . . ?
N22 C136 C137 C142 -176.9(11) . . . . ?
N23 C144 C152 C153 179.1(10) . . . . ?
N23 C145 C146 C147 16.4(18) . . . . ?
N23 C145 C146 C151 -166.2(10) . . . . ?
N24 C159 C160 C134 3.7(18) . . . . ?
N24 C159 C160 C161 -178.9(11) . . . . ?
N24 C159 C164 C163 179.8(12) . . . . ?
C89 N13 N14 Dy10 1.4(11) . . . . ?
C89 N13 N14 C90 170.7(10) . . . . ?
C89 C97 C98 N15 5.8(15) . . . . ?
C89 C97 C98 C106 -173.8(10) . . . . ?
C89 C97 C109 C108 175.4(10) . . . . ?
C90 C91 C92 O26 -4.2(19) . . . . ?
C90 C91 C92 C93 176.5(12) . . . . ?
C90 C91 C96 C95 -175.2(12) . . . . ?
C91 C92 C93 C94 -3.4(18) . . . . ?
C92 C91 C96 C95 0.0(19) . . . . ?
C92 C93 C94 C95 3(2) . . . . ?
C93 C94 C95 C96 -1(2) . . . . ?
C94 C95 C96 C91 -1(2) . . . . ?
C96 C91 C92 O26 -178.7(11) . . . . ?
C96 C91 C92 C93 2.0(17) . . . . ?
C97 C98 C106 C107 -0.7(16) . . . . ?
C98 N15 C99 C100 -178.4(10) . . . . ?
C98 C97 C109 C108 1.7(16) . . . . ?
C98 C106 C107 C108 0.6(17) . . . . ?
C99 N15 C98 C97 131.9(10) . . . . ?
C99 N15 C98 C106 -48.5(13) . . . . ?
C99 C100 C101 O27 -4.1(17) . . . . ?
C99 C100 C101 C102 174.1(10) . . . . ?
C99 C100 C105 C104 -175.5(10) . . . . ?
C100 C101 C102 C103 0.9(17) . . . . ?
C101 C100 C105 C104 -0.7(16) . . . . ?
C101 C102 C103 C104 -0.6(19) . . . . ?
C102 C103 C104 C105 -0.4(19) . . . . ?
C103 C104 C105 C100 1.0(17) . . . . ?
C105 C100 C101 O27 -178.6(10) . . . . ?
C105 C100 C101 C102 -0.3(16) . . . . ?
C106 C107 C108 C109 0.6(17) . . . . ?
C107 C108 C109 C97 -1.8(18) . . . . ?
C109 C97 C98 N15 179.1(9) . . . . ?
C109 C97 C98 C106 -0.5(15) . . . . ?
C110 N16 N17 Dy7 3.7(11) . . . . ?
C110 N16 N17 C111 -173.8(9) . . . . ?
C110 C118 C119 N18 4.4(16) . . . . ?
C110 C118 C119 C127 -175.8(10) . . . . ?
C110 C118 C130 C129 178.1(11) . . . . ?
C111 C112 C113 O29 -2.9(17) . . . . ?
C111 C112 C113 C114 178.5(10) . . . . ?
C111 C112 C117 C116 -177.5(11) . . . . ?
C112 C113 C114 C115 -2.4(17) . . . . ?
C113 C112 C117 C116 -0.6(17) . . . . ?
C113 C114 C115 C116 1.6(18) . . . . ?
C114 C115 C116 C117 -0.2(18) . . . . ?
C115 C116 C117 C112 -0.3(19) . . . . ?
C117 C112 C113 O29 -179.5(10) . . . . ?
C117 C112 C113 C114 1.8(15) . . . . ?
C118 C119 C127 C128 -3.3(17) . . . . ?
C119 N18 C120 C121 179.1(9) . . . . ?
C119 C118 C130 C129 0.7(17) . . . . ?
C119 C127 C128 C129 2.7(18) . . . . ?
C120 N18 C119 C118 134.4(10) . . . . ?
C120 N18 C119 C127 -45.4(14) . . . . ?
C120 C121 C122 O30 -5.2(16) . . . . ?
C120 C121 C122 C123 172.6(10) . . . . ?
C120 C121 C126 C125 -176.7(10) . . . . ?
C121 C122 C123 C124 2.6(16) . . . . ?
C122 C121 C126 C125 -2.7(16) . . . . ?
C122 C123 C124 C125 -0.4(17) . . . . ?
C123 C124 C125 C126 -3.4(17) . . . . ?
C124 C125 C126 C121 4.9(17) . . . . ?
C126 C121 C122 O30 -178.9(9) . . . . ?
C126 C121 C122 C123 -1.1(15) . . . . ?
C127 C128 C129 C130 -0.4(19) . . . . ?
C128 C129 C130 C118 -1.3(19) . . . . ?
C130 C118 C119 N18 -178.3(10) . . . . ?
C130 C118 C119 C127 1.5(15) . . . . ?
C131 C132 C133 N19 6.9(19) . . . . ?
C131 C132 C169 C170 -1.3(17) . . . . ?
C132 C131 C172 C171 -2.8(16) . . . . ?
C132 C169 C170 C171 -0.5(18) . . . . ?
C133 N19 N20 C134 179.2(10) . . . . ?
C133 C132 C169 C170 -178.0(11) . . . . ?
C134 C160 C161 C162 176.1(13) . . . . ?
C135 N21 N22 Dy8 6.0(11) . . . . ?
C135 N21 N22 C136 -170.0(9) . . . . ?
C135 C143 C144 N23 3.3(16) . . . . ?
C135 C143 C144 C152 -176.7(10) . . . . ?
C135 C143 C155 C154 178.5(11) . . . . ?
C136 C137 C138 O36 -10.0(17) . . . . ?
C136 C137 C138 C139 171.6(10) . . . . ?
C136 C137 C142 C141 -173.9(11) . . . . ?
C137 C138 C139 C140 3.2(16) . . . . ?
C138 C137 C142 C141 2.0(18) . . . . ?
C138 C139 C140 C141 -0.5(18) . . . . ?
C139 C140 C141 C142 -1.5(19) . . . . ?
C140 C141 C142 C137 0.7(19) . . . . ?
C142 C137 C138 O36 174.5(10) . . . . ?
C142 C137 C138 C139 -3.9(16) . . . . ?
C143 C144 C152 C153 -0.8(16) . . . . ?
C144 N23 C145 C146 175.2(10) . . . . ?
C144 C143 C155 C154 3.3(18) . . . . ?
C144 C152 C153 C154 2.0(18) . . . . ?
C145 N23 C144 C143 134.5(11) . . . . ?
C145 N23 C144 C152 -45.5(14) . . . . ?
C145 C146 C147 O37 -0.6(18) . . . . ?
C145 C146 C147 C148 177.8(11) . . . . ?
C145 C146 C151 C150 179.5(10) . . . . ?
C146 C147 C148 C149 1.8(19) . . . . ?
C147 C146 C151 C150 -2.9(17) . . . . ?
C147 C148 C149 C150 -2(2) . . . . ?
C148 C149 C150 C151 -0.7(19) . . . . ?
C149 C150 C151 C146 3.0(18) . . . . ?
C151 C146 C147 O37 -177.9(10) . . . . ?
C151 C146 C147 C148 0.5(17) . . . . ?
C152 C153 C154 C155 -0.5(19) . . . . ?
C153 C154 C155 C143 -2.3(19) . . . . ?
C155 C143 C144 N23 178.3(10) . . . . ?
C155 C143 C144 C152 -1.8(16) . . . . ?
C156 C157 C158 N24 5.2(19) . . . . ?
C156 C157 C165 C166 -1.6(17) . . . . ?
C157 C156 C168 C167 -0.4(18) . . . . ?
C157 C165 C166 C167 -0.3(19) . . . . ?
C158 N24 C159 C160 126.3(12) . . . . ?
C158 N24 C159 C164 -54.1(15) . . . . ?
C158 C157 C165 C166 178.8(11) . . . . ?
C159 N24 C158 C157 178.5(11) . . . . ?
C159 C160 C161 C162 -1(2) . . . . ?
C160 C159 C164 C163 -1(2) . . . . ?
C160 C161 C162 C163 0(2) . . . . ?
C161 C162 C163 C164 0(2) . . . . ?
C162 C163 C164 C159 0(2) . . . . ?
C164 C159 C160 C134 -175.9(11) . . . . ?
C164 C159 C160 C161 1.5(19) . . . . ?
C165 C157 C158 N24 -175.2(12) . . . . ?
C165 C166 C167 C168 2(2) . . . . ?
C166 C167 C168 C156 -2(2) . . . . ?
C168 C156 C157 C158 -178.5(11) . . . . ?
C168 C156 C157 C165 2.0(16) . . . . ?
C169 C132 C133 N19 -176.4(11) . . . . ?
C169 C170 C171 C172 0.5(18) . . . . ?
C170 C171 C172 C131 1.1(17) . . . . ?
C172 C131 C132 C133 179.3(10) . . . . ?
C172 C131 C132 C169 2.8(15) . . . . ?
